data_4328573
loop_
_publ_author_name
'Hiroyuki Yajima'
'Biao Zhou'
'Emiko Fujiwara'
'Akiko Kobayashi'
'Hayao Kobayashi'

_publ_contact_author_address
;
Department of Chemistry, College of Humanities and Sciences,
Nihon University,Sakurajosui,Setagaya-ku,Tokyo 156-8550,Japan
;
_publ_contact_author_email akoba@chs.nihon-u.ac.jp
_publ_contact_author_fax (+81)-3-3329-1151
_publ_contact_author_name 'Prof. Akiko Kobayashi'
_publ_contact_author_phone (+81)-3-3303-9899
_publ_section_title
;
 Charge Ordering and Carrier Generation by Air Oxidation of a Nickel
 Complex with Selenium-Containing Extended-Tetrathiafulvalenedithiolate
 Ligands
;
_journal_name_full 'Inorganic Chemistry'
_journal_page_first 2731
_journal_page_last 2733
_journal_paper_doi 10.1021/ic2026768
_journal_volume 51
_journal_year 2012
_chemical_formula_moiety 'C80 H132 N3 Ni2 S16 Se8 '
_chemical_formula_sum 'C80 H132 N3 Ni2 S16 Se8'
_chemical_formula_weight 2397.98
_space_group_IT_number 61
_symmetry_cell_setting orthorhombic
_symmetry_Int_Tables_number 61
_symmetry_space_group_name_Hall '-P 2ac 2ab'
_symmetry_space_group_name_H-M 'P b c a'
_cell_angle_alpha 90.0000
_cell_angle_beta 90.0000
_cell_angle_gamma 90.0000
_cell_formula_units_Z 16
_cell_length_a 26.238(4)
_cell_length_b 34.202(5)
_cell_length_c 46.196(7)
_cell_measurement_reflns_used 33300
_cell_measurement_temperature 293.1
_cell_measurement_theta_max 27.4
_cell_measurement_theta_min 3.2
_cell_volume 41456(11)
_computing_cell_refinement CrystalClear
_computing_data_collection CrystalClear
_computing_data_reduction CrystalStructure
_computing_publication_material 'CrystalStructure 3.8'
_computing_structure_refinement CRYSTALS
_computing_structure_solution SHELXS97
_diffrn_ambient_temperature 293
_diffrn_detector_area_resol_mean 7.31
_diffrn_measured_fraction_theta_full 0.950
_diffrn_measured_fraction_theta_max 0.950
_diffrn_measurement_device_type 'Rigaku Saturn'
_diffrn_measurement_method \w
_diffrn_radiation_type 'Mo K\a'
_diffrn_radiation_wavelength 0.71070
_diffrn_reflns_av_R_equivalents 0.114
_diffrn_reflns_limit_h_max 28
_diffrn_reflns_limit_h_min -33
_diffrn_reflns_limit_k_max 19
_diffrn_reflns_limit_k_min -44
_diffrn_reflns_limit_l_max 52
_diffrn_reflns_limit_l_min -55
_diffrn_reflns_number 109381
_diffrn_reflns_theta_full 27.42
_diffrn_reflns_theta_max 27.42
_exptl_absorpt_coefficient_mu 3.536
_exptl_absorpt_correction_T_max 0.493
_exptl_absorpt_correction_T_min 0.337
_exptl_absorpt_correction_type multi-scan
_exptl_absorpt_process_details 'Jacobson, R. (1998) Private communication'
_exptl_crystal_colour darkbrown
_exptl_crystal_density_diffrn 1.537
_exptl_crystal_description Block
_exptl_crystal_F_000 19472.00
_exptl_crystal_size_max 0.30
_exptl_crystal_size_mid 0.30
_exptl_crystal_size_min 0.30
_refine_diff_density_max 1.73
_refine_diff_density_min -1.65
_refine_ls_extinction_method none
_refine_ls_goodness_of_fit_ref 1.254
_refine_ls_hydrogen_treatment refall
_refine_ls_number_parameters 2227
_refine_ls_number_reflns 34922
_refine_ls_R_factor_gt 0.0829
_refine_ls_shift/su_max 0.0854
_refine_ls_structure_factor_coef Fsqd
_refine_ls_weighting_details
;
    Chebychev polynomial with 3 parameters (Carruthers & Watkin, 1979)
    5211.6400    7149.5300    2446.0100
;
_refine_ls_weighting_scheme calc
_refine_ls_wR_factor_ref 0.0705
_reflns_number_gt 34148
_reflns_number_total 44869
_reflns_threshold_expression F^2^>2.0\s(F^2^)
_cod_data_source_file ic2026768_si_003.cif
_cod_data_source_block (nBu4N)3[Ni(dmstfdt)2]2-2
_cod_original_formula_sum 'C80 H132 N3 Ni2 S16 Se8 '
_cod_database_code 4328573

loop_
_symmetry_equiv_pos_site_id
_symmetry_equiv_pos_as_xyz
1 +X,+Y,+Z
2 1/2-X,1/2+Y,+Z
3 +X,1/2-Y,1/2+Z
4 1/2-X,-Y,1/2+Z
5 -X,-Y,-Z
6 1/2+X,1/2-Y,-Z
7 -X,1/2+Y,1/2-Z
8 1/2+X,+Y,1/2-Z

loop_
_atom_site_label
_atom_site_type_symbol
_atom_site_fract_x
_atom_site_fract_y
_atom_site_fract_z
_atom_site_U_iso_or_equiv
_atom_site_adp_type
_atom_site_occupancy
_atom_site_symmetry_multiplicity
_atom_site_calc_flag
_atom_site_refinement_flags
Se(1) Se 0.15944(3) 0.13963(3) 0.31388(2) 0.1033(3) Uani 1.00 1 d .
Se(2) Se 0.28098(3) 0.14085(2) 0.31479(2) 0.0869(2) Uani 1.00 1 d .
Se(3) Se 0.15474(3) 0.13153(3) 0.65251(2) 0.0939(3) Uani 1.00 1 d .
Se(4) Se 0.27506(3) 0.14362(2) 0.65255(2) 0.0839(2) Uani 1.00 1 d .
Se(5) Se 0.40710(3) 0.08848(2) 0.08029(2) 0.0786(2) Uani 1.00 1 d .
Se(6) Se 0.52836(3) 0.09187(2) 0.07917(2) 0.0835(2) Uani 1.00 1 d .
Se(7) Se 0.40540(3) 0.10909(2) 0.41821(2) 0.0692(2) Uani 1.00 1 d .
Se(8) Se 0.52574(3) 0.09450(2) 0.418020(10) 0.0703(2) Uani 1.00 1 d .
Se(9) Se -0.08262(3) 0.13802(2) 0.54705(2) 0.0788(2) Uani 1.00 1 d .
Se(10) Se 0.03369(3) 0.16363(3) 0.54995(2) 0.0923(3) Uani 1.00 1 d .
Se(11) Se -0.09035(3) 0.15753(2) 0.88819(2) 0.0809(2) Uani 1.00 1 d .
Se(12) Se 0.02961(3) 0.14360(3) 0.88932(2) 0.0931(3) Uani 1.00 1 d .
Se(13) Se 0.15916(3) 0.37987(2) 0.35272(2) 0.0786(2) Uani 1.00 1 d .
Se(14) Se 0.28067(3) 0.38191(2) 0.35267(2) 0.0787(2) Uani 1.00 1 d .
Se(15) Se 0.15087(3) 0.40155(3) 0.68818(2) 0.0805(2) Uani 1.00 1 d .
Se(16) Se 0.27204(3) 0.40093(2) 0.68898(2) 0.0800(2) Uani 1.00 1 d .
Ni(1) Ni 0.21903(3) 0.13258(2) 0.48271(2) 0.0642(2) Uani 1.00 1 d .
Ni(2) Ni 0.46640(3) 0.10078(2) 0.24848(2) 0.0610(2) Uani 1.00 1 d .
Ni(3) Ni -0.03162(3) 0.14774(2) 0.71923(2) 0.0584(2) Uani 1.00 1 d .
Ni(4) Ni 0.21803(3) 0.39049(2) 0.51961(2) 0.0532(2) Uani 1.00 1 d .
S(1) S 0.15994(7) 0.12456(7) 0.45050(4) 0.0885(7) Uani 1.00 1 d .
S(2) S 0.27898(7) 0.13472(5) 0.45038(4) 0.0652(6) Uani 1.00 1 d .
S(3) S 0.16431(8) 0.11735(6) 0.38482(4) 0.0886(8) Uani 1.00 1 d .
S(4) S 0.27673(7) 0.12439(5) 0.38516(4) 0.0628(6) Uani 1.00 1 d .
S(5) S 0.15868(7) 0.12955(6) 0.51466(4) 0.0815(7) Uani 1.00 1 d .
S(6) S 0.27795(7) 0.13886(5) 0.51555(4) 0.0688(6) Uani 1.00 1 d .
S(7) S 0.16103(7) 0.12713(6) 0.58021(4) 0.0860(7) Uani 1.00 1 d .
S(8) S 0.27317(7) 0.13628(5) 0.58109(4) 0.0721(6) Uani 1.00 1 d .
S(9) S 0.40717(7) 0.10511(6) 0.21597(4) 0.0697(6) Uani 1.00 1 d .
S(10) S 0.52696(7) 0.10036(5) 0.21657(4) 0.0626(6) Uani 1.00 1 d .
S(11) S 0.41179(7) 0.10947(6) 0.15030(4) 0.0719(6) Uani 1.00 1 d .
S(12) S 0.52479(7) 0.10726(5) 0.15091(4) 0.0620(6) Uani 1.00 1 d .
S(13) S 0.40621(7) 0.10440(6) 0.28073(4) 0.0790(7) Uani 1.00 1 d .
S(14) S 0.52532(7) 0.09555(6) 0.28119(4) 0.0716(6) Uani 1.00 1 d .
S(15) S 0.40954(7) 0.10981(6) 0.34608(4) 0.0735(6) Uani 1.00 1 d .
S(16) S 0.52239(7) 0.10258(6) 0.34642(4) 0.0691(6) Uani 1.00 1 d .
S(17) S -0.08864(7) 0.13316(5) 0.68562(4) 0.0693(6) Uani 1.00 1 d .
S(18) S 0.02661(7) 0.16381(6) 0.68711(4) 0.0736(6) Uani 1.00 1 d .
S(19) S -0.07976(6) 0.13018(5) 0.61974(4) 0.0676(6) Uani 1.00 1 d .
S(20) S 0.02706(7) 0.15893(5) 0.62147(4) 0.0724(6) Uani 1.00 1 d .
S(21) S -0.09216(7) 0.15018(6) 0.75205(4) 0.0747(7) Uani 1.00 1 d .
S(22) S 0.02887(7) 0.14038(5) 0.75160(4) 0.0683(6) Uani 1.00 1 d .
S(23) S -0.08795(7) 0.14118(6) 0.81760(4) 0.0745(6) Uani 1.00 1 d .
S(24) S 0.02293(7) 0.12814(5) 0.81723(4) 0.0698(6) Uani 1.00 1 d .
S(25) S 0.15813(7) 0.37822(5) 0.48780(4) 0.0651(6) Uani 1.00 1 d .
S(26) S 0.27977(7) 0.38141(5) 0.48804(4) 0.0667(6) Uani 1.00 1 d .
S(27) S 0.16417(7) 0.35882(6) 0.42330(4) 0.0708(6) Uani 1.00 1 d .
S(28) S 0.27644(7) 0.36086(5) 0.42353(4) 0.0642(6) Uani 1.00 1 d .
S(29) S 0.15629(6) 0.40143(5) 0.55134(4) 0.0638(6) Uani 1.00 1 d .
S(30) S 0.27752(7) 0.39710(6) 0.55295(4) 0.0723(6) Uani 1.00 1 d .
S(31) S 0.15706(7) 0.38548(5) 0.61645(4) 0.0645(6) Uani 1.00 1 d .
S(32) S 0.26945(7) 0.38389(6) 0.61821(4) 0.0760(6) Uani 1.00 1 d .
N(1) N 0.2016(2) 0.2677(2) 0.5580(2) 0.106(3) Uani 1.00 1 d .
N(2) N 0.3537(3) 0.2490(2) 0.37789(15) 0.091(2) Uani 1.00 1 d .
N(3) N -0.0037(2) 0.23707(19) 0.30359(15) 0.085(2) Uani 1.00 1 d .
N(4) N 0.2758(2) -0.00714(16) 0.42981(13) 0.077(2) Uani 1.00 1 d .
N(5) N 0.6296(2) -0.0196(2) 0.37005(17) 0.092(2) Uani 1.00 1 d .
N(6) N -0.0163(2) -0.02414(18) 0.32731(14) 0.078(2) Uani 1.00 1 d .
C(1) C 0.1944(2) 0.12415(19) 0.41848(14) 0.065(2) Uani 1.00 1 d .
C(2) C 0.2461(2) 0.12785(18) 0.41876(13) 0.061(2) Uani 1.00 1 d .
C(3) C 0.2201(2) 0.12707(16) 0.36471(14) 0.064(2) Uani 1.00 1 d .
C(4) C 0.2203(2) 0.13454(17) 0.33612(14) 0.067(2) Uani 1.00 1 d .
C(5) C 0.1937(4) 0.1580(2) 0.2822(2) 0.113(4) Uani 1.00 1 d .
C(6) C 0.2450(4) 0.1589(2) 0.28110(16) 0.094(3) Uani 1.00 1 d .
C(7) C 0.1607(3) 0.1715(2) 0.25597(17) 0.143(4) Uani 1.00 1 d .
C(8) C 0.2806(4) 0.1715(2) 0.25715(16) 0.133(3) Uani 1.00 1 d .
C(9) C 0.1913(2) 0.13101(19) 0.54701(13) 0.061(2) Uani 1.00 1 d .
C(10) C 0.2439(2) 0.13529(17) 0.54693(12) 0.050(2) Uani 1.00 1 d .
C(11) C 0.2169(2) 0.13321(16) 0.60098(13) 0.063(2) Uani 1.00 1 d .
C(12) C 0.2154(2) 0.13539(17) 0.63044(13) 0.064(2) Uani 1.00 1 d .
C(13) C 0.1886(3) 0.1425(2) 0.68809(14) 0.079(2) Uani 1.00 1 d .
C(14) C 0.2388(3) 0.1474(2) 0.68830(16) 0.088(3) Uani 1.00 1 d .
C(15) C 0.1537(2) 0.1437(3) 0.71410(17) 0.143(4) Uani 1.00 1 d .
C(16) C 0.2715(2) 0.1576(2) 0.71435(15) 0.114(3) Uani 1.00 1 d .
C(17) C 0.4411(2) 0.10582(17) 0.18428(13) 0.054(2) Uani 1.00 1 d .
C(18) C 0.4930(2) 0.10442(17) 0.18481(13) 0.052(2) Uani 1.00 1 d .
C(19) C 0.4680(2) 0.10250(17) 0.13053(14) 0.059(2) Uani 1.00 1 d .
C(20) C 0.4678(2) 0.09516(17) 0.10194(14) 0.057(2) Uani 1.00 1 d .
C(21) C 0.4426(3) 0.0722(2) 0.04626(15) 0.079(2) Uani 1.00 1 d .
C(22) C 0.4923(3) 0.0732(2) 0.04522(16) 0.083(3) Uani 1.00 1 d .
C(23) C 0.4079(3) 0.0572(2) 0.02215(16) 0.109(3) Uani 1.00 1 d .
C(24) C 0.5275(3) 0.0640(2) 0.02010(15) 0.113(3) Uani 1.00 1 d .
C(25) C 0.4397(2) 0.10437(18) 0.31239(14) 0.062(2) Uani 1.00 1 d .
C(26) C 0.4916(2) 0.10094(18) 0.31261(13) 0.059(2) Uani 1.00 1 d .
C(27) C 0.4658(2) 0.10453(17) 0.36686(14) 0.056(2) Uani 1.00 1 d .
C(28) C 0.4649(2) 0.10199(17) 0.39585(13) 0.056(2) Uani 1.00 1 d .
C(29) C 0.4403(2) 0.10404(19) 0.45389(14) 0.064(2) Uani 1.00 1 d .
C(30) C 0.4905(3) 0.09756(19) 0.45418(14) 0.067(2) Uani 1.00 1 d .
C(31) C 0.4068(2) 0.1099(2) 0.48045(14) 0.085(2) Uani 1.00 1 d .
C(32) C 0.5237(2) 0.0911(2) 0.48030(13) 0.087(2) Uani 1.00 1 d .
C(33) C -0.0538(2) 0.14100(18) 0.65441(12) 0.056(2) Uani 1.00 1 d .
C(34) C -0.0049(2) 0.15432(18) 0.65531(12) 0.054(2) Uani 1.00 1 d .
C(35) C -0.0276(2) 0.14738(17) 0.60042(14) 0.064(2) Uani 1.00 1 d .
C(36) C -0.0256(2) 0.14995(19) 0.57128(15) 0.070(2) Uani 1.00 1 d .
C(37) C -0.0513(3) 0.1594(2) 0.51383(15) 0.077(2) Uani 1.00 1 d .
C(38) C -0.0031(3) 0.1707(2) 0.51452(15) 0.090(3) Uani 1.00 1 d .
C(39) C -0.0864(2) 0.1640(2) 0.48757(14) 0.099(3) Uani 1.00 1 d .
C(40) C 0.0287(3) 0.1862(2) 0.48972(15) 0.115(3) Uani 1.00 1 d .
C(41) C -0.0570(2) 0.14269(18) 0.78328(12) 0.052(2) Uani 1.00 1 d .
C(42) C -0.0072(2) 0.13798(17) 0.78331(13) 0.053(2) Uani 1.00 1 d .
C(43) C -0.0318(2) 0.13935(17) 0.83799(14) 0.062(2) Uani 1.00 1 d .
C(44) C -0.0305(2) 0.14573(18) 0.86687(14) 0.069(2) Uani 1.00 1 d .
C(45) C -0.0563(3) 0.1650(2) 0.92355(16) 0.087(3) Uani 1.00 1 d .
C(46) C -0.0049(3) 0.1599(2) 0.92440(15) 0.083(2) Uani 1.00 1 d .
C(47) C -0.0877(2) 0.1765(2) 0.94926(16) 0.117(3) Uani 1.00 1 d .
C(48) C 0.0299(3) 0.1645(2) 0.94951(16) 0.136(3) Uani 1.00 1 d .
C(49) C 0.1936(2) 0.36974(17) 0.45654(13) 0.060(2) Uani 1.00 1 d .
C(50) C 0.2459(2) 0.37110(18) 0.45694(13) 0.058(2) Uani 1.00 1 d .
C(51) C 0.2205(2) 0.36526(15) 0.40278(13) 0.057(2) Uani 1.00 1 d .
C(52) C 0.2197(2) 0.37483(16) 0.37413(13) 0.060(2) Uani 1.00 1 d .
C(53) C 0.1936(3) 0.3949(2) 0.31839(14) 0.071(2) Uani 1.00 1 d .
C(54) C 0.2448(3) 0.3962(2) 0.31835(14) 0.071(2) Uani 1.00 1 d .
C(55) C 0.1592(2) 0.4050(2) 0.29333(15) 0.104(3) Uani 1.00 1 d .
C(56) C 0.2781(2) 0.4060(2) 0.29318(14) 0.104(3) Uani 1.00 1 d .
C(57) C 0.1896(2) 0.39455(17) 0.58329(13) 0.054(2) Uani 1.00 1 d .
C(58) C 0.2414(2) 0.39332(18) 0.58434(13) 0.058(2) Uani 1.00 1 d .
C(59) C 0.2121(2) 0.38907(17) 0.63765(14) 0.061(2) Uani 1.00 1 d .
C(60) C 0.2115(2) 0.39628(17) 0.66597(14) 0.059(2) Uani 1.00 1 d .
C(61) C 0.1857(3) 0.4209(2) 0.72159(14) 0.070(2) Uani 1.00 1 d .
C(62) C 0.2364(2) 0.4211(2) 0.72190(14) 0.067(2) Uani 1.00 1 d .
C(63) C 0.1516(2) 0.4348(2) 0.74585(15) 0.096(3) Uani 1.00 1 d .
C(64) C 0.2697(2) 0.4343(2) 0.74648(14) 0.087(2) Uani 1.00 1 d .
C(65) C 0.1564(2) 0.2957(2) 0.55404(17) 0.090(3) Uani 1.00 1 d .
C(66) C 0.1062(3) 0.2762(2) 0.5474(2) 0.127(4) Uani 1.00 1 d .
C(67) C 0.0658(3) 0.3069(2) 0.5419(2) 0.135(4) Uani 1.00 1 d .
C(68) C 0.0150(3) 0.2913(2) 0.5355(2) 0.144(4) Uani 1.00 1 d .
C(69) C 0.2100(3) 0.2431(2) 0.5298(2) 0.130(4) Uani 1.00 1 d .
C(70) C 0.2199(5) 0.2666(3) 0.5025(2) 0.179(6) Uani 1.00 1 d .
C(71) C 0.2121(6) 0.2498(3) 0.4698(3) 0.190(6) Uani 1.00 1 d .
C(72) C 0.1627(6) 0.2424(4) 0.4673(4) 0.287(10) Uani 1.00 1 d .
C(73) C 0.2485(3) 0.2929(2) 0.56366(19) 0.106(3) Uani 1.00 1 d .
C(74) C 0.2992(3) 0.2709(2) 0.5700(2) 0.155(5) Uani 1.00 1 d .
C(75) C 0.3391(3) 0.2998(3) 0.5783(2) 0.175(5) Uani 1.00 1 d .
C(76) C 0.3849(5) 0.2827(3) 0.5868(2) 0.217(7) Uani 1.00 1 d .
C(77) C 0.1925(4) 0.2404(3) 0.5813(3) 0.170(6) Uani 1.00 1 d .
C(78) C 0.1849(5) 0.2607(4) 0.6123(4) 0.221(8) Uani 1.00 1 d .
C(79) C 0.1753(7) 0.2388(5) 0.6353(5) 0.290(12) Uani 1.00 1 d .
C(80) C 0.1658(5) 0.2561(5) 0.6638(3) 0.271(10) Uani 1.00 1 d .
C(81) C 0.3024(3) 0.2280(2) 0.37799(19) 0.113(3) Uani 1.00 1 d .
C(82) C 0.2559(4) 0.2547(2) 0.3808(2) 0.132(4) Uani 1.00 1 d .
C(83) C 0.2088(4) 0.2327(2) 0.3761(2) 0.168(5) Uani 1.00 1 d .
C(84) C 0.1620(4) 0.2568(3) 0.3770(2) 0.191(6) Uani 1.00 1 d .
C(85) C 0.3559(4) 0.2796(2) 0.3551(2) 0.136(4) Uani 1.00 1 d .
C(86) C 0.3554(5) 0.2617(4) 0.3202(3) 0.189(7) Uani 1.00 1 d .
C(87) C 0.3199(5) 0.2807(4) 0.3075(4) 0.212(8) Uani 1.00 1 d .
C(88) C 0.3212(4) 0.2713(3) 0.2755(2) 0.181(6) Uani 1.00 1 d .
C(89) C 0.3953(4) 0.2180(2) 0.3738(2) 0.121(4) Uani 1.00 1 d .
C(90) C 0.4491(4) 0.2359(3) 0.3736(2) 0.154(5) Uani 1.00 1 d .
C(91) C 0.4873(4) 0.2046(3) 0.3721(2) 0.179(6) Uani 1.00 1 d .
C(92) C 0.5408(4) 0.2185(3) 0.3718(2) 0.206(6) Uani 1.00 1 d .
C(93) C 0.3596(3) 0.2707(2) 0.4069(2) 0.103(3) Uani 1.00 1 d .
C(94) C 0.3588(5) 0.2432(3) 0.4330(2) 0.172(6) Uani 1.00 1 d .
C(95) C 0.3675(5) 0.2574(3) 0.4586(3) 0.198(7) Uani 1.00 1 d .
C(96) C 0.3683(3) 0.2328(2) 0.4852(2) 0.137(4) Uani 1.00 1 d .
C(97) C -0.0551(3) 0.2554(2) 0.30802(19) 0.104(3) Uani 1.00 1 d .
C(98) C -0.0985(4) 0.2267(2) 0.3126(2) 0.147(5) Uani 1.00 1 d .
C(99) C -0.1489(5) 0.2495(3) 0.3171(3) 0.201(7) Uani 1.00 1 d .
C(100) C -0.1891(5) 0.2240(4) 0.3216(3) 0.253(9) Uani 1.00 1 d .
C(101) C -0.0041(3) 0.2113(2) 0.2767(2) 0.099(3) Uani 1.00 1 d .
C(102) C -0.0195(4) 0.2331(2) 0.2492(2) 0.143(4) Uani 1.00 1 d .
C(103) C -0.0137(5) 0.2094(3) 0.2216(3) 0.179(6) Uani 1.00 1 d .
C(104) C 0.0411(6) 0.2082(4) 0.2139(2) 0.229(8) Uani 1.00 1 d .
C(105) C 0.0342(3) 0.2699(2) 0.30069(16) 0.092(3) Uani 1.00 1 d .
C(106) C 0.0886(3) 0.2575(2) 0.29559(19) 0.110(3) Uani 1.00 1 d .
C(107) C 0.1232(4) 0.2939(2) 0.2946(2) 0.134(4) Uani 1.00 1 d .
C(108) C 0.1763(4) 0.2835(3) 0.2877(2) 0.183(6) Uani 1.00 1 d .
C(109) C 0.0089(2) 0.2108(2) 0.32924(18) 0.090(3) Uani 1.00 1 d .
C(110) C 0.0120(3) 0.2321(2) 0.35916(18) 0.118(4) Uani 1.00 1 d .
C(111) C 0.0266(4) 0.2050(2) 0.3832(2) 0.157(5) Uani 1.00 1 d .
C(112) C 0.0311(4) 0.2261(3) 0.4119(2) 0.184(5) Uani 1.00 1 d .
C(113) C 0.2300(2) -0.03340(19) 0.42666(16) 0.083(2) Uani 1.00 1 d .
C(114) C 0.1792(3) -0.0120(2) 0.4241(2) 0.130(4) Uani 1.00 1 d .
C(115) C 0.1371(3) -0.0401(3) 0.4270(2) 0.183(5) Uani 1.00 1 d .
C(116) C 0.0881(3) -0.0237(2) 0.4299(2) 0.187(5) Uani 1.00 1 d .
C(117) C 0.2819(2) 0.01907(18) 0.40313(16) 0.078(2) Uani 1.00 1 d .
C(118) C 0.2882(3) -0.0018(2) 0.37444(15) 0.092(3) Uani 1.00 1 d .
C(119) C 0.2972(3) 0.0275(2) 0.34997(17) 0.104(3) Uani 1.00 1 d .
C(120) C 0.3026(3) 0.0086(2) 0.32111(18) 0.130(4) Uani 1.00 1 d .
C(121) C 0.3215(2) -0.0344(2) 0.43332(17) 0.084(3) Uani 1.00 1 d .
C(122) C 0.3735(3) -0.0133(2) 0.43664(18) 0.100(3) Uani 1.00 1 d .
C(123) C 0.4152(3) -0.0440(2) 0.4422(2) 0.129(4) Uani 1.00 1 d .
C(124) C 0.4662(3) -0.0245(3) 0.4461(2) 0.179(5) Uani 1.00 1 d .
C(125) C 0.2699(3) 0.0200(2) 0.45549(18) 0.095(3) Uani 1.00 1 d .
C(126) C 0.2638(3) -0.0008(2) 0.4846(2) 0.128(4) Uani 1.00 1 d .
C(127) C 0.2475(6) 0.0254(3) 0.5085(3) 0.218(7) Uani 1.00 1 d .
C(128) C 0.2186(8) 0.0180(4) 0.5267(4) 0.458(13) Uani 1.00 1 d .
C(129) C 0.5800(3) 0.0034(2) 0.36455(16) 0.096(3) Uani 1.00 1 d .
C(130) C 0.5315(3) -0.0217(2) 0.36108(19) 0.119(3) Uani 1.00 1 d .
C(131) C 0.4853(4) -0.0000(2) 0.3589(2) 0.135(4) Uani 1.00 1 d .
C(132) C 0.4377(3) -0.0242(2) 0.3563(2) 0.151(4) Uani 1.00 1 d .
C(133) C 0.6398(3) -0.0484(2) 0.3442(2) 0.125(4) Uani 1.00 1 d .
C(134) C 0.6432(4) -0.0277(3) 0.3141(2) 0.168(5) Uani 1.00 1 d .
C(135) C 0.6516(7) -0.0558(3) 0.2921(3) 0.288(9) Uani 1.00 1 d .
C(136) C 0.6560(5) -0.0411(3) 0.2631(3) 0.223(7) Uani 1.00 1 d .
C(137) C 0.6725(3) 0.0102(2) 0.3715(2) 0.113(3) Uani 1.00 1 d .
C(138) C 0.7247(4) -0.0094(3) 0.3780(3) 0.226(7) Uani 1.00 1 d .
C(139) C 0.7610(5) 0.0078(3) 0.3889(3) 0.225(7) Uani 1.00 1 d .
C(140) C 0.8134(3) -0.0067(3) 0.3922(2) 0.173(5) Uani 1.00 1 d .
C(141) C 0.6247(3) -0.0432(2) 0.3978(2) 0.113(4) Uani 1.00 1 d .
C(142) C 0.6123(3) -0.0194(2) 0.4252(2) 0.111(3) Uani 1.00 1 d .
C(143) C 0.6123(4) -0.0433(2) 0.4521(2) 0.148(5) Uani 1.00 1 d .
C(144) C 0.6003(4) -0.0174(3) 0.4782(2) 0.186(5) Uani 1.00 1 d .
C(145) C -0.0638(3) -0.0002(2) 0.32142(17) 0.093(3) Uani 1.00 1 d .
C(146) C -0.1129(3) -0.0246(2) 0.3158(2) 0.115(3) Uani 1.00 1 d .
C(147) C -0.1546(4) 0.0019(3) 0.3077(2) 0.172(5) Uani 1.00 1 d .
C(148) C -0.2018(4) -0.0237(3) 0.2996(2) 0.195(5) Uani 1.00 1 d .
C(149) C -0.0042(2) -0.0525(2) 0.3027(2) 0.100(3) Uani 1.00 1 d .
C(150) C 0.0081(4) -0.0332(3) 0.2729(2) 0.149(5) Uani 1.00 1 d .
C(151) C -0.0341(6) -0.0270(3) 0.2528(3) 0.210(7) Uani 1.00 1 d .
C(152) C -0.0136(6) -0.0188(3) 0.2228(2) 0.266(8) Uani 1.00 1 d .
C(153) C 0.0278(3) 0.0038(2) 0.33282(18) 0.099(3) Uani 1.00 1 d .
C(154) C 0.0790(3) -0.0158(2) 0.3372(2) 0.143(4) Uani 1.00 1 d .
C(155) C 0.1218(4) 0.0155(4) 0.3390(3) 0.216(8) Uani 1.00 1 d .
C(156) C 0.1531(7) 0.0193(5) 0.3230(3) 0.321(11) Uani 1.00 1 d .
C(157) C -0.0240(2) -0.0497(2) 0.35414(18) 0.085(3) Uani 1.00 1 d .
C(158) C -0.0383(2) -0.0288(2) 0.38161(18) 0.091(3) Uani 1.00 1 d .
C(159) C -0.0481(3) -0.0562(2) 0.40694(17) 0.098(3) Uani 1.00 1 d .
C(160) C -0.0598(3) -0.0374(2) 0.43535(19) 0.127(4) Uani 1.00 1 d .
H(1) H 0.1549 0.1500 0.2434 0.172 Uiso 1.00 1 c R
H(2) H 0.1778 0.1917 0.2457 0.172 Uiso 1.00 1 c R
H(3) H 0.1291 0.1811 0.2630 0.172 Uiso 1.00 1 c R
H(4) H 0.2880 0.1985 0.2592 0.159 Uiso 1.00 1 c R
H(5) H 0.2653 0.1670 0.2388 0.159 Uiso 1.00 1 c R
H(6) H 0.3112 0.1568 0.2586 0.159 Uiso 1.00 1 c R
H(7) H 0.1410 0.1694 0.7168 0.172 Uiso 1.00 1 c R
H(8) H 0.1733 0.1362 0.7305 0.172 Uiso 1.00 1 c R
H(9) H 0.1260 0.1261 0.7118 0.172 Uiso 1.00 1 c R
H(10) H 0.2832 0.1340 0.7230 0.136 Uiso 1.00 1 c R
H(11) H 0.2516 0.1718 0.7279 0.136 Uiso 1.00 1 c R
H(12) H 0.3000 0.1730 0.7087 0.136 Uiso 1.00 1 c R
H(13) H 0.4030 0.0299 0.0243 0.131 Uiso 1.00 1 c R
H(14) H 0.4233 0.0624 0.0040 0.131 Uiso 1.00 1 c R
H(15) H 0.3759 0.0702 0.0232 0.131 Uiso 1.00 1 c R
H(16) H 0.5321 0.0864 0.0082 0.136 Uiso 1.00 1 c R
H(17) H 0.5120 0.0438 0.0091 0.136 Uiso 1.00 1 c R
H(18) H 0.5597 0.0554 0.0270 0.136 Uiso 1.00 1 c R
H(19) H 0.4076 0.1368 0.4854 0.102 Uiso 1.00 1 c R
H(20) H 0.4193 0.0948 0.4962 0.102 Uiso 1.00 1 c R
H(21) H 0.3727 0.1024 0.4763 0.102 Uiso 1.00 1 c R
H(22) H 0.5240 0.0640 0.4850 0.105 Uiso 1.00 1 c R
H(23) H 0.5101 0.1055 0.4961 0.105 Uiso 1.00 1 c R
H(24) H 0.5574 0.0996 0.4764 0.105 Uiso 1.00 1 c R
H(25) H -0.0839 0.1408 0.4763 0.119 Uiso 1.00 1 c R
H(26) H -0.0761 0.1858 0.4763 0.119 Uiso 1.00 1 c R
H(27) H -0.1207 0.1675 0.4936 0.119 Uiso 1.00 1 c R
H(28) H 0.0273 0.2139 0.4900 0.138 Uiso 1.00 1 c R
H(29) H 0.0168 0.1769 0.4716 0.138 Uiso 1.00 1 c R
H(30) H 0.0629 0.1779 0.4926 0.138 Uiso 1.00 1 c R
H(31) H -0.0911 0.2041 0.9502 0.141 Uiso 1.00 1 c R
H(32) H -0.0724 0.1672 0.9666 0.141 Uiso 1.00 1 c R
H(33) H -0.1205 0.1650 0.9471 0.141 Uiso 1.00 1 c R
H(34) H 0.0325 0.1402 0.9594 0.163 Uiso 1.00 1 c R
H(35) H 0.0181 0.1840 0.9625 0.163 Uiso 1.00 1 c R
H(36) H 0.0625 0.1717 0.9423 0.163 Uiso 1.00 1 c R
H(37) H 0.1525 0.3822 0.2822 0.125 Uiso 1.00 1 c R
H(38) H 0.1745 0.4243 0.2814 0.125 Uiso 1.00 1 c R
H(39) H 0.1281 0.4148 0.3010 0.125 Uiso 1.00 1 c R
H(40) H 0.2856 0.4332 0.2936 0.125 Uiso 1.00 1 c R
H(41) H 0.2619 0.3997 0.2754 0.125 Uiso 1.00 1 c R
H(42) H 0.3089 0.3915 0.2949 0.125 Uiso 1.00 1 c R
H(43) H 0.1447 0.4619 0.7435 0.115 Uiso 1.00 1 c R
H(44) H 0.1684 0.4306 0.7638 0.115 Uiso 1.00 1 c R
H(45) H 0.1205 0.4206 0.7456 0.115 Uiso 1.00 1 c R
H(46) H 0.2744 0.4130 0.7594 0.105 Uiso 1.00 1 c R
H(47) H 0.2530 0.4550 0.7563 0.105 Uiso 1.00 1 c R
H(48) H 0.3020 0.4431 0.7397 0.105 Uiso 1.00 1 c R
H(49) H 0.1520 0.3090 0.5719 0.109 Uiso 1.00 1 c R
H(50) H 0.1646 0.3141 0.5393 0.109 Uiso 1.00 1 c R
H(51) H 0.1103 0.2619 0.5299 0.152 Uiso 1.00 1 c R
H(52) H 0.0962 0.2588 0.5624 0.152 Uiso 1.00 1 c R
H(53) H 0.0638 0.3217 0.5593 0.162 Uiso 1.00 1 c R
H(54) H 0.0761 0.3235 0.5265 0.162 Uiso 1.00 1 c R
H(55) H 0.0112 0.2887 0.5151 0.173 Uiso 1.00 1 c R
H(56) H -0.0108 0.3080 0.5428 0.173 Uiso 1.00 1 c R
H(57) H 0.0120 0.2663 0.5443 0.173 Uiso 1.00 1 c R
H(58) H 0.2380 0.2260 0.5328 0.156 Uiso 1.00 1 c R
H(59) H 0.1801 0.2282 0.5263 0.156 Uiso 1.00 1 c R
H(60) H 0.1980 0.2886 0.5043 0.215 Uiso 1.00 1 c R
H(61) H 0.2544 0.2749 0.5041 0.215 Uiso 1.00 1 c R
H(62) H 0.2223 0.2688 0.4559 0.228 Uiso 1.00 1 c R
H(63) H 0.2314 0.2266 0.4672 0.228 Uiso 1.00 1 c R
H(64) H 0.1562 0.2163 0.4733 0.345 Uiso 1.00 1 c R
H(65) H 0.1523 0.2457 0.4478 0.345 Uiso 1.00 1 c R
H(66) H 0.1443 0.2599 0.4794 0.345 Uiso 1.00 1 c R
H(67) H 0.2533 0.3100 0.5477 0.127 Uiso 1.00 1 c R
H(68) H 0.2419 0.3077 0.5806 0.127 Uiso 1.00 1 c R
H(69) H 0.2939 0.2505 0.5837 0.186 Uiso 1.00 1 c R
H(70) H 0.3107 0.2601 0.5523 0.186 Uiso 1.00 1 c R
H(71) H 0.3439 0.3196 0.5641 0.210 Uiso 1.00 1 c R
H(72) H 0.3257 0.3112 0.5954 0.210 Uiso 1.00 1 c R
H(73) H 0.3851 0.2741 0.6063 0.260 Uiso 1.00 1 c R
H(74) H 0.4109 0.3016 0.5841 0.260 Uiso 1.00 1 c R
H(75) H 0.3907 0.2611 0.5743 0.260 Uiso 1.00 1 c R
H(76) H 0.1629 0.2253 0.5778 0.204 Uiso 1.00 1 c R
H(77) H 0.2212 0.2236 0.5831 0.204 Uiso 1.00 1 c R
H(78) H 0.2156 0.2742 0.6166 0.265 Uiso 1.00 1 c R
H(79) H 0.1580 0.2790 0.6100 0.265 Uiso 1.00 1 c R
H(80) H 0.1446 0.2256 0.6307 0.348 Uiso 1.00 1 c R
H(81) H 0.2022 0.2204 0.6370 0.348 Uiso 1.00 1 c R
H(82) H 0.1976 0.2569 0.6737 0.325 Uiso 1.00 1 c R
H(83) H 0.1423 0.2410 0.6747 0.325 Uiso 1.00 1 c R
H(84) H 0.1530 0.2819 0.6616 0.325 Uiso 1.00 1 c R
H(85) H 0.2989 0.2151 0.3599 0.135 Uiso 1.00 1 c R
H(86) H 0.3016 0.2092 0.3932 0.135 Uiso 1.00 1 c R
H(87) H 0.2554 0.2644 0.4001 0.158 Uiso 1.00 1 c R
H(88) H 0.2588 0.2759 0.3677 0.158 Uiso 1.00 1 c R
H(89) H 0.2105 0.2222 0.3571 0.202 Uiso 1.00 1 c R
H(90) H 0.2059 0.2120 0.3897 0.202 Uiso 1.00 1 c R
H(91) H 0.1497 0.2564 0.3964 0.229 Uiso 1.00 1 c R
H(92) H 0.1363 0.2476 0.3643 0.229 Uiso 1.00 1 c R
H(93) H 0.1710 0.2828 0.3719 0.229 Uiso 1.00 1 c R
H(94) H 0.3291 0.2980 0.3575 0.164 Uiso 1.00 1 c R
H(95) H 0.3877 0.2926 0.3568 0.164 Uiso 1.00 1 c R
H(96) H 0.3871 0.2635 0.3104 0.226 Uiso 1.00 1 c R
H(97) H 0.3452 0.2351 0.3212 0.226 Uiso 1.00 1 c R
H(98) H 0.2872 0.2744 0.3150 0.255 Uiso 1.00 1 c R
H(99) H 0.3266 0.3077 0.3107 0.255 Uiso 1.00 1 c R
H(100) H 0.3442 0.2888 0.2662 0.217 Uiso 1.00 1 c R
H(101) H 0.2880 0.2747 0.2676 0.217 Uiso 1.00 1 c R
H(102) H 0.3321 0.2452 0.2724 0.217 Uiso 1.00 1 c R
H(103) H 0.3941 0.2001 0.3895 0.146 Uiso 1.00 1 c R
H(104) H 0.3900 0.2044 0.3561 0.146 Uiso 1.00 1 c R
H(105) H 0.4517 0.2529 0.3575 0.185 Uiso 1.00 1 c R
H(106) H 0.4548 0.2502 0.3910 0.185 Uiso 1.00 1 c R
H(107) H 0.4818 0.1862 0.3872 0.214 Uiso 1.00 1 c R
H(108) H 0.4834 0.1920 0.3539 0.214 Uiso 1.00 1 c R
H(109) H 0.5528 0.2255 0.3531 0.248 Uiso 1.00 1 c R
H(110) H 0.5631 0.1997 0.3802 0.248 Uiso 1.00 1 c R
H(111) H 0.5397 0.2411 0.3838 0.248 Uiso 1.00 1 c R
H(112) H 0.3909 0.2847 0.4068 0.124 Uiso 1.00 1 c R
H(113) H 0.3321 0.2885 0.4091 0.124 Uiso 1.00 1 c R
H(114) H 0.3262 0.2311 0.4338 0.207 Uiso 1.00 1 c R
H(115) H 0.3840 0.2239 0.4292 0.207 Uiso 1.00 1 c R
H(116) H 0.4010 0.2679 0.4577 0.238 Uiso 1.00 1 c R
H(117) H 0.3438 0.2781 0.4612 0.238 Uiso 1.00 1 c R
H(118) H 0.3347 0.2333 0.4928 0.164 Uiso 1.00 1 c R
H(119) H 0.3915 0.2423 0.4994 0.164 Uiso 1.00 1 c R
H(120) H 0.3771 0.2067 0.4802 0.164 Uiso 1.00 1 c R
H(121) H -0.0534 0.2713 0.3249 0.124 Uiso 1.00 1 c R
H(122) H -0.0635 0.2712 0.2918 0.124 Uiso 1.00 1 c R
H(123) H -0.1012 0.2106 0.2959 0.176 Uiso 1.00 1 c R
H(124) H -0.0912 0.2109 0.3290 0.176 Uiso 1.00 1 c R
H(125) H -0.1451 0.2652 0.3340 0.241 Uiso 1.00 1 c R
H(126) H -0.1543 0.2660 0.3008 0.241 Uiso 1.00 1 c R
H(127) H -0.2040 0.2190 0.3032 0.304 Uiso 1.00 1 c R
H(128) H -0.2134 0.2365 0.3337 0.304 Uiso 1.00 1 c R
H(129) H -0.1788 0.2001 0.3302 0.304 Uiso 1.00 1 c R
H(130) H 0.0291 0.2010 0.2738 0.118 Uiso 1.00 1 c R
H(131) H -0.0273 0.1904 0.2798 0.118 Uiso 1.00 1 c R
H(132) H -0.0546 0.2393 0.2507 0.172 Uiso 1.00 1 c R
H(133) H -0.0001 0.2565 0.2482 0.172 Uiso 1.00 1 c R
H(134) H -0.0257 0.1835 0.2245 0.215 Uiso 1.00 1 c R
H(135) H -0.0319 0.2211 0.2062 0.215 Uiso 1.00 1 c R
H(136) H 0.0492 0.2296 0.2017 0.275 Uiso 1.00 1 c R
H(137) H 0.0484 0.1844 0.2041 0.275 Uiso 1.00 1 c R
H(138) H 0.0608 0.2096 0.2311 0.275 Uiso 1.00 1 c R
H(139) H 0.0242 0.2866 0.2853 0.111 Uiso 1.00 1 c R
H(140) H 0.0342 0.2842 0.3183 0.111 Uiso 1.00 1 c R
H(141) H 0.0993 0.2400 0.3103 0.132 Uiso 1.00 1 c R
H(142) H 0.0906 0.2449 0.2773 0.132 Uiso 1.00 1 c R
H(143) H 0.1101 0.3118 0.2808 0.161 Uiso 1.00 1 c R
H(144) H 0.1221 0.3054 0.3133 0.161 Uiso 1.00 1 c R
H(145) H 0.1945 0.2774 0.3048 0.219 Uiso 1.00 1 c R
H(146) H 0.1926 0.3046 0.2780 0.219 Uiso 1.00 1 c R
H(147) H 0.1758 0.2613 0.2753 0.219 Uiso 1.00 1 c R
H(148) H -0.0164 0.1911 0.3305 0.108 Uiso 1.00 1 c R
H(149) H 0.0412 0.1991 0.3257 0.108 Uiso 1.00 1 c R
H(150) H 0.0366 0.2525 0.3581 0.142 Uiso 1.00 1 c R
H(151) H -0.0204 0.2429 0.3635 0.142 Uiso 1.00 1 c R
H(152) H 0.0010 0.1856 0.3852 0.188 Uiso 1.00 1 c R
H(153) H 0.0580 0.1930 0.3783 0.188 Uiso 1.00 1 c R
H(154) H 0.0652 0.2351 0.4138 0.220 Uiso 1.00 1 c R
H(155) H 0.0230 0.2096 0.4278 0.220 Uiso 1.00 1 c R
H(156) H 0.0086 0.2478 0.4117 0.220 Uiso 1.00 1 c R
H(157) H 0.2344 -0.0497 0.4102 0.099 Uiso 1.00 1 c R
H(158) H 0.2277 -0.0492 0.4435 0.099 Uiso 1.00 1 c R
H(159) H 0.1763 0.0071 0.4389 0.156 Uiso 1.00 1 c R
H(160) H 0.1777 0.0004 0.4057 0.156 Uiso 1.00 1 c R
H(161) H 0.1380 -0.0565 0.4104 0.220 Uiso 1.00 1 c R
H(162) H 0.1437 -0.0552 0.4439 0.220 Uiso 1.00 1 c R
H(163) H 0.0805 -0.0191 0.4497 0.225 Uiso 1.00 1 c R
H(164) H 0.0634 -0.0409 0.4219 0.225 Uiso 1.00 1 c R
H(165) H 0.0876 0.0004 0.4196 0.225 Uiso 1.00 1 c R
H(166) H 0.2521 0.0347 0.4016 0.093 Uiso 1.00 1 c R
H(167) H 0.3107 0.0355 0.4058 0.093 Uiso 1.00 1 c R
H(168) H 0.3169 -0.0187 0.3758 0.110 Uiso 1.00 1 c R
H(169) H 0.2586 -0.0168 0.3703 0.111 Uiso 1.00 1 c R
H(170) H 0.2684 0.0443 0.3490 0.124 Uiso 1.00 1 c R
H(171) H 0.3267 0.0425 0.3546 0.124 Uiso 1.00 1 c R
H(172) H 0.3378 0.0034 0.3183 0.156 Uiso 1.00 1 c R
H(173) H 0.2906 0.0252 0.3061 0.157 Uiso 1.00 1 c R
H(174) H 0.2841 -0.0153 0.3208 0.156 Uiso 1.00 1 c R
H(175) H 0.3162 -0.0495 0.4503 0.101 Uiso 1.00 1 c R
H(176) H 0.3238 -0.0512 0.4170 0.101 Uiso 1.00 1 c R
H(177) H 0.3801 0.0013 0.4196 0.120 Uiso 1.00 1 c R
H(178) H 0.3720 0.0038 0.4528 0.120 Uiso 1.00 1 c R
H(179) H 0.4071 -0.0592 0.4588 0.155 Uiso 1.00 1 c R
H(180) H 0.4168 -0.0604 0.4257 0.155 Uiso 1.00 1 c R
H(181) H 0.4824 -0.0210 0.4279 0.214 Uiso 1.00 1 c R
H(182) H 0.4871 -0.0402 0.4582 0.214 Uiso 1.00 1 c R
H(183) H 0.4608 0.0002 0.4549 0.214 Uiso 1.00 1 c R
H(184) H 0.2984 0.0371 0.4566 0.114 Uiso 1.00 1 c R
H(185) H 0.2397 0.0350 0.4530 0.114 Uiso 1.00 1 c R
H(186) H 0.2405 -0.0219 0.4826 0.154 Uiso 1.00 1 c R
H(187) H 0.2961 -0.0106 0.4903 0.154 Uiso 1.00 1 c R
H(188) H 0.2768 0.0371 0.5169 0.262 Uiso 1.00 1 c R
H(189) H 0.2299 0.0442 0.4972 0.262 Uiso 1.00 1 c R
H(190) H 0.1842 0.0200 0.5206 0.550 Uiso 1.00 1 c R
H(191) H 0.2245 0.0357 0.5422 0.550 Uiso 1.00 1 c R
H(192) H 0.2251 -0.0080 0.5331 0.550 Uiso 1.00 1 c R
H(193) H 0.5745 0.0208 0.3803 0.115 Uiso 1.00 1 c R
H(194) H 0.5833 0.0180 0.3472 0.115 Uiso 1.00 1 c R
H(195) H 0.5355 -0.0380 0.3446 0.142 Uiso 1.00 1 c R
H(196) H 0.5289 -0.0375 0.3779 0.142 Uiso 1.00 1 c R
H(197) H 0.4830 0.0169 0.3752 0.162 Uiso 1.00 1 c R
H(198) H 0.4884 0.0151 0.3418 0.162 Uiso 1.00 1 c R
H(199) H 0.4306 -0.0302 0.3366 0.182 Uiso 1.00 1 c R
H(200) H 0.4103 -0.0095 0.3642 0.182 Uiso 1.00 1 c R
H(201) H 0.4416 -0.0478 0.3669 0.182 Uiso 1.00 1 c R
H(202) H 0.6705 -0.0623 0.3477 0.150 Uiso 1.00 1 c R
H(203) H 0.6120 -0.0663 0.3437 0.150 Uiso 1.00 1 c R
H(204) H 0.6125 -0.0138 0.3103 0.202 Uiso 1.00 1 c R
H(205) H 0.6710 -0.0099 0.3144 0.202 Uiso 1.00 1 c R
H(206) H 0.6822 -0.0697 0.2963 0.346 Uiso 1.00 1 c R
H(207) H 0.6237 -0.0735 0.2921 0.346 Uiso 1.00 1 c R
H(208) H 0.6232 -0.0398 0.2545 0.267 Uiso 1.00 1 c R
H(209) H 0.6775 -0.0573 0.2518 0.267 Uiso 1.00 1 c R
H(210) H 0.6701 -0.0156 0.2643 0.267 Uiso 1.00 1 c R
H(211) H 0.6737 0.0252 0.3543 0.135 Uiso 1.00 1 c R
H(212) H 0.6650 0.0268 0.3874 0.135 Uiso 1.00 1 c R
H(213) H 0.7182 -0.0310 0.3905 0.271 Uiso 1.00 1 c R
H(214) H 0.7356 -0.0188 0.3597 0.271 Uiso 1.00 1 c R
H(215) H 0.7664 0.0297 0.3767 0.270 Uiso 1.00 1 c R
H(216) H 0.7500 0.0165 0.4074 0.270 Uiso 1.00 1 c R
H(217) H 0.8148 -0.0182 0.4110 0.207 Uiso 1.00 1 c R
H(218) H 0.8389 0.0129 0.3907 0.207 Uiso 1.00 1 c R
H(219) H 0.8191 -0.0262 0.3780 0.207 Uiso 1.00 1 c R
H(220) H 0.5974 -0.0611 0.3953 0.136 Uiso 1.00 1 c R
H(221) H 0.6553 -0.0573 0.4013 0.136 Uiso 1.00 1 c R
H(222) H 0.6376 0.0003 0.4270 0.133 Uiso 1.00 1 c R
H(223) H 0.5798 -0.0076 0.4232 0.133 Uiso 1.00 1 c R
H(224) H 0.5877 -0.0636 0.4503 0.178 Uiso 1.00 1 c R
H(225) H 0.6451 -0.0545 0.4548 0.178 Uiso 1.00 1 c R
H(226) H 0.6307 -0.0066 0.4860 0.223 Uiso 1.00 1 c R
H(227) H 0.5832 -0.0321 0.4927 0.223 Uiso 1.00 1 c R
H(228) H 0.5788 0.0031 0.4717 0.223 Uiso 1.00 1 c R
H(229) H -0.0697 0.0165 0.3375 0.112 Uiso 1.00 1 c R
H(230) H -0.0578 0.0152 0.3046 0.112 Uiso 1.00 1 c R
H(231) H -0.1066 -0.0434 0.3011 0.137 Uiso 1.00 1 c R
H(232) H -0.1224 -0.0375 0.3332 0.137 Uiso 1.00 1 c R
H(233) H -0.1629 0.0195 0.3229 0.206 Uiso 1.00 1 c R
H(234) H -0.1441 0.0163 0.2911 0.206 Uiso 1.00 1 c R
H(235) H -0.2003 -0.0310 0.2798 0.234 Uiso 1.00 1 c R
H(236) H -0.2326 -0.0100 0.3032 0.234 Uiso 1.00 1 c R
H(237) H -0.2006 -0.0465 0.3113 0.234 Uiso 1.00 1 c R
H(238) H 0.0234 -0.0685 0.3088 0.120 Uiso 1.00 1 c R
H(239) H -0.0335 -0.0683 0.2995 0.120 Uiso 1.00 1 c R
H(240) H 0.0237 -0.0087 0.2768 0.178 Uiso 1.00 1 c R
H(241) H 0.0316 -0.0497 0.2631 0.178 Uiso 1.00 1 c R
H(242) H -0.0551 -0.0497 0.2524 0.252 Uiso 1.00 1 c R
H(243) H -0.0535 -0.0053 0.2595 0.252 Uiso 1.00 1 c R
H(244) H -0.0083 0.0085 0.2206 0.319 Uiso 1.00 1 c R
H(245) H -0.0372 -0.0276 0.2085 0.319 Uiso 1.00 1 c R
H(246) H 0.0178 -0.0322 0.2204 0.319 Uiso 1.00 1 c R
H(247) H 0.0316 0.0193 0.3159 0.118 Uiso 1.00 1 c R
H(248) H 0.0200 0.0203 0.3488 0.118 Uiso 1.00 1 c R
H(249) H 0.0770 -0.0291 0.3552 0.172 Uiso 1.00 1 c R
H(250) H 0.0857 -0.0341 0.3221 0.172 Uiso 1.00 1 c R
H(251) H 0.1050 0.0399 0.3413 0.260 Uiso 1.00 1 c R
H(252) H 0.1408 0.0099 0.3560 0.260 Uiso 1.00 1 c R
H(253) H 0.1819 0.0032 0.3265 0.385 Uiso 1.00 1 c R
H(254) H 0.1633 0.0459 0.3227 0.385 Uiso 1.00 1 c R
H(255) H 0.1386 0.0126 0.3048 0.385 Uiso 1.00 1 c R
H(256) H -0.0507 -0.0676 0.3502 0.102 Uiso 1.00 1 c R
H(257) H 0.0067 -0.0636 0.3575 0.102 Uiso 1.00 1 c R
H(258) H -0.0108 -0.0119 0.3866 0.110 Uiso 1.00 1 c R
H(259) H -0.0681 -0.0137 0.3782 0.110 Uiso 1.00 1 c R
H(260) H -0.0761 -0.0725 0.4020 0.117 Uiso 1.00 1 c R
H(261) H -0.0186 -0.0718 0.4098 0.117 Uiso 1.00 1 c R
H(262) H -0.0291 -0.0325 0.4456 0.152 Uiso 1.00 1 c R
H(263) H -0.0819 -0.0530 0.4469 0.152 Uiso 1.00 1 c R
H(264) H -0.0760 -0.0133 0.4310 0.152 Uiso 1.00 1 c R

loop_
_atom_site_aniso_label
_atom_site_aniso_U_11
_atom_site_aniso_U_22
_atom_site_aniso_U_33
_atom_site_aniso_U_12
_atom_site_aniso_U_13
_atom_site_aniso_U_23
Se(1) 0.1094(7) 0.1459(8) 0.0546(6) 0.0265(6) -0.0201(5) -0.0115(5)
Se(2) 0.1084(6) 0.1070(6) 0.0452(4) -0.0039(5) 0.0094(5) -0.0049(4)
Se(3) 0.0721(5) 0.1653(8) 0.0442(5) -0.0351(5) -0.0017(4) 0.0101(5)
Se(4) 0.0582(5) 0.1430(7) 0.0506(5) 0.0104(5) -0.0030(4) -0.0057(4)
Se(5) 0.0750(5) 0.1128(6) 0.0480(5) -0.0017(4) -0.0067(4) -0.0020(4)
Se(6) 0.0769(5) 0.1208(7) 0.0528(5) 0.0025(5) 0.0092(4) -0.0080(4)
Se(7) 0.0605(4) 0.1032(6) 0.0439(4) 0.0006(4) 0.0030(4) -0.0000(4)
Se(8) 0.0624(5) 0.1062(6) 0.0424(4) 0.0069(4) -0.0014(4) -0.0063(4)
Se(9) 0.0890(5) 0.0992(6) 0.0481(5) 0.0018(4) -0.0056(4) 0.0041(4)
Se(10) 0.0914(6) 0.1284(7) 0.0570(5) -0.0111(5) 0.0027(5) 0.0157(4)
Se(11) 0.0728(5) 0.1154(6) 0.0543(5) 0.0010(4) 0.0066(4) -0.0040(4)
Se(12) 0.0800(5) 0.1495(8) 0.0498(5) 0.0310(5) -0.0043(4) -0.0116(4)
Se(13) 0.0715(5) 0.1156(7) 0.0486(5) -0.0056(4) -0.0028(4) 0.0037(4)
Se(14) 0.0721(5) 0.1102(6) 0.0539(5) 0.0135(5) 0.0090(4) 0.0093(4)
Se(15) 0.0647(5) 0.1367(7) 0.0400(4) -0.0095(4) 0.0004(4) -0.0067(4)
Se(16) 0.0658(5) 0.1300(6) 0.0442(4) -0.0021(4) -0.0066(4) -0.0026(4)
Ni(1) 0.0566(5) 0.0964(6) 0.0395(5) -0.0052(5) 0.0006(4) -0.0041(4)
Ni(2) 0.0532(5) 0.0908(6) 0.0389(5) -0.0017(5) 0.0003(4) -0.0050(4)
Ni(3) 0.0630(5) 0.0723(6) 0.0398(4) 0.0055(5) -0.0007(4) -0.0028(4)
Ni(4) 0.0522(5) 0.0691(5) 0.0384(5) -0.0022(5) -0.0008(4) 0.0006(3)
S(1) 0.0566(12) 0.160(2) 0.0486(13) -0.0167(12) -0.0020(10) -0.0079(12)
S(2) 0.0570(11) 0.0961(14) 0.0424(11) -0.0012(11) 0.0010(9) -0.0066(9)
S(3) 0.0766(14) 0.1424(19) 0.0468(13) -0.0175(12) -0.0068(11) -0.0080(12)
S(4) 0.0701(13) 0.0740(12) 0.0442(11) -0.0021(10) 0.0053(10) -0.0019(8)
S(5) 0.0541(12) 0.1468(19) 0.0436(12) -0.0141(12) -0.0009(9) -0.0030(11)
S(6) 0.0533(12) 0.1073(14) 0.0457(11) -0.0038(11) 0.0026(9) -0.0068(10)
S(7) 0.0649(13) 0.1437(19) 0.0494(13) -0.0322(12) -0.0007(11) 0.0040(12)
S(8) 0.0615(12) 0.1114(14) 0.0434(11) 0.0017(11) -0.0023(10) 0.0013(10)
S(9) 0.0509(12) 0.1185(16) 0.0397(12) 0.0018(11) 0.0024(9) -0.0054(10)
S(10) 0.0499(11) 0.0944(15) 0.0437(11) 0.0025(10) -0.0009(9) -0.0030(9)
S(11) 0.0612(12) 0.1130(16) 0.0416(12) 0.0128(10) -0.0037(9) 0.0006(10)
S(12) 0.0577(11) 0.0819(14) 0.0463(11) -0.0002(9) 0.0017(9) -0.0003(9)
S(13) 0.0524(12) 0.1443(19) 0.0403(12) -0.0009(12) -0.0019(10) -0.0075(11)
S(14) 0.0551(12) 0.1177(17) 0.0421(11) 0.0050(11) -0.0005(9) -0.0083(10)
S(15) 0.0552(12) 0.1227(17) 0.0426(12) -0.0016(11) 0.0036(10) -0.0069(10)
S(16) 0.0551(12) 0.1116(16) 0.0406(11) 0.0053(10) -0.0006(9) -0.0040(10)
S(17) 0.0600(12) 0.1023(15) 0.0455(12) 0.0049(10) -0.0027(10) -0.0056(10)
S(18) 0.0750(12) 0.1022(15) 0.0436(11) -0.0165(11) -0.0046(10) -0.0022(10)
S(19) 0.0614(12) 0.0927(14) 0.0489(12) 0.0040(9) -0.0027(9) -0.0054(10)
S(20) 0.0753(12) 0.0991(15) 0.0427(11) -0.0065(11) 0.0001(10) -0.0006(10)
S(21) 0.0596(12) 0.1150(17) 0.0495(13) 0.0053(11) 0.0002(10) 0.0014(10)
S(22) 0.0587(11) 0.0986(14) 0.0475(11) 0.0055(12) 0.0032(9) -0.0079(11)
S(23) 0.0633(12) 0.1105(15) 0.0496(13) -0.0174(11) 0.0081(10) 0.0010(10)
S(24) 0.0780(14) 0.0853(13) 0.0461(12) 0.0178(10) -0.0038(10) -0.0012(10)
S(25) 0.0561(12) 0.0997(15) 0.0394(12) -0.0073(10) 0.0014(9) -0.0012(10)
S(26) 0.0528(12) 0.1009(14) 0.0464(11) 0.0035(11) -0.0015(10) -0.0031(9)
S(27) 0.0672(12) 0.1033(15) 0.0418(12) -0.0148(10) -0.0002(9) -0.0070(10)
S(28) 0.0644(12) 0.0833(12) 0.0449(11) 0.0138(11) 0.0047(9) -0.0067(9)
S(29) 0.0578(11) 0.0893(15) 0.0444(12) 0.0056(10) -0.0029(9) -0.0026(10)
S(30) 0.0555(12) 0.1194(16) 0.0420(11) -0.0115(12) -0.0003(10) -0.0039(10)
S(31) 0.0606(12) 0.0922(14) 0.0406(12) -0.0060(9) -0.0040(9) -0.0058(10)
S(32) 0.0595(12) 0.1261(16) 0.0424(12) 0.0081(10) -0.0076(10) -0.0031(11)
N(1) 0.091(6) 0.073(5) 0.155(7) 0.009(4) 0.003(5) -0.014(5)
N(2) 0.133(6) 0.073(5) 0.067(5) -0.013(4) -0.004(4) 0.005(4)
N(3) 0.098(5) 0.066(4) 0.090(5) 0.028(4) 0.005(4) 0.020(4)
N(4) 0.083(4) 0.068(4) 0.080(4) -0.007(4) 0.007(3) -0.005(3)
N(5) 0.089(5) 0.080(5) 0.107(6) -0.005(4) -0.004(4) -0.012(4)
N(6) 0.081(5) 0.073(4) 0.080(5) -0.001(4) 0.010(3) -0.005(4)
C(1) 0.057(4) 0.101(5) 0.037(4) -0.005(4) 0.004(3) 0.004(3)
C(2) 0.065(4) 0.078(5) 0.040(4) -0.006(3) 0.005(3) 0.005(3)
C(3) 0.072(4) 0.078(4) 0.042(4) -0.002(4) 0.003(4) -0.013(3)
C(4) 0.076(4) 0.086(5) 0.040(4) 0.007(4) 0.003(4) -0.006(3)
C(5) 0.154(8) 0.103(7) 0.082(7) 0.041(7) -0.001(8) -0.020(5)
C(6) 0.179(9) 0.066(5) 0.036(5) -0.005(6) 0.027(6) -0.004(4)
C(7) 0.223(10) 0.141(8) 0.065(6) 0.083(7) -0.039(7) -0.013(5)
C(8) 0.246(10) 0.094(6) 0.058(5) -0.021(7) 0.025(7) 0.002(4)
C(9) 0.057(4) 0.100(5) 0.025(4) 0.001(4) 0.004(3) -0.003(3)
C(10) 0.063(4) 0.058(4) 0.031(4) 0.007(3) -0.004(3) -0.002(3)
C(11) 0.059(4) 0.082(4) 0.047(4) -0.006(4) 0.010(4) -0.002(3)
C(12) 0.064(4) 0.084(4) 0.044(4) -0.009(4) 0.005(4) 0.001(3)
C(13) 0.068(5) 0.140(7) 0.029(4) 0.006(5) -0.006(4) -0.001(4)
C(14) 0.091(6) 0.128(7) 0.046(5) 0.029(5) 0.005(4) 0.010(4)
C(15) 0.070(5) 0.298(12) 0.061(6) -0.012(7) 0.003(5) 0.009(7)
C(16) 0.089(6) 0.201(9) 0.050(5) 0.024(6) -0.016(4) -0.015(5)
C(17) 0.051(4) 0.069(4) 0.042(4) 0.002(3) -0.013(3) -0.003(3)
C(18) 0.064(4) 0.067(4) 0.024(4) 0.000(3) 0.004(3) 0.007(3)
C(19) 0.056(4) 0.072(5) 0.049(4) 0.000(3) -0.003(4) 0.003(3)
C(20) 0.056(4) 0.072(4) 0.043(4) 0.000(3) -0.002(3) 0.001(3)
C(21) 0.109(6) 0.093(6) 0.036(5) 0.019(5) -0.004(5) -0.001(3)
C(22) 0.108(6) 0.095(6) 0.045(5) 0.015(5) 0.006(5) 0.000(4)
C(23) 0.142(7) 0.123(7) 0.062(5) -0.008(5) -0.018(5) -0.012(4)
C(24) 0.154(8) 0.140(7) 0.046(5) 0.018(6) 0.025(5) -0.005(4)
C(25) 0.055(4) 0.076(5) 0.055(4) 0.009(3) 0.010(4) -0.009(3)
C(26) 0.072(5) 0.084(5) 0.021(3) 0.009(4) 0.009(3) 0.001(3)
C(27) 0.044(4) 0.076(5) 0.048(4) -0.004(3) 0.006(3) -0.016(3)
C(28) 0.058(4) 0.073(4) 0.036(4) 0.011(3) -0.003(3) -0.003(3)
C(29) 0.068(5) 0.091(5) 0.034(4) -0.001(4) 0.004(4) 0.007(3)
C(30) 0.087(5) 0.080(5) 0.034(4) 0.004(4) -0.002(4) -0.009(3)
C(31) 0.094(5) 0.121(6) 0.040(4) 0.015(4) 0.008(4) 0.004(4)
C(32) 0.089(5) 0.135(6) 0.039(4) 0.011(4) -0.011(4) -0.000(4)
C(33) 0.066(4) 0.080(5) 0.022(3) 0.019(3) -0.000(3) -0.003(3)
C(34) 0.065(4) 0.064(4) 0.035(4) 0.006(3) 0.005(3) -0.004(3)
C(35) 0.090(5) 0.065(4) 0.038(4) 0.011(4) 0.004(4) -0.001(3)
C(36) 0.060(4) 0.082(5) 0.068(5) 0.012(3) 0.005(4) 0.005(4)
C(37) 0.104(6) 0.083(5) 0.044(5) 0.009(4) -0.011(4) -0.009(4)
C(38) 0.123(7) 0.104(6) 0.043(5) -0.002(5) 0.016(5) 0.011(4)
C(39) 0.142(7) 0.106(6) 0.050(5) 0.022(5) -0.020(5) -0.002(4)
C(40) 0.138(7) 0.149(7) 0.058(5) -0.015(6) 0.027(5) 0.023(5)
C(41) 0.060(4) 0.066(4) 0.029(3) -0.005(3) -0.002(3) 0.001(3)
C(42) 0.070(4) 0.051(4) 0.037(4) 0.002(3) -0.002(3) -0.004(3)
C(43) 0.071(4) 0.064(4) 0.051(4) 0.004(3) -0.005(4) -0.005(3)
C(44) 0.067(4) 0.081(5) 0.059(4) 0.009(4) -0.003(4) -0.003(3)
C(45) 0.090(6) 0.105(6) 0.065(6) 0.011(5) 0.006(5) 0.004(4)
C(46) 0.106(6) 0.109(6) 0.034(4) 0.013(5) 0.010(4) -0.006(4)
C(47) 0.098(6) 0.193(9) 0.061(5) 0.038(6) 0.016(5) -0.021(5)
C(48) 0.103(6) 0.247(11) 0.058(6) 0.059(7) -0.012(5) -0.016(6)
C(49) 0.078(5) 0.064(4) 0.038(4) 0.009(4) -0.010(4) -0.008(3)
C(50) 0.062(4) 0.074(5) 0.037(4) 0.017(3) 0.005(3) -0.002(3)
C(51) 0.056(4) 0.060(4) 0.055(4) 0.005(3) -0.011(4) -0.000(3)
C(52) 0.068(4) 0.060(4) 0.054(4) 0.005(3) 0.001(4) -0.002(3)
C(53) 0.091(5) 0.093(5) 0.029(4) -0.004(4) -0.002(4) -0.002(3)
C(54) 0.090(5) 0.085(5) 0.038(5) -0.001(4) 0.001(4) -0.001(4)
C(55) 0.133(7) 0.139(7) 0.041(5) -0.038(5) -0.012(5) 0.014(4)
C(56) 0.120(6) 0.141(7) 0.051(5) -0.013(6) 0.018(5) 0.029(4)
C(57) 0.045(4) 0.073(4) 0.044(4) -0.005(3) -0.007(3) -0.000(3)
C(58) 0.060(4) 0.076(5) 0.037(4) -0.002(3) -0.004(3) -0.008(3)
C(59) 0.062(4) 0.081(4) 0.041(4) 0.010(3) -0.003(3) -0.005(3)
C(60) 0.051(4) 0.078(4) 0.050(4) -0.002(3) 0.001(3) 0.003(3)
C(61) 0.081(5) 0.097(6) 0.032(4) -0.009(4) 0.003(4) 0.004(3)
C(62) 0.071(5) 0.092(5) 0.037(4) -0.005(4) -0.012(3) -0.001(3)
C(63) 0.097(6) 0.136(7) 0.054(5) 0.006(5) 0.006(4) -0.022(4)
C(64) 0.078(5) 0.135(6) 0.050(5) -0.010(4) -0.012(4) -0.003(4)
C(65) 0.079(5) 0.071(5) 0.122(7) 0.024(5) 0.011(5) -0.002(4)
C(66) 0.079(6) 0.102(7) 0.200(11) -0.005(5) 0.008(6) -0.017(6)
C(67) 0.076(6) 0.107(7) 0.223(12) 0.017(6) -0.028(7) 0.005(6)
C(68) 0.098(7) 0.157(9) 0.179(11) 0.017(6) -0.027(7) -0.018(7)
C(69) 0.117(8) 0.092(7) 0.180(10) 0.012(6) -0.009(8) -0.054(7)
C(70) 0.200(12) 0.218(13) 0.120(10) 0.056(11) 0.005(10) -0.060(9)
C(71) 0.195(14) 0.147(10) 0.227(16) -0.010(11) 0.073(14) -0.046(9)
C(72) 0.205(18) 0.228(17) 0.43(2) -0.028(14) 0.04(2) -0.062(15)
C(73) 0.102(7) 0.086(6) 0.130(8) -0.015(6) -0.006(5) -0.005(5)
C(74) 0.091(8) 0.128(8) 0.246(14) 0.028(7) -0.005(8) 0.003(8)
C(75) 0.057(6) 0.212(12) 0.256(15) -0.004(7) -0.023(8) 0.036(10)
C(76) 0.201(13) 0.156(11) 0.292(17) -0.016(9) -0.076(13) 0.022(10)
C(77) 0.123(10) 0.123(10) 0.264(16) -0.011(7) 0.001(11) 0.083(12)
C(78) 0.176(12) 0.237(18) 0.250(18) 0.031(11) 0.060(13) 0.166(16)
C(79) 0.29(2) 0.217(19) 0.36(3) 0.056(13) 0.11(2) 0.12(2)
C(80) 0.163(13) 0.41(2) 0.238(19) 0.083(14) 0.050(14) 0.146(17)
C(81) 0.134(8) 0.074(6) 0.129(8) -0.001(6) -0.021(6) -0.010(5)
C(82) 0.113(8) 0.128(8) 0.155(10) 0.007(7) -0.033(7) -0.019(7)
C(83) 0.112(9) 0.144(9) 0.248(14) 0.001(8) -0.006(10) 0.005(8)
C(84) 0.125(10) 0.228(12) 0.220(14) -0.009(9) -0.044(9) -0.056(10)
C(85) 0.227(12) 0.098(7) 0.085(7) -0.020(6) -0.018(7) 0.006(6)
C(86) 0.188(15) 0.186(13) 0.193(16) -0.003(10) -0.042(12) 0.017(11)
C(87) 0.186(15) 0.231(18) 0.219(19) -0.056(12) -0.046(14) -0.050(15)
C(88) 0.238(14) 0.165(10) 0.140(10) -0.089(9) -0.042(10) 0.039(8)
C(89) 0.159(9) 0.076(6) 0.129(8) 0.024(7) 0.012(7) -0.026(5)
C(90) 0.131(9) 0.142(10) 0.190(12) 0.012(8) 0.020(8) -0.018(8)
C(91) 0.130(10) 0.149(10) 0.258(16) 0.027(9) 0.028(9) -0.022(9)
C(92) 0.101(9) 0.217(12) 0.301(17) -0.007(8) 0.013(10) -0.047(11)
C(93) 0.129(8) 0.093(6) 0.088(7) -0.001(5) -0.008(5) -0.007(5)
C(94) 0.247(15) 0.201(13) 0.069(9) -0.063(10) 0.001(9) -0.008(8)
C(95) 0.289(17) 0.163(12) 0.142(12) -0.060(10) -0.050(12) 0.077(10)
C(96) 0.151(9) 0.134(8) 0.125(9) -0.002(6) -0.021(7) -0.013(7)
C(97) 0.106(7) 0.076(6) 0.129(8) 0.015(5) -0.011(6) 0.001(5)
C(98) 0.115(8) 0.158(10) 0.166(10) 0.008(8) 0.006(8) -0.027(7)
C(99) 0.122(11) 0.184(13) 0.297(19) -0.043(10) 0.022(11) 0.001(11)
C(100) 0.203(16) 0.301(19) 0.255(18) 0.008(13) 0.031(13) -0.040(14)
C(101) 0.116(7) 0.084(6) 0.096(7) -0.001(4) -0.000(5) -0.010(5)
C(102) 0.201(12) 0.138(8) 0.091(8) 0.010(8) -0.040(7) -0.009(7)
C(103) 0.185(13) 0.185(12) 0.167(13) 0.020(10) -0.038(11) -0.035(10)
C(104) 0.263(17) 0.262(17) 0.161(14) -0.003(15) 0.003(14) 0.007(10)
C(105) 0.103(6) 0.067(5) 0.107(7) -0.013(5) -0.005(5) 0.019(4)
C(106) 0.096(7) 0.105(7) 0.129(8) -0.009(6) 0.010(6) 0.003(5)
C(107) 0.107(8) 0.128(9) 0.169(10) -0.011(7) -0.013(7) -0.004(6)
C(108) 0.122(9) 0.177(11) 0.249(15) -0.013(8) -0.011(9) -0.018(9)
C(109) 0.092(6) 0.087(6) 0.092(6) 0.009(4) 0.001(5) -0.004(5)
C(110) 0.166(10) 0.122(8) 0.067(6) 0.009(6) 0.013(6) 0.010(5)
C(111) 0.243(13) 0.140(9) 0.087(8) -0.032(8) 0.003(8) 0.005(7)
C(112) 0.263(13) 0.215(11) 0.073(7) -0.044(9) -0.005(9) -0.011(7)
C(113) 0.079(5) 0.082(5) 0.088(6) -0.028(4) -0.002(4) 0.002(4)
C(114) 0.071(6) 0.133(8) 0.187(11) -0.008(6) -0.005(6) -0.002(7)
C(115) 0.061(6) 0.153(10) 0.336(18) -0.024(7) -0.040(8) 0.031(9)
C(116) 0.093(8) 0.171(10) 0.297(16) -0.001(7) -0.010(9) -0.020(9)
C(117) 0.069(5) 0.070(4) 0.095(6) -0.012(4) -0.010(4) 0.021(4)
C(118) 0.116(7) 0.096(5) 0.064(5) -0.001(5) -0.006(5) 0.006(4)
C(119) 0.149(8) 0.097(6) 0.065(6) -0.000(5) -0.005(5) -0.004(5)
C(120) 0.166(9) 0.144(8) 0.081(7) 0.009(6) -0.012(6) 0.001(5)
C(121) 0.061(5) 0.085(6) 0.106(7) 0.002(4) 0.004(4) 0.006(4)
C(122) 0.101(7) 0.106(7) 0.094(7) -0.016(6) -0.006(5) 0.011(5)
C(123) 0.078(6) 0.155(8) 0.154(9) 0.003(6) -0.003(6) 0.043(6)
C(124) 0.108(8) 0.280(13) 0.148(10) -0.037(9) -0.006(7) 0.061(8)
C(125) 0.100(6) 0.085(5) 0.101(7) -0.018(4) -0.001(5) -0.017(5)
C(126) 0.134(8) 0.160(9) 0.090(8) -0.038(6) 0.015(6) -0.006(7)
C(127) 0.30(2) 0.181(13) 0.175(14) -0.002(11) 0.114(13) -0.039(10)
C(128) 0.64(3) 0.230(16) 0.51(3) -0.199(19) 0.49(2) -0.192(17)
C(129) 0.093(6) 0.106(6) 0.089(6) 0.016(6) -0.012(5) -0.013(4)
C(130) 0.085(6) 0.157(8) 0.114(8) -0.012(7) -0.018(6) -0.032(6)
C(131) 0.123(9) 0.130(9) 0.153(10) 0.010(7) 0.002(7) -0.017(6)
C(132) 0.078(7) 0.191(10) 0.185(11) -0.023(7) -0.000(6) -0.023(8)
C(133) 0.102(7) 0.113(7) 0.161(10) 0.002(5) 0.004(7) -0.067(7)
C(134) 0.206(12) 0.153(10) 0.145(10) -0.009(8) 0.098(9) -0.050(9)
C(135) 0.50(2) 0.151(12) 0.216(16) -0.062(14) 0.208(18) -0.047(12)
C(136) 0.267(16) 0.183(13) 0.217(15) -0.041(10) 0.112(13) -0.085(11)
C(137) 0.079(6) 0.111(7) 0.148(9) -0.004(5) -0.003(5) -0.027(5)
C(138) 0.083(9) 0.252(14) 0.343(19) 0.011(9) -0.058(11) -0.137(13)
C(139) 0.128(11) 0.201(13) 0.34(2) 0.048(10) -0.099(12) -0.107(12)
C(140) 0.101(8) 0.208(11) 0.209(12) 0.018(7) -0.031(8) -0.029(9)
C(141) 0.101(7) 0.104(7) 0.135(9) 0.014(5) -0.009(6) 0.000(7)
C(142) 0.124(8) 0.118(7) 0.091(7) -0.004(5) -0.010(6) 0.003(6)
C(143) 0.211(12) 0.147(9) 0.087(8) 0.000(7) -0.037(7) 0.005(7)
C(144) 0.253(14) 0.197(11) 0.107(9) -0.038(9) -0.020(9) -0.004(8)
C(145) 0.095(6) 0.086(6) 0.099(7) 0.027(5) -0.009(5) 0.016(4)
C(146) 0.075(6) 0.133(7) 0.136(8) 0.005(6) 0.012(5) 0.026(6)
C(147) 0.091(8) 0.209(12) 0.214(13) 0.025(8) -0.006(8) 0.074(9)
C(148) 0.114(9) 0.220(12) 0.250(14) 0.002(8) -0.037(9) 0.114(9)
C(149) 0.091(6) 0.104(7) 0.106(7) 0.011(4) 0.018(5) -0.013(6)
C(150) 0.160(11) 0.175(11) 0.111(10) 0.002(8) -0.010(8) 0.003(7)
C(151) 0.314(18) 0.191(12) 0.124(12) 0.016(13) -0.021(13) 0.049(9)
C(152) 0.56(2) 0.150(11) 0.087(9) -0.059(13) 0.015(13) -0.009(7)
C(153) 0.098(6) 0.080(6) 0.118(7) -0.030(5) 0.007(5) -0.014(4)
C(154) 0.085(7) 0.150(9) 0.194(11) -0.023(7) 0.002(7) -0.029(7)
C(155) 0.104(10) 0.227(15) 0.32(2) -0.070(9) 0.054(11) -0.102(14)
C(156) 0.32(2) 0.37(2) 0.28(2) -0.21(2) 0.167(18) -0.107(16)
C(157) 0.078(5) 0.085(6) 0.093(6) -0.007(4) 0.001(5) 0.011(5)
C(158) 0.087(6) 0.098(6) 0.089(6) 0.003(4) 0.006(5) 0.021(5)
C(159) 0.113(7) 0.103(6) 0.077(6) 0.002(5) 0.003(5) 0.014(5)
C(160) 0.136(8) 0.145(8) 0.100(7) -0.006(6) 0.012(6) 0.004(6)

loop_
_atom_type_symbol
_atom_type_description
_atom_type_scat_dispersion_real
_atom_type_scat_dispersion_imag
_atom_type_scat_source
C C 0.003 0.002
;
International Tables for Crystallography
(1992, Vol. C, Tables 4.2.6.8 and 6.1.1.4)
;
H H 0.000 0.000
;
International Tables for Crystallography
(1992, Vol. C, Table 6.1.1.4)
;
N N 0.006 0.003
;
International Tables for Crystallography
(1992, Vol. C, Tables 4.2.6.8 and 6.1.1.4)
;
Ni Ni 0.339 1.112
;
International Tables for Crystallography
(1992, Vol. C, Tables 4.2.6.8 and 6.1.1.4)
;
S S 0.125 0.123
;
International Tables for Crystallography
(1992, Vol. C, Tables 4.2.6.8 and 6.1.1.4)
;
Se Se -0.093 2.226
;
International Tables for Crystallography
(1992, Vol. C, Tables 4.2.6.8 and 6.1.1.4)
;

loop_
_geom_angle_atom_site_label_1
_geom_angle_atom_site_label_2
_geom_angle_atom_site_label_3
_geom_angle
_geom_angle_publ_flag
C(4) Se(1) C(5) 92.9(4) yes
C(4) Se(2) C(6) 92.6(3) yes
C(12) Se(3) C(13) 93.4(2) yes
C(12) Se(4) C(14) 93.7(3) yes
C(20) Se(5) C(21) 93.4(3) yes
C(20) Se(6) C(22) 93.4(3) yes
C(28) Se(7) C(29) 93.7(2) yes
C(28) Se(8) C(30) 93.3(2) yes
C(36) Se(9) C(37) 93.0(3) yes
C(36) Se(10) C(38) 93.5(3) yes
C(44) Se(11) C(45) 95.0(3) yes
C(44) Se(12) C(46) 93.3(3) yes
C(52) Se(13) C(53) 93.6(3) yes
C(52) Se(14) C(54) 92.9(3) yes
C(60) Se(15) C(61) 94.0(2) yes
C(60) Se(16) C(62) 93.8(2) yes
S(1) Ni(1) S(2) 92.88(7) yes
S(1) Ni(1) S(5) 86.49(7) yes
S(1) Ni(1) S(6) 178.27(8) yes
S(2) Ni(1) S(5) 179.03(7) yes
S(2) Ni(1) S(6) 87.80(7) yes
S(5) Ni(1) S(6) 92.81(7) yes
S(9) Ni(2) S(10) 93.15(7) yes
S(9) Ni(2) S(13) 87.14(7) yes
S(9) Ni(2) S(14) 179.13(8) yes
S(10) Ni(2) S(13) 177.08(7) yes
S(10) Ni(2) S(14) 87.18(7) yes
S(13) Ni(2) S(14) 92.58(7) yes
S(17) Ni(3) S(18) 93.02(7) yes
S(17) Ni(3) S(21) 90.23(7) yes
S(17) Ni(3) S(22) 160.20(7) yes
S(18) Ni(3) S(21) 163.35(8) yes
S(18) Ni(3) S(22) 89.20(7) yes
S(21) Ni(3) S(22) 93.27(7) yes
S(25) Ni(4) S(26) 93.24(7) yes
S(25) Ni(4) S(29) 87.23(7) yes
S(25) Ni(4) S(30) 174.63(7) yes
S(26) Ni(4) S(29) 178.38(7) yes
S(26) Ni(4) S(30) 87.49(7) yes
S(29) Ni(4) S(30) 92.19(7) yes
Ni(1) S(1) C(1) 102.4(2) yes
Ni(1) S(2) C(2) 102.5(2) yes
C(1) S(3) C(3) 93.9(3) yes
C(2) S(4) C(3) 94.9(3) yes
Ni(1) S(5) C(9) 103.1(2) yes
Ni(1) S(6) C(10) 102.3(2) yes
C(9) S(7) C(11) 95.2(3) yes
C(10) S(8) C(11) 95.9(2) yes
Ni(2) S(9) C(17) 102.7(2) yes
Ni(2) S(10) C(18) 101.5(2) yes
C(17) S(11) C(19) 95.0(3) yes
C(18) S(12) C(19) 93.9(3) yes
Ni(2) S(13) C(25) 102.3(2) yes
Ni(2) S(14) C(26) 102.3(2) yes
C(25) S(15) C(27) 95.4(3) yes
C(26) S(16) C(27) 95.1(3) yes
Ni(3) S(17) C(33) 101.1(2) yes
Ni(3) S(18) C(34) 101.3(2) yes
C(33) S(19) C(35) 95.2(3) yes
C(34) S(20) C(35) 94.6(3) yes
Ni(3) S(21) C(41) 100.6(2) yes
Ni(3) S(22) C(42) 100.6(2) yes
C(41) S(23) C(43) 95.5(3) yes
C(42) S(24) C(43) 94.3(3) yes
Ni(4) S(25) C(49) 101.8(2) yes
Ni(4) S(26) C(50) 101.6(2) yes
C(49) S(27) C(51) 94.3(3) yes
C(50) S(28) C(51) 94.6(3) yes
Ni(4) S(29) C(57) 99.9(2) yes
Ni(4) S(30) C(58) 100.9(2) yes
C(57) S(31) C(59) 94.2(3) yes
C(58) S(32) C(59) 94.4(3) yes
C(65) N(1) C(69) 110.2(7) yes
C(65) N(1) C(73) 107.1(6) yes
C(65) N(1) C(77) 111.4(7) yes
C(69) N(1) C(73) 109.4(6) yes
C(69) N(1) C(77) 107.2(8) yes
C(73) N(1) C(77) 111.6(8) yes
C(81) N(2) C(85) 111.6(6) yes
C(81) N(2) C(89) 107.7(6) yes
C(81) N(2) C(93) 108.3(6) yes
C(85) N(2) C(89) 111.7(6) yes
C(85) N(2) C(93) 105.9(6) yes
C(89) N(2) C(93) 111.6(6) yes
C(97) N(3) C(101) 110.3(6) yes
C(97) N(3) C(105) 107.1(5) yes
C(97) N(3) C(109) 109.6(6) yes
C(101) N(3) C(105) 111.3(6) yes
C(101) N(3) C(109) 107.2(5) yes
C(105) N(3) C(109) 111.4(5) yes
C(113) N(4) C(117) 110.8(5) yes
C(113) N(4) C(121) 105.8(4) yes
C(113) N(4) C(125) 111.1(5) yes
C(117) N(4) C(121) 111.1(5) yes
C(117) N(4) C(125) 106.4(4) yes
C(121) N(4) C(125) 111.8(5) yes
C(129) N(5) C(133) 109.8(6) yes
C(129) N(5) C(137) 106.9(5) yes
C(129) N(5) C(141) 109.8(6) yes
C(133) N(5) C(137) 109.3(6) yes
C(133) N(5) C(141) 108.8(6) yes
C(137) N(5) C(141) 112.3(6) yes
C(145) N(6) C(149) 112.4(5) yes
C(145) N(6) C(153) 108.4(5) yes
C(145) N(6) C(157) 110.2(5) yes
C(149) N(6) C(153) 111.4(5) yes
C(149) N(6) C(157) 105.5(5) yes
C(153) N(6) C(157) 108.8(5) yes
S(1) C(1) S(3) 121.4(4) yes
S(1) C(1) C(2) 120.7(4) yes
S(3) C(1) C(2) 117.9(4) yes
S(2) C(2) S(4) 122.3(4) yes
S(2) C(2) C(1) 121.5(4) yes
S(4) C(2) C(1) 116.2(4) yes
S(3) C(3) S(4) 114.0(3) yes
S(3) C(3) C(4) 123.7(5) yes
S(4) C(3) C(4) 122.2(5) yes
Se(1) C(4) Se(2) 114.5(3) yes
Se(1) C(4) C(3) 122.9(5) yes
Se(2) C(4) C(3) 122.5(5) yes
Se(1) C(5) C(6) 121.9(7) yes
Se(1) C(5) C(7) 116.9(7) yes
C(6) C(5) C(7) 121.2(8) yes
Se(2) C(6) C(5) 116.9(6) yes
Se(2) C(6) C(8) 112.5(7) yes
C(5) C(6) C(8) 130.6(8) yes
S(5) C(9) S(7) 122.5(3) yes
S(5) C(9) C(10) 119.7(4) yes
S(7) C(9) C(10) 117.8(4) yes
S(6) C(10) S(8) 122.3(3) yes
S(6) C(10) C(9) 122.0(4) yes
S(8) C(10) C(9) 115.7(4) yes
S(7) C(11) S(8) 115.1(3) yes
S(7) C(11) C(12) 121.6(5) yes
S(8) C(11) C(12) 123.3(5) yes
Se(3) C(12) Se(4) 114.5(3) yes
Se(3) C(12) C(11) 124.0(4) yes
Se(4) C(12) C(11) 121.5(4) yes
Se(3) C(13) C(14) 119.6(5) yes
Se(3) C(13) C(15) 114.2(5) yes
C(14) C(13) C(15) 126.3(6) yes
Se(4) C(14) C(13) 118.6(5) yes
Se(4) C(14) C(16) 114.8(5) yes
C(13) C(14) C(16) 126.5(6) yes
S(9) C(17) S(11) 122.6(3) yes
S(9) C(17) C(18) 120.2(4) yes
S(11) C(17) C(18) 117.2(4) yes
S(10) C(18) S(12) 120.8(3) yes
S(10) C(18) C(17) 122.4(4) yes
S(12) C(18) C(17) 116.8(4) yes
S(11) C(19) S(12) 114.8(3) yes
S(11) C(19) C(20) 122.4(5) yes
S(12) C(19) C(20) 122.8(5) yes
Se(5) C(20) Se(6) 113.7(3) yes
Se(5) C(20) C(19) 122.9(4) yes
Se(6) C(20) C(19) 123.4(4) yes
Se(5) C(21) C(22) 120.7(5) yes
Se(5) C(21) C(23) 114.1(6) yes
C(22) C(21) C(23) 125.3(6) yes
Se(6) C(22) C(21) 117.8(5) yes
Se(6) C(22) C(24) 112.9(6) yes
C(21) C(22) C(24) 129.2(7) yes
S(13) C(25) S(15) 121.9(3) yes
S(13) C(25) C(26) 121.3(4) yes
S(15) C(25) C(26) 116.8(4) yes
S(14) C(26) S(16) 121.2(4) yes
S(14) C(26) C(25) 121.3(4) yes
S(16) C(26) C(25) 117.5(4) yes
S(15) C(27) S(16) 114.6(3) yes
S(15) C(27) C(28) 122.2(4) yes
S(16) C(27) C(28) 123.2(4) yes
Se(7) C(28) Se(8) 114.5(3) yes
Se(7) C(28) C(27) 123.5(4) yes
Se(8) C(28) C(27) 121.9(4) yes
Se(7) C(29) C(30) 120.1(5) yes
Se(7) C(29) C(31) 114.2(4) yes
C(30) C(29) C(31) 125.7(6) yes
Se(8) C(30) C(29) 118.5(5) yes
Se(8) C(30) C(32) 114.4(5) yes
C(29) C(30) C(32) 127.1(6) yes
S(17) C(33) S(19) 121.1(3) yes
S(17) C(33) C(34) 121.7(4) yes
S(19) C(33) C(34) 117.2(4) yes
S(18) C(34) S(20) 120.5(3) yes
S(18) C(34) C(33) 122.9(4) yes
S(20) C(34) C(33) 116.5(4) yes
S(19) C(35) S(20) 115.5(3) yes
S(19) C(35) C(36) 124.4(5) yes
S(20) C(35) C(36) 120.0(5) yes
Se(9) C(36) Se(10) 112.9(3) yes
Se(9) C(36) C(35) 122.7(4) yes
Se(10) C(36) C(35) 124.4(5) yes
Se(9) C(37) C(38) 120.6(5) yes
Se(9) C(37) C(39) 115.0(5) yes
C(38) C(37) C(39) 124.4(6) yes
Se(10) C(38) C(37) 117.7(5) yes
Se(10) C(38) C(40) 114.5(6) yes
C(37) C(38) C(40) 127.7(6) yes
S(21) C(41) S(23) 120.2(3) yes
S(21) C(41) C(42) 123.2(4) yes
S(23) C(41) C(42) 116.6(4) yes
S(22) C(42) S(24) 120.3(4) yes
S(22) C(42) C(41) 122.1(4) yes
S(24) C(42) C(41) 117.6(4) yes
S(23) C(43) S(24) 113.5(3) yes
S(23) C(43) C(44) 123.0(5) yes
S(24) C(43) C(44) 123.4(5) yes
Se(11) C(44) Se(12) 114.5(3) yes
Se(11) C(44) C(43) 121.8(5) yes
Se(12) C(44) C(43) 123.7(5) yes
Se(11) C(45) C(46) 118.6(5) yes
Se(11) C(45) C(47) 117.6(5) yes
C(46) C(45) C(47) 123.8(6) yes
Se(12) C(46) C(45) 118.4(5) yes
Se(12) C(46) C(48) 113.3(6) yes
C(45) C(46) C(48) 128.3(6) yes
S(25) C(49) S(27) 121.7(4) yes
S(25) C(49) C(50) 121.1(4) yes
S(27) C(49) C(50) 117.2(4) yes
S(26) C(50) S(28) 122.1(4) yes
S(26) C(50) C(49) 122.2(4) yes
S(28) C(50) C(49) 115.7(4) yes
S(27) C(51) S(28) 113.2(3) yes
S(27) C(51) C(52) 122.5(4) yes
S(28) C(51) C(52) 124.2(4) yes
Se(13) C(52) Se(14) 115.2(3) yes
Se(13) C(52) C(51) 123.1(4) yes
Se(14) C(52) C(51) 121.6(4) yes
Se(13) C(53) C(54) 119.1(5) yes
Se(13) C(53) C(55) 114.7(5) yes
C(54) C(53) C(55) 126.2(6) yes
Se(14) C(54) C(53) 118.9(5) yes
Se(14) C(54) C(56) 114.6(5) yes
C(53) C(54) C(56) 126.4(6) yes
S(29) C(57) S(31) 121.0(3) yes
S(29) C(57) C(58) 122.6(4) yes
S(31) C(57) C(58) 116.3(4) yes
S(30) C(58) S(32) 121.8(3) yes
S(30) C(58) C(57) 120.9(4) yes
S(32) C(58) C(57) 117.1(4) yes
S(31) C(59) S(32) 114.4(3) yes
S(31) C(59) C(60) 123.6(5) yes
S(32) C(59) C(60) 121.9(5) yes
Se(15) C(60) Se(16) 112.7(3) yes
Se(15) C(60) C(59) 123.9(4) yes
Se(16) C(60) C(59) 123.4(4) yes
Se(15) C(61) C(62) 119.2(5) yes
Se(15) C(61) C(63) 115.2(5) yes
C(62) C(61) C(63) 125.7(6) yes
Se(16) C(62) C(61) 118.6(5) yes
Se(16) C(62) C(64) 115.1(4) yes
C(61) C(62) C(64) 126.3(6) yes
N(1) C(65) C(66) 115.0(6) yes
C(65) C(66) C(67) 109.7(6) yes
C(66) C(67) C(68) 114.6(7) yes
N(1) C(69) C(70) 115.4(7) yes
C(69) C(70) C(71) 124.2(9) yes
C(70) C(71) C(72) 105.7(13) yes
N(1) C(73) C(74) 116.8(6) yes
C(73) C(74) C(75) 109.2(7) yes
C(74) C(75) C(76) 113.5(9) yes
N(1) C(77) C(78) 114.0(9) yes
C(77) C(78) C(79) 119.7(14) yes
C(78) C(79) C(80) 121.8(16) yes
N(2) C(81) C(82) 115.0(6) yes
C(81) C(82) C(83) 110.7(8) yes
C(82) C(83) C(84) 114.2(8) yes
N(2) C(85) C(86) 114.2(7) yes
C(85) C(86) C(87) 104.6(12) yes
C(86) C(87) C(88) 108.8(13) yes
N(2) C(89) C(90) 112.4(6) yes
C(89) C(90) C(91) 109.8(8) yes
C(90) C(91) C(92) 114.4(9) yes
N(2) C(93) C(94) 112.8(6) yes
C(93) C(94) C(95) 118.9(10) yes
C(94) C(95) C(96) 122.8(10) yes
N(3) C(97) C(98) 115.0(6) yes
C(97) C(98) C(99) 109.4(8) yes
C(98) C(99) C(100) 110.6(11) yes
N(3) C(101) C(102) 113.5(6) yes
C(101) C(102) C(103) 114.3(8) yes
C(102) C(103) C(104) 108.3(10) yes
N(3) C(105) C(106) 115.5(6) yes
C(105) C(106) C(107) 109.7(7) yes
C(106) C(107) C(108) 111.8(7) yes
N(3) C(109) C(110) 115.1(6) yes
C(109) C(110) C(111) 112.4(7) yes
C(110) C(111) C(112) 112.1(7) yes
N(4) C(113) C(114) 114.7(5) yes
C(113) C(114) C(115) 109.7(7) yes
C(114) C(115) C(116) 115.7(8) yes
N(4) C(117) C(118) 116.1(5) yes
C(117) C(118) C(119) 110.8(5) yes
C(118) C(119) C(120) 113.0(6) yes
N(4) C(121) C(122) 114.7(5) yes
C(121) C(122) C(123) 109.0(6) yes
C(122) C(123) C(124) 110.5(7) yes
N(4) C(125) C(126) 114.4(6) yes
C(125) C(126) C(127) 113.8(8) yes
C(126) C(127) C(128) 126.5(14) yes
N(5) C(129) C(130) 115.3(6) yes
C(129) C(130) C(131) 114.7(7) yes
C(130) C(131) C(132) 115.2(7) yes
N(5) C(133) C(134) 113.7(7) yes
C(133) C(134) C(135) 109.8(9) yes
C(134) C(135) C(136) 116.2(11) yes
N(5) C(137) C(138) 111.8(7) yes
C(137) C(138) C(139) 123.7(11) yes
C(138) C(139) C(140) 127.4(12) yes
N(5) C(141) C(142) 115.6(6) yes
C(141) C(142) C(143) 113.4(7) yes
C(142) C(143) C(144) 109.9(8) yes
N(6) C(145) C(146) 114.9(5) yes
C(145) C(146) C(147) 109.2(7) yes
C(146) C(147) C(148) 107.8(8) yes
N(6) C(149) C(150) 115.6(6) yes
C(149) C(150) C(151) 117.8(9) yes
C(150) C(151) C(152) 109.9(12) yes
N(6) C(153) C(154) 114.7(6) yes
C(153) C(154) C(155) 110.1(8) yes
C(154) C(155) C(156) 125.0(16) yes
N(6) C(157) C(158) 116.5(5) yes
C(157) C(158) C(159) 113.4(6) yes
C(158) C(159) C(160) 116.4(6) yes
C(5) C(7) H(1) 109.5 no
C(5) C(7) H(2) 110.1 no
C(5) C(7) H(3) 108.8 no
H(1) C(7) H(2) 109.5 no
H(1) C(7) H(3) 109.5 no
H(2) C(7) H(3) 109.5 no
C(6) C(8) H(4) 109.3 no
C(6) C(8) H(5) 110.4 no
C(6) C(8) H(6) 108.7 no
H(4) C(8) H(5) 109.5 no
H(4) C(8) H(6) 109.5 no
H(5) C(8) H(6) 109.5 no
C(13) C(15) H(7) 110.0 no
C(13) C(15) H(8) 107.4 no
C(13) C(15) H(9) 111.0 no
H(7) C(15) H(8) 109.5 no
H(7) C(15) H(9) 109.5 no
H(8) C(15) H(9) 109.5 no
C(14) C(16) H(10) 108.6 no
C(14) C(16) H(11) 109.3 no
C(14) C(16) H(12) 110.6 no
H(10) C(16) H(11) 109.5 no
H(10) C(16) H(12) 109.5 no
H(11) C(16) H(12) 109.5 no
C(21) C(23) H(13) 109.7 no
C(21) C(23) H(14) 109.2 no
C(21) C(23) H(15) 109.6 no
H(13) C(23) H(14) 109.5 no
H(13) C(23) H(15) 109.5 no
H(14) C(23) H(15) 109.5 no
C(22) C(24) H(16) 110.7 no
C(22) C(24) H(17) 107.3 no
C(22) C(24) H(18) 110.4 no
H(16) C(24) H(17) 109.5 no
H(16) C(24) H(18) 109.5 no
H(17) C(24) H(18) 109.5 no
C(29) C(31) H(19) 108.0 no
C(29) C(31) H(20) 110.3 no
C(29) C(31) H(21) 110.1 no
H(19) C(31) H(20) 109.5 no
H(19) C(31) H(21) 109.5 no
H(20) C(31) H(21) 109.5 no
C(30) C(32) H(22) 109.5 no
C(30) C(32) H(23) 108.9 no
C(30) C(32) H(24) 110.0 no
H(22) C(32) H(23) 109.5 no
H(22) C(32) H(24) 109.5 no
H(23) C(32) H(24) 109.5 no
C(37) C(39) H(25) 107.8 no
C(37) C(39) H(26) 110.0 no
C(37) C(39) H(27) 110.5 no
H(25) C(39) H(26) 109.5 no
H(25) C(39) H(27) 109.5 no
H(26) C(39) H(27) 109.5 no
C(38) C(40) H(28) 108.6 no
C(38) C(40) H(29) 111.7 no
C(38) C(40) H(30) 108.1 no
H(28) C(40) H(29) 109.5 no
H(28) C(40) H(30) 109.5 no
H(29) C(40) H(30) 109.5 no
C(45) C(47) H(31) 110.5 no
C(45) C(47) H(32) 110.2 no
C(45) C(47) H(33) 107.7 no
H(31) C(47) H(32) 109.5 no
H(31) C(47) H(33) 109.5 no
H(32) C(47) H(33) 109.5 no
C(46) C(48) H(34) 109.2 no
C(46) C(48) H(35) 111.4 no
C(46) C(48) H(36) 107.8 no
H(34) C(48) H(35) 109.5 no
H(34) C(48) H(36) 109.5 no
H(35) C(48) H(36) 109.5 no
C(53) C(55) H(37) 109.7 no
C(53) C(55) H(38) 110.7 no
C(53) C(55) H(39) 108.0 no
H(37) C(55) H(38) 109.5 no
H(37) C(55) H(39) 109.5 no
H(38) C(55) H(39) 109.5 no
C(54) C(56) H(40) 109.0 no
C(54) C(56) H(41) 111.1 no
C(54) C(56) H(42) 108.3 no
H(40) C(56) H(41) 109.5 no
H(40) C(56) H(42) 109.5 no
H(41) C(56) H(42) 109.5 no
C(61) C(63) H(43) 109.5 no
C(61) C(63) H(44) 109.0 no
C(61) C(63) H(45) 109.9 no
H(43) C(63) H(44) 109.5 no
H(43) C(63) H(45) 109.5 no
H(44) C(63) H(45) 109.5 no
C(62) C(64) H(46) 108.6 no
C(62) C(64) H(47) 108.4 no
C(62) C(64) H(48) 111.4 no
H(46) C(64) H(47) 109.5 no
H(46) C(64) H(48) 109.5 no
H(47) C(64) H(48) 109.5 no
N(1) C(65) H(49) 106.8 no
N(1) C(65) H(50) 108.8 no
C(66) C(65) H(49) 106.4 no
C(66) C(65) H(50) 110.2 no
H(49) C(65) H(50) 109.5 no
C(65) C(66) H(51) 107.6 no
C(65) C(66) H(52) 111.6 no
C(67) C(66) H(51) 107.0 no
C(67) C(66) H(52) 111.3 no
H(51) C(66) H(52) 109.5 no
C(66) C(67) H(53) 105.5 no
C(66) C(67) H(54) 110.0 no
C(68) C(67) H(53) 108.3 no
C(68) C(67) H(54) 108.8 no
H(53) C(67) H(54) 109.5 no
C(67) C(68) H(55) 109.2 no
C(67) C(68) H(56) 110.8 no
C(67) C(68) H(57) 108.4 no
H(55) C(68) H(56) 109.5 no
H(55) C(68) H(57) 109.5 no
H(56) C(68) H(57) 109.5 no
N(1) C(69) H(58) 108.6 no
N(1) C(69) H(59) 108.4 no
C(70) C(69) H(58) 108.2 no
C(70) C(69) H(59) 106.6 no
H(58) C(69) H(59) 109.5 no
C(69) C(70) H(60) 104.1 no
C(69) C(70) H(61) 104.9 no
C(71) C(70) H(60) 106.5 no
C(71) C(70) H(61) 107.2 no
H(60) C(70) H(61) 109.5 no
C(70) C(71) H(62) 110.5 no
C(70) C(71) H(63) 110.4 no
C(72) C(71) H(62) 110.5 no
C(72) C(71) H(63) 110.3 no
H(62) C(71) H(63) 109.4 no
C(71) C(72) H(64) 109.5 no
C(71) C(72) H(65) 109.9 no
C(71) C(72) H(66) 109.0 no
H(64) C(72) H(65) 109.5 no
H(64) C(72) H(66) 109.5 no
H(65) C(72) H(66) 109.5 no
N(1) C(73) H(67) 108.7 no
N(1) C(73) H(68) 107.0 no
C(74) C(73) H(67) 109.5 no
C(74) C(73) H(68) 105.0 no
H(67) C(73) H(68) 109.4 no
C(73) C(74) H(69) 110.9 no
C(73) C(74) H(70) 107.2 no
C(75) C(74) H(69) 114.8 no
C(75) C(74) H(70) 104.8 no
H(69) C(74) H(70) 109.5 no
C(74) C(75) H(71) 112.9 no
C(74) C(75) H(72) 103.0 no
C(76) C(75) H(71) 112.4 no
C(76) C(75) H(72) 104.7 no
H(71) C(75) H(72) 109.5 no
C(75) C(76) H(73) 113.9 no
C(75) C(76) H(74) 107.1 no
C(75) C(76) H(75) 107.3 no
H(73) C(76) H(74) 109.5 no
H(73) C(76) H(75) 109.5 no
H(74) C(76) H(75) 109.5 no
N(1) C(77) H(76) 111.0 no
N(1) C(77) H(77) 108.9 no
C(78) C(77) H(76) 106.8 no
C(78) C(77) H(77) 106.5 no
H(76) C(77) H(77) 109.5 no
C(77) C(78) H(78) 106.9 no
C(77) C(78) H(79) 106.2 no
C(79) C(78) H(78) 105.5 no
C(79) C(78) H(79) 108.7 no
H(78) C(78) H(79) 109.5 no
C(78) C(79) H(80) 104.3 no
C(78) C(79) H(81) 107.5 no
C(80) C(79) H(80) 104.5 no
C(80) C(79) H(81) 108.8 no
H(80) C(79) H(81) 109.5 no
C(79) C(80) H(82) 107.0 no
C(79) C(80) H(83) 111.6 no
C(79) C(80) H(84) 109.8 no
H(82) C(80) H(83) 109.5 no
H(82) C(80) H(84) 109.5 no
H(83) C(80) H(84) 109.5 no
N(2) C(81) H(85) 107.5 no
N(2) C(81) H(86) 109.8 no
C(82) C(81) H(85) 106.0 no
C(82) C(81) H(86) 108.9 no
H(85) C(81) H(86) 109.5 no
C(81) C(82) H(87) 107.5 no
C(81) C(82) H(88) 109.8 no
C(83) C(82) H(87) 107.8 no
C(83) C(82) H(88) 111.4 no
H(87) C(82) H(88) 109.5 no
C(82) C(83) H(89) 107.1 no
C(82) C(83) H(90) 110.7 no
C(84) C(83) H(89) 106.0 no
C(84) C(83) H(90) 109.2 no
H(89) C(83) H(90) 109.4 no
C(83) C(84) H(91) 107.6 no
C(83) C(84) H(92) 112.8 no
C(83) C(84) H(93) 108.0 no
H(91) C(84) H(92) 109.5 no
H(91) C(84) H(93) 109.5 no
H(92) C(84) H(93) 109.5 no
N(2) C(85) H(94) 110.7 no
N(2) C(85) H(95) 107.9 no
C(86) C(85) H(94) 109.9 no
C(86) C(85) H(95) 104.5 no
H(94) C(85) H(95) 109.5 no
C(85) C(86) H(96) 114.6 no
C(85) C(86) H(97) 107.3 no
C(87) C(86) H(96) 112.7 no
C(87) C(86) H(97) 107.8 no
H(96) C(86) H(97) 109.5 no
C(86) C(87) H(98) 112.0 no
C(86) C(87) H(99) 106.9 no
C(88) C(87) H(98) 109.1 no
C(88) C(87) H(99) 110.6 no
H(98) C(87) H(99) 109.5 no
C(87) C(88) H(100) 108.6 no
C(87) C(88) H(101) 109.3 no
C(87) C(88) H(102) 110.5 no
H(100) C(88) H(101) 109.5 no
H(100) C(88) H(102) 109.5 no
H(101) C(88) H(102) 109.5 no
N(2) C(89) H(103) 109.0 no
N(2) C(89) H(104) 110.1 no
C(90) C(89) H(103) 106.7 no
C(90) C(89) H(104) 109.1 no
H(103) C(89) H(104) 109.4 no
C(89) C(90) H(105) 108.2 no
C(89) C(90) H(106) 110.4 no
C(91) C(90) H(105) 111.1 no
C(91) C(90) H(106) 108.0 no
H(105) C(90) H(106) 109.5 no
C(90) C(91) H(107) 110.0 no
C(90) C(91) H(108) 107.4 no
C(92) C(91) H(107) 111.4 no
C(92) C(91) H(108) 103.9 no
H(107) C(91) H(108) 109.5 no
C(91) C(92) H(109) 113.7 no
C(91) C(92) H(110) 111.2 no
C(91) C(92) H(111) 103.2 no
H(109) C(92) H(110) 109.5 no
H(109) C(92) H(111) 109.5 no
H(110) C(92) H(111) 109.5 no
N(2) C(93) H(112) 108.8 no
N(2) C(93) H(113) 108.8 no
C(94) C(93) H(112) 109.3 no
C(94) C(93) H(113) 107.6 no
H(112) C(93) H(113) 109.5 no
C(93) C(94) H(114) 108.2 no
C(93) C(94) H(115) 105.9 no
C(95) C(94) H(114) 106.5 no
C(95) C(94) H(115) 107.6 no
H(114) C(94) H(115) 109.5 no
C(94) C(95) H(116) 105.4 no
C(94) C(95) H(117) 106.1 no
C(96) C(95) H(116) 103.7 no
C(96) C(95) H(117) 108.9 no
H(116) C(95) H(117) 109.5 no
C(95) C(96) H(118) 106.4 no
C(95) C(96) H(119) 112.6 no
C(95) C(96) H(120) 109.4 no
H(118) C(96) H(119) 109.5 no
H(118) C(96) H(120) 109.5 no
H(119) C(96) H(120) 109.5 no
N(3) C(97) H(121) 107.8 no
N(3) C(97) H(122) 109.8 no
C(98) C(97) H(121) 106.9 no
C(98) C(97) H(122) 107.8 no
H(121) C(97) H(122) 109.5 no
C(97) C(98) H(123) 108.4 no
C(97) C(98) H(124) 109.2 no
C(99) C(98) H(123) 109.7 no
C(99) C(98) H(124) 110.7 no
H(123) C(98) H(124) 109.5 no
C(98) C(99) H(125) 107.7 no
C(98) C(99) H(126) 108.6 no
C(100) C(99) H(125) 108.2 no
C(100) C(99) H(126) 112.2 no
H(125) C(99) H(126) 109.5 no
C(99) C(100) H(127) 107.1 no
C(99) C(100) H(128) 108.3 no
C(99) C(100) H(129) 112.9 no
H(127) C(100) H(128) 109.5 no
H(127) C(100) H(129) 109.5 no
H(128) C(100) H(129) 109.5 no
N(3) C(101) H(130) 108.8 no
N(3) C(101) H(131) 108.5 no
C(102) C(101) H(130) 107.8 no
C(102) C(101) H(131) 108.8 no
H(130) C(101) H(131) 109.5 no
C(101) C(102) H(132) 107.8 no
C(101) C(102) H(133) 108.2 no
C(103) C(102) H(132) 106.2 no
C(103) C(102) H(133) 110.8 no
H(132) C(102) H(133) 109.4 no
C(102) C(103) H(134) 110.2 no
C(102) C(103) H(135) 110.8 no
C(104) C(103) H(134) 109.3 no
C(104) C(103) H(135) 108.6 no
H(134) C(103) H(135) 109.5 no
C(103) C(104) H(136) 109.8 no
C(103) C(104) H(137) 109.5 no
C(103) C(104) H(138) 109.0 no
H(136) C(104) H(137) 109.5 no
H(136) C(104) H(138) 109.5 no
H(137) C(104) H(138) 109.5 no
N(3) C(105) H(139) 109.4 no
N(3) C(105) H(140) 107.8 no
C(106) C(105) H(139) 108.2 no
C(106) C(105) H(140) 106.3 no
H(139) C(105) H(140) 109.5 no
C(105) C(106) H(141) 110.3 no
C(105) C(106) H(142) 108.7 no
C(107) C(106) H(141) 110.8 no
C(107) C(106) H(142) 107.8 no
H(141) C(106) H(142) 109.5 no
C(106) C(107) H(143) 109.3 no
C(106) C(107) H(144) 106.8 no
C(108) C(107) H(143) 110.5 no
C(108) C(107) H(144) 109.0 no
H(143) C(107) H(144) 109.4 no
C(107) C(108) H(145) 110.3 no
C(107) C(108) H(146) 110.1 no
C(107) C(108) H(147) 107.9 no
H(145) C(108) H(146) 109.5 no
H(145) C(108) H(147) 109.5 no
H(146) C(108) H(147) 109.5 no
N(3) C(109) H(148) 108.4 no
N(3) C(109) H(149) 108.0 no
C(110) C(109) H(148) 108.2 no
C(110) C(109) H(149) 107.5 no
H(148) C(109) H(149) 109.5 no
C(109) C(110) H(150) 109.4 no
C(109) C(110) H(151) 108.8 no
C(111) C(110) H(150) 108.5 no
C(111) C(110) H(151) 108.2 no
H(150) C(110) H(151) 109.5 no
C(110) C(111) H(152) 109.0 no
C(110) C(111) H(153) 108.4 no
C(112) C(111) H(152) 107.6 no
C(112) C(111) H(153) 110.2 no
H(152) C(111) H(153) 109.5 no
C(111) C(112) H(154) 107.9 no
C(111) C(112) H(155) 112.3 no
C(111) C(112) H(156) 108.1 no
H(154) C(112) H(155) 109.5 no
H(154) C(112) H(156) 109.5 no
H(155) C(112) H(156) 109.5 no
N(4) C(113) H(157) 109.3 no
N(4) C(113) H(158) 108.1 no
C(114) C(113) H(157) 108.9 no
C(114) C(113) H(158) 106.4 no
H(157) C(113) H(158) 109.4 no
C(113) C(114) H(159) 110.1 no
C(113) C(114) H(160) 108.8 no
C(115) C(114) H(159) 108.8 no
C(115) C(114) H(160) 110.0 no
H(159) C(114) H(160) 109.5 no
C(114) C(115) H(161) 107.0 no
C(114) C(115) H(162) 107.0 no
C(116) C(115) H(161) 109.5 no
C(116) C(115) H(162) 108.0 no
H(161) C(115) H(162) 109.5 no
C(115) C(116) H(163) 110.4 no
C(115) C(116) H(164) 109.8 no
C(115) C(116) H(165) 108.2 no
H(163) C(116) H(164) 109.5 no
H(163) C(116) H(165) 109.5 no
H(164) C(116) H(165) 109.5 no
N(4) C(117) H(166) 107.7 no
N(4) C(117) H(167) 108.9 no
C(118) C(117) H(166) 106.7 no
C(118) C(117) H(167) 107.9 no
H(166) C(117) H(167) 109.5 no
C(117) C(118) H(168) 108.4 no
C(117) C(118) H(169) 110.0 no
C(119) C(118) H(168) 108.9 no
C(119) C(118) H(169) 109.3 no
H(168) C(118) H(169) 109.5 no
C(118) C(119) H(170) 107.9 no
C(118) C(119) H(171) 108.2 no
C(120) C(119) H(170) 107.2 no
C(120) C(119) H(171) 111.0 no
H(170) C(119) H(171) 109.5 no
C(119) C(120) H(172) 107.2 no
C(119) C(120) H(173) 111.3 no
C(119) C(120) H(174) 109.9 no
H(172) C(120) H(173) 109.5 no
H(172) C(120) H(174) 109.5 no
H(173) C(120) H(174) 109.5 no
N(4) C(121) H(175) 107.8 no
N(4) C(121) H(176) 109.7 no
C(122) C(121) H(175) 107.3 no
C(122) C(121) H(176) 107.7 no
H(175) C(121) H(176) 109.4 no
C(121) C(122) H(177) 109.0 no
C(121) C(122) H(178) 109.3 no
C(123) C(122) H(177) 111.6 no
C(123) C(122) H(178) 108.4 no
H(177) C(122) H(178) 109.5 no
C(122) C(123) H(179) 110.6 no
C(122) C(123) H(180) 107.5 no
C(124) C(123) H(179) 110.3 no
C(124) C(123) H(180) 108.4 no
H(179) C(123) H(180) 109.5 no
C(123) C(124) H(181) 110.6 no
C(123) C(124) H(182) 109.6 no
C(123) C(124) H(183) 108.2 no
H(181) C(124) H(182) 109.5 no
H(181) C(124) H(183) 109.5 no
H(182) C(124) H(183) 109.5 no
N(4) C(125) H(184) 109.8 no
N(4) C(125) H(185) 108.7 no
C(126) C(125) H(184) 108.7 no
C(126) C(125) H(185) 105.6 no
H(184) C(125) H(185) 109.5 no
C(125) C(126) H(186) 109.7 no
C(125) C(126) H(187) 108.4 no
C(127) C(126) H(186) 110.2 no
C(127) C(126) H(187) 105.1 no
H(186) C(126) H(187) 109.5 no
C(126) C(127) H(188) 108.9 no
C(126) C(127) H(189) 97.9 no
C(128) C(127) H(188) 109.1 no
C(128) C(127) H(189) 103.4 no
H(188) C(127) H(189) 109.5 no
C(127) C(128) H(190) 112.8 no
C(127) C(128) H(191) 107.3 no
C(127) C(128) H(192) 108.2 no
H(190) C(128) H(191) 109.5 no
H(190) C(128) H(192) 109.5 no
H(191) C(128) H(192) 109.5 no
N(5) C(129) H(193) 108.6 no
N(5) C(129) H(194) 109.2 no
C(130) C(129) H(193) 107.7 no
C(130) C(129) H(194) 106.4 no
H(193) C(129) H(194) 109.5 no
C(129) C(130) H(195) 108.7 no
C(129) C(130) H(196) 106.9 no
C(131) C(130) H(195) 110.0 no
C(131) C(130) H(196) 107.0 no
H(195) C(130) H(196) 109.5 no
C(130) C(131) H(197) 108.4 no
C(130) C(131) H(198) 105.6 no
C(132) C(131) H(197) 110.3 no
C(132) C(131) H(198) 107.7 no
H(197) C(131) H(198) 109.5 no
C(131) C(132) H(199) 111.0 no
C(131) C(132) H(200) 107.8 no
C(131) C(132) H(201) 109.6 no
H(199) C(132) H(200) 109.5 no
H(199) C(132) H(201) 109.5 no
H(200) C(132) H(201) 109.5 no
N(5) C(133) H(202) 109.2 no
N(5) C(133) H(203) 107.1 no
C(134) C(133) H(202) 109.2 no
C(134) C(133) H(203) 108.1 no
H(202) C(133) H(203) 109.5 no
C(133) C(134) H(204) 109.8 no
C(133) C(134) H(205) 108.7 no
C(135) C(134) H(204) 110.0 no
C(135) C(134) H(205) 109.1 no
H(204) C(134) H(205) 109.5 no
C(134) C(135) H(206) 109.0 no
C(134) C(135) H(207) 108.1 no
C(136) C(135) H(206) 107.3 no
C(136) C(135) H(207) 106.6 no
H(206) C(135) H(207) 109.5 no
C(135) C(136) H(208) 109.9 no
C(135) C(136) H(209) 111.0 no
C(135) C(136) H(210) 107.5 no
H(208) C(136) H(209) 109.5 no
H(208) C(136) H(210) 109.5 no
H(209) C(136) H(210) 109.5 no
N(5) C(137) H(211) 110.4 no
N(5) C(137) H(212) 106.6 no
C(138) C(137) H(211) 111.5 no
C(138) C(137) H(212) 107.0 no
H(211) C(137) H(212) 109.4 no
C(137) C(138) H(213) 107.0 no
C(137) C(138) H(214) 103.9 no
C(139) C(138) H(213) 105.3 no
C(139) C(138) H(214) 107.1 no
H(213) C(138) H(214) 109.5 no
C(138) C(139) H(215) 104.5 no
C(138) C(139) H(216) 106.4 no
C(140) C(139) H(215) 101.0 no
C(140) C(139) H(216) 107.3 no
H(215) C(139) H(216) 109.4 no
C(139) C(140) H(217) 105.7 no
C(139) C(140) H(218) 114.4 no
C(139) C(140) H(219) 108.2 no
H(217) C(140) H(218) 109.5 no
H(217) C(140) H(219) 109.4 no
H(218) C(140) H(219) 109.5 no
N(5) C(141) H(220) 107.7 no
N(5) C(141) H(221) 109.8 no
C(142) C(141) H(220) 106.2 no
C(142) C(141) H(221) 107.9 no
H(220) C(141) H(221) 109.5 no
C(141) C(142) H(222) 107.3 no
C(141) C(142) H(223) 109.5 no
C(143) C(142) H(222) 108.6 no
C(143) C(142) H(223) 108.6 no
H(222) C(142) H(223) 109.5 no
C(142) C(143) H(224) 109.2 no
C(142) C(143) H(225) 109.3 no
C(144) C(143) H(224) 110.5 no
C(144) C(143) H(225) 108.5 no
H(224) C(143) H(225) 109.5 no
C(143) C(144) H(226) 110.6 no
C(143) C(144) H(227) 110.3 no
C(143) C(144) H(228) 107.5 no
H(226) C(144) H(227) 109.5 no
H(226) C(144) H(228) 109.5 no
H(227) C(144) H(228) 109.5 no
N(6) C(145) H(229) 108.6 no
N(6) C(145) H(230) 108.0 no
C(146) C(145) H(229) 108.5 no
C(146) C(145) H(230) 107.3 no
H(229) C(145) H(230) 109.5 no
C(145) C(146) H(231) 109.8 no
C(145) C(146) H(232) 109.1 no
C(147) C(146) H(231) 111.3 no
C(147) C(146) H(232) 107.9 no
H(231) C(146) H(232) 109.5 no
C(146) C(147) H(233) 111.7 no
C(146) C(147) H(234) 108.0 no
C(148) C(147) H(233) 110.6 no
C(148) C(147) H(234) 109.3 no
H(233) C(147) H(234) 109.5 no
C(147) C(148) H(235) 110.2 no
C(147) C(148) H(236) 110.8 no
C(147) C(148) H(237) 107.4 no
H(235) C(148) H(236) 109.5 no
H(235) C(148) H(237) 109.5 no
H(236) C(148) H(237) 109.5 no
N(6) C(149) H(238) 107.9 no
N(6) C(149) H(239) 107.9 no
C(150) C(149) H(238) 110.3 no
C(150) C(149) H(239) 105.6 no
H(238) C(149) H(239) 109.5 no
C(149) C(150) H(240) 107.1 no
C(149) C(150) H(241) 107.9 no
C(151) C(150) H(240) 108.5 no
C(151) C(150) H(241) 105.9 no
H(240) C(150) H(241) 109.5 no
C(150) C(151) H(242) 109.2 no
C(150) C(151) H(243) 108.1 no
C(152) C(151) H(242) 110.0 no
C(152) C(151) H(243) 110.1 no
H(242) C(151) H(243) 109.5 no
C(151) C(152) H(244) 109.4 no
C(151) C(152) H(245) 110.1 no
C(151) C(152) H(246) 108.9 no
H(244) C(152) H(245) 109.5 no
H(244) C(152) H(246) 109.5 no
H(245) C(152) H(246) 109.5 no
N(6) C(153) H(247) 106.9 no
N(6) C(153) H(248) 109.7 no
C(154) C(153) H(247) 105.2 no
C(154) C(153) H(248) 110.5 no
H(247) C(153) H(248) 109.5 no
C(153) C(154) H(249) 106.1 no
C(153) C(154) H(250) 111.0 no
C(155) C(154) H(249) 108.8 no
C(155) C(154) H(250) 111.3 no
H(249) C(154) H(250) 109.5 no
C(154) C(155) H(251) 106.1 no
C(154) C(155) H(252) 106.6 no
C(156) C(155) H(251) 108.1 no
C(156) C(155) H(252) 100.8 no
H(251) C(155) H(252) 109.5 no
C(155) C(156) H(253) 113.8 no
C(155) C(156) H(254) 109.1 no
C(155) C(156) H(255) 105.4 no
H(253) C(156) H(254) 109.5 no
H(253) C(156) H(255) 109.5 no
H(254) C(156) H(255) 109.5 no
N(6) C(157) H(256) 108.1 no
N(6) C(157) H(257) 107.9 no
C(158) C(157) H(256) 106.7 no
C(158) C(157) H(257) 108.1 no
H(256) C(157) H(257) 109.5 no
C(157) C(158) H(258) 107.7 no
C(157) C(158) H(259) 109.0 no
C(159) C(158) H(258) 108.4 no
C(159) C(158) H(259) 108.8 no
H(258) C(158) H(259) 109.5 no
C(158) C(159) H(260) 108.1 no
C(158) C(159) H(261) 108.3 no
C(160) C(159) H(260) 107.7 no
C(160) C(159) H(261) 106.8 no
H(260) C(159) H(261) 109.5 no
C(159) C(160) H(262) 110.0 no
C(159) C(160) H(263) 112.2 no
C(159) C(160) H(264) 106.2 no
H(262) C(160) H(263) 109.5 no
H(262) C(160) H(264) 109.5 no
H(263) C(160) H(264) 109.5 no

loop_
_geom_bond_atom_site_label_1
_geom_bond_atom_site_label_2
_geom_bond_distance
_geom_bond_publ_flag
Se(1) C(4) 1.907(6) yes
Se(1) C(5) 1.829(10) yes
Se(2) C(4) 1.885(6) yes
Se(2) C(6) 1.921(8) yes
Se(3) C(12) 1.894(6) yes
Se(3) C(13) 1.905(6) yes
Se(4) C(12) 1.891(6) yes
Se(4) C(14) 1.910(7) yes
Se(5) C(20) 1.895(6) yes
Se(5) C(21) 1.910(7) yes
Se(6) C(20) 1.908(6) yes
Se(6) C(22) 1.940(7) yes
Se(7) C(28) 1.888(6) yes
Se(7) C(29) 1.893(6) yes
Se(8) C(28) 1.914(6) yes
Se(8) C(30) 1.912(6) yes
Se(9) C(36) 1.912(6) yes
Se(9) C(37) 1.888(7) yes
Se(10) C(36) 1.901(6) yes
Se(10) C(38) 1.915(7) yes
Se(11) C(44) 1.896(6) yes
Se(11) C(45) 1.879(7) yes
Se(12) C(44) 1.890(6) yes
Se(12) C(46) 1.939(7) yes
Se(13) C(52) 1.879(6) yes
Se(13) C(53) 1.897(7) yes
Se(14) C(52) 1.898(6) yes
Se(14) C(54) 1.907(7) yes
Se(15) C(60) 1.902(6) yes
Se(15) C(61) 1.912(6) yes
Se(16) C(60) 1.918(6) yes
Se(16) C(62) 1.914(6) yes
Ni(1) S(1) 2.166(2) yes
Ni(1) S(2) 2.170(2) yes
Ni(1) S(5) 2.167(2) yes
Ni(1) S(6) 2.177(2) yes
Ni(2) S(9) 2.166(2) yes
Ni(2) S(10) 2.168(2) yes
Ni(2) S(13) 2.175(2) yes
Ni(2) S(14) 2.169(2) yes
Ni(3) S(17) 2.213(2) yes
Ni(3) S(18) 2.200(2) yes
Ni(3) S(21) 2.197(2) yes
Ni(3) S(22) 2.195(2) yes
Ni(4) S(25) 2.192(2) yes
Ni(4) S(26) 2.202(2) yes
Ni(4) S(29) 2.2165(19) yes
Ni(4) S(30) 2.204(2) yes
S(1) C(1) 1.733(6) yes
S(2) C(2) 1.713(6) yes
S(3) C(1) 1.759(6) yes
S(3) C(3) 1.766(6) yes
S(4) C(2) 1.752(6) yes
S(4) C(3) 1.763(6) yes
S(5) C(9) 1.723(6) yes
S(6) C(10) 1.707(6) yes
S(7) C(9) 1.732(6) yes
S(7) C(11) 1.765(6) yes
S(8) C(10) 1.755(5) yes
S(8) C(11) 1.742(6) yes
S(9) C(17) 1.714(6) yes
S(10) C(18) 1.722(6) yes
S(11) C(17) 1.753(6) yes
S(11) C(19) 1.750(6) yes
S(12) C(18) 1.777(6) yes
S(12) C(19) 1.771(6) yes
S(13) C(25) 1.706(6) yes
S(14) C(26) 1.710(6) yes
S(15) C(25) 1.756(6) yes
S(15) C(27) 1.771(6) yes
S(16) C(26) 1.760(6) yes
S(16) C(27) 1.760(6) yes
S(17) C(33) 1.728(6) yes
S(18) C(34) 1.717(6) yes
S(19) C(33) 1.779(6) yes
S(19) C(35) 1.736(6) yes
S(20) C(34) 1.781(6) yes
S(20) C(35) 1.778(6) yes
S(21) C(41) 1.732(6) yes
S(22) C(42) 1.746(6) yes
S(23) C(41) 1.782(6) yes
S(23) C(43) 1.751(6) yes
S(24) C(42) 1.787(6) yes
S(24) C(43) 1.768(6) yes
S(25) C(49) 1.742(6) yes
S(26) C(50) 1.726(6) yes
S(27) C(49) 1.759(6) yes
S(27) C(51) 1.769(6) yes
S(28) C(50) 1.775(6) yes
S(28) C(51) 1.760(6) yes
S(29) C(57) 1.732(6) yes
S(30) C(58) 1.738(6) yes
S(31) C(57) 1.781(6) yes
S(31) C(59) 1.749(6) yes
S(32) C(58) 1.759(6) yes
S(32) C(59) 1.762(6) yes
N(1) C(65) 1.533(10) yes
N(1) C(69) 1.566(14) yes
N(1) C(73) 1.525(11) yes
N(1) C(77) 1.446(17) yes
N(2) C(81) 1.525(12) yes
N(2) C(85) 1.487(11) yes
N(2) C(89) 1.532(12) yes
N(2) C(93) 1.542(11) yes
N(3) C(97) 1.502(11) yes
N(3) C(101) 1.524(11) yes
N(3) C(105) 1.507(10) yes
N(3) C(109) 1.523(10) yes
N(4) C(113) 1.507(9) yes
N(4) C(117) 1.532(9) yes
N(4) C(121) 1.526(9) yes
N(4) C(125) 1.515(9) yes
N(5) C(129) 1.543(10) yes
N(5) C(133) 1.570(12) yes
N(5) C(137) 1.520(10) yes
N(5) C(141) 1.520(12) yes
N(6) C(145) 1.515(10) yes
N(6) C(149) 1.526(10) yes
N(6) C(153) 1.524(10) yes
N(6) C(157) 1.529(10) yes
C(1) C(2) 1.363(9) yes
C(3) C(4) 1.345(9) yes
C(5) C(6) 1.349(16) yes
C(5) C(7) 1.558(13) yes
C(6) C(8) 1.509(12) yes
C(9) C(10) 1.388(9) yes
C(11) C(12) 1.364(8) yes
C(13) C(14) 1.330(11) yes
C(13) C(15) 1.511(10) yes
C(14) C(16) 1.518(10) yes
C(17) C(18) 1.363(9) yes
C(19) C(20) 1.344(9) yes
C(21) C(22) 1.305(13) yes
C(21) C(23) 1.527(11) yes
C(22) C(24) 1.517(11) yes
C(25) C(26) 1.366(9) yes
C(27) C(28) 1.342(8) yes
C(29) C(30) 1.336(10) yes
C(29) C(31) 1.523(9) yes
C(30) C(32) 1.504(9) yes
C(33) C(34) 1.361(9) yes
C(35) C(36) 1.350(9) yes
C(37) C(38) 1.324(12) yes
C(37) C(39) 1.531(10) yes
C(38) C(40) 1.512(10) yes
C(41) C(42) 1.315(9) yes
C(43) C(44) 1.352(9) yes
C(45) C(46) 1.361(12) yes
C(45) C(47) 1.498(10) yes
C(46) C(48) 1.486(11) yes
C(49) C(50) 1.373(9) yes
C(51) C(52) 1.364(8) yes
C(53) C(54) 1.344(11) yes
C(53) C(55) 1.509(10) yes
C(54) C(56) 1.492(9) yes
C(57) C(58) 1.359(9) yes
C(59) C(60) 1.331(9) yes
C(61) C(62) 1.332(10) yes
C(61) C(63) 1.510(9) yes
C(62) C(64) 1.503(9) yes
C(65) C(66) 1.509(11) yes
C(66) C(67) 1.514(12) yes
C(67) C(68) 1.468(12) yes
C(69) C(70) 1.518(16) yes
C(70) C(71) 1.630(19) yes
C(71) C(72) 1.33(2) yes
C(73) C(74) 1.554(13) yes
C(74) C(75) 1.490(14) yes
C(75) C(76) 1.392(16) yes
C(77) C(78) 1.60(2) yes
C(78) C(79) 1.33(2) yes
C(79) C(80) 1.46(2) yes
C(81) C(82) 1.530(13) yes
C(82) C(83) 1.462(15) yes
C(83) C(84) 1.480(16) yes
C(86) C(87) 1.28(2) yes
C(87) C(88) 1.52(2) yes
C(89) C(90) 1.536(16) yes
C(90) C(91) 1.469(16) yes
C(91) C(92) 1.482(16) yes
C(93) C(94) 1.525(14) yes
C(94) C(95) 1.299(17) yes
C(95) C(96) 1.492(16) yes
C(97) C(98) 1.518(13) yes
C(98) C(99) 1.551(17) yes
C(99) C(100) 1.39(2) yes
C(101) C(102) 1.525(13) yes
C(102) C(103) 1.518(17) yes
C(103) C(104) 1.48(2) yes
C(105) C(106) 1.505(12) yes
C(106) C(107) 1.539(13) yes
C(107) C(108) 1.475(15) yes
C(109) C(110) 1.564(11) yes
C(110) C(111) 1.494(13) yes
C(111) C(112) 1.514(13) yes
C(113) C(114) 1.526(11) yes
C(114) C(115) 1.471(13) yes
C(115) C(116) 1.407(13) yes
C(117) C(118) 1.514(9) yes
C(118) C(119) 1.530(10) yes
C(119) C(120) 1.489(11) yes
C(121) C(122) 1.550(10) yes
C(122) C(123) 1.538(11) yes
C(123) C(124) 1.505(13) yes
C(125) C(126) 1.528(12) yes
C(126) C(127) 1.487(17) yes
C(127) C(128) 1.16(2) yes
C(129) C(130) 1.543(12) yes
C(130) C(131) 1.426(14) yes
C(131) C(132) 1.503(13) yes
C(133) C(134) 1.567(16) yes
C(134) C(135) 1.416(19) yes
C(135) C(136) 1.43(2) yes
C(137) C(138) 1.555(14) yes
C(138) C(139) 1.228(18) yes
C(139) C(140) 1.469(16) yes
C(141) C(142) 1.540(13) yes
C(142) C(143) 1.486(14) yes
C(143) C(144) 1.530(14) yes
C(145) C(146) 1.555(11) yes
C(146) C(147) 1.471(13) yes
C(147) C(148) 1.562(15) yes
C(149) C(150) 1.562(14) yes
C(150) C(151) 1.462(19) yes
C(151) C(152) 1.513(18) yes
C(153) C(154) 1.515(12) yes
C(154) C(155) 1.552(16) yes
C(155) C(156) 1.11(2) yes
C(157) C(158) 1.504(11) yes
C(158) C(159) 1.522(11) yes
C(159) C(160) 1.493(11) yes
C(7) H(1) 0.950 no
C(7) H(2) 0.950 no
C(7) H(3) 0.950 no
C(8) H(4) 0.950 no
C(8) H(5) 0.950 no
C(8) H(6) 0.950 no
C(15) H(7) 0.950 no
C(15) H(8) 0.950 no
C(15) H(9) 0.950 no
C(16) H(10) 0.950 no
C(16) H(11) 0.950 no
C(16) H(12) 0.950 no
C(23) H(13) 0.950 no
C(23) H(14) 0.950 no
C(23) H(15) 0.950 no
C(24) H(16) 0.950 no
C(24) H(17) 0.950 no
C(24) H(18) 0.950 no
C(31) H(19) 0.950 no
C(31) H(20) 0.950 no
C(31) H(21) 0.950 no
C(32) H(22) 0.950 no
C(32) H(23) 0.950 no
C(32) H(24) 0.950 no
C(39) H(25) 0.950 no
C(39) H(26) 0.950 no
C(39) H(27) 0.950 no
C(40) H(28) 0.950 no
C(40) H(29) 0.950 no
C(40) H(30) 0.950 no
C(47) H(31) 0.950 no
C(47) H(32) 0.950 no
C(47) H(33) 0.950 no
C(48) H(34) 0.950 no
C(48) H(35) 0.950 no
C(48) H(36) 0.950 no
C(55) H(37) 0.950 no
C(55) H(38) 0.950 no
C(55) H(39) 0.950 no
C(56) H(40) 0.950 no
C(56) H(41) 0.950 no
C(56) H(42) 0.950 no
C(63) H(43) 0.950 no
C(63) H(44) 0.950 no
C(63) H(45) 0.950 no
C(64) H(46) 0.950 no
C(64) H(47) 0.950 no
C(64) H(48) 0.950 no
C(65) H(49) 0.950 no
C(65) H(50) 0.950 no
C(66) H(51) 0.950 no
C(66) H(52) 0.950 no
C(67) H(53) 0.950 no
C(67) H(54) 0.950 no
C(68) H(55) 0.950 no
C(68) H(56) 0.950 no
C(68) H(57) 0.950 no
C(69) H(58) 0.950 no
C(69) H(59) 0.950 no
C(70) H(60) 0.950 no
C(70) H(61) 0.950 no
C(71) H(62) 0.950 no
C(71) H(63) 0.950 no
C(72) H(64) 0.950 no
C(72) H(65) 0.950 no
C(72) H(66) 0.950 no
C(73) H(67) 0.950 no
C(73) H(68) 0.950 no
C(74) H(69) 0.950 no
C(74) H(70) 0.950 no
C(75) H(71) 0.950 no
C(75) H(72) 0.950 no
C(76) H(73) 0.950 no
C(76) H(74) 0.950 no
C(76) H(75) 0.950 no
C(77) H(76) 0.950 no
C(77) H(77) 0.950 no
C(78) H(78) 0.950 no
C(78) H(79) 0.950 no
C(79) H(80) 0.950 no
C(79) H(81) 0.950 no
C(80) H(82) 0.950 no
C(80) H(83) 0.950 no
C(80) H(84) 0.950 no
C(81) H(85) 0.950 no
C(81) H(86) 0.950 no
C(82) H(87) 0.950 no
C(82) H(88) 0.950 no
C(83) H(89) 0.950 no
C(83) H(90) 0.950 no
C(84) H(91) 0.950 no
C(84) H(92) 0.950 no
C(84) H(93) 0.950 no
C(85) H(94) 0.950 no
C(85) H(95) 0.950 no
C(86) H(96) 0.950 no
C(86) H(97) 0.950 no
C(87) H(98) 0.950 no
C(87) H(99) 0.950 no
C(88) H(100) 0.950 no
C(88) H(101) 0.950 no
C(88) H(102) 0.950 no
C(89) H(103) 0.950 no
C(89) H(104) 0.950 no
C(90) H(105) 0.950 no
C(90) H(106) 0.950 no
C(91) H(107) 0.950 no
C(91) H(108) 0.950 no
C(92) H(109) 0.950 no
C(92) H(110) 0.950 no
C(92) H(111) 0.950 no
C(93) H(112) 0.950 no
C(93) H(113) 0.950 no
C(94) H(114) 0.950 no
C(94) H(115) 0.950 no
C(95) H(116) 0.950 no
C(95) H(117) 0.950 no
C(96) H(118) 0.950 no
C(96) H(119) 0.950 no
C(96) H(120) 0.950 no
C(97) H(121) 0.950 no
C(97) H(122) 0.950 no
C(98) H(123) 0.950 no
C(98) H(124) 0.950 no
C(99) H(125) 0.950 no
C(99) H(126) 0.950 no
C(100) H(127) 0.950 no
C(100) H(128) 0.950 no
C(100) H(129) 0.950 no
C(101) H(130) 0.950 no
C(101) H(131) 0.950 no
C(102) H(132) 0.950 no
C(102) H(133) 0.950 no
C(103) H(134) 0.950 no
C(103) H(135) 0.950 no
C(104) H(136) 0.950 no
C(104) H(137) 0.950 no
C(104) H(138) 0.950 no
C(105) H(139) 0.950 no
C(105) H(140) 0.950 no
C(106) H(141) 0.950 no
C(106) H(142) 0.950 no
C(107) H(143) 0.950 no
C(107) H(144) 0.950 no
C(108) H(145) 0.950 no
C(108) H(146) 0.950 no
C(108) H(147) 0.950 no
C(109) H(148) 0.950 no
C(109) H(149) 0.950 no
C(110) H(150) 0.950 no
C(110) H(151) 0.950 no
C(111) H(152) 0.950 no
C(111) H(153) 0.950 no
C(112) H(154) 0.950 no
C(112) H(155) 0.950 no
C(112) H(156) 0.950 no
C(113) H(157) 0.950 no
C(113) H(158) 0.950 no
C(114) H(159) 0.950 no
C(114) H(160) 0.950 no
C(115) H(161) 0.950 no
C(115) H(162) 0.950 no
C(116) H(163) 0.950 no
C(116) H(164) 0.950 no
C(116) H(165) 0.950 no
C(117) H(166) 0.950 no
C(117) H(167) 0.950 no
C(118) H(168) 0.950 no
C(118) H(169) 0.950 no
C(119) H(170) 0.950 no
C(119) H(171) 0.950 no
C(120) H(172) 0.950 no
C(120) H(173) 0.950 no
C(120) H(174) 0.950 no
C(121) H(175) 0.950 no
C(121) H(176) 0.950 no
C(122) H(177) 0.950 no
C(122) H(178) 0.950 no
C(123) H(179) 0.950 no
C(123) H(180) 0.950 no
C(124) H(181) 0.950 no
C(124) H(182) 0.950 no
C(124) H(183) 0.950 no
C(125) H(184) 0.950 no
C(125) H(185) 0.950 no
C(126) H(186) 0.950 no
C(126) H(187) 0.950 no
C(127) H(188) 0.950 no
C(127) H(189) 0.950 no
C(128) H(190) 0.950 no
C(128) H(191) 0.950 no
C(128) H(192) 0.950 no
C(129) H(193) 0.950 no
C(129) H(194) 0.950 no
C(130) H(195) 0.950 no
C(130) H(196) 0.950 no
C(131) H(197) 0.950 no
C(131) H(198) 0.950 no
C(132) H(199) 0.950 no
C(132) H(200) 0.950 no
C(132) H(201) 0.950 no
C(133) H(202) 0.950 no
C(133) H(203) 0.950 no
C(134) H(204) 0.950 no
C(134) H(205) 0.950 no
C(135) H(206) 0.950 no
C(135) H(207) 0.950 no
C(136) H(208) 0.950 no
C(136) H(209) 0.950 no
C(136) H(210) 0.950 no
C(137) H(211) 0.950 no
C(137) H(212) 0.950 no
C(138) H(213) 0.950 no
C(138) H(214) 0.950 no
C(139) H(215) 0.950 no
C(139) H(216) 0.950 no
C(140) H(217) 0.950 no
C(140) H(218) 0.950 no
C(140) H(219) 0.950 no
C(141) H(220) 0.950 no
C(141) H(221) 0.950 no
C(142) H(222) 0.950 no
C(142) H(223) 0.950 no
C(143) H(224) 0.950 no
C(143) H(225) 0.950 no
C(144) H(226) 0.950 no
C(144) H(227) 0.950 no
C(144) H(228) 0.950 no
C(145) H(229) 0.950 no
C(145) H(230) 0.950 no
C(146) H(231) 0.950 no
C(146) H(232) 0.950 no
C(147) H(233) 0.950 no
C(147) H(234) 0.950 no
C(148) H(235) 0.950 no
C(148) H(236) 0.950 no
C(148) H(237) 0.950 no
C(149) H(238) 0.950 no
C(149) H(239) 0.950 no
C(150) H(240) 0.950 no
C(150) H(241) 0.950 no
C(151) H(242) 0.950 no
C(151) H(243) 0.950 no
C(152) H(244) 0.950 no
C(152) H(245) 0.950 no
C(152) H(246) 0.950 no
C(153) H(247) 0.950 no
C(153) H(248) 0.950 no
C(154) H(249) 0.950 no
C(154) H(250) 0.950 no
C(155) H(251) 0.950 no
C(155) H(252) 0.950 no
C(156) H(253) 0.950 no
C(156) H(254) 0.950 no
C(156) H(255) 0.950 no
C(157) H(256) 0.950 no
C(157) H(257) 0.950 no
C(158) H(258) 0.950 no
C(158) H(259) 0.950 no
C(159) H(260) 0.950 no
C(159) H(261) 0.950 no
C(160) H(262) 0.950 no
C(160) H(263) 0.950 no
C(160) H(264) 0.950 no

loop_
_geom_contact_atom_site_label_1
_geom_contact_atom_site_label_2
_geom_contact_distance
_geom_contact_site_symmetry_2
Se(15) S(14) 3.587(2) 6_456
Ni(3) C(149) 3.540(8) 5_556
S(14) Se(15) 3.587(2) 6_556
S(23) C(135) 3.564(15) 4_555
S(24) C(105) 3.582(7) 3_555
N(2) C(86) 2.700(17) .
N(2) C(87) 3.539(19) .
C(7) C(61) 3.599(10) 3_554
C(21) C(39) 3.586(9) 8_555
C(27) C(91) 3.476(12) .
C(39) C(21) 3.586(9) 8_455
C(42) C(105) 3.428(9) 3_555
C(49) C(121) 3.473(9) 2_555
C(58) C(73) 3.572(10) .
C(61) C(7) 3.599(10) 3_555
C(73) C(58) 3.572(10) .
C(81) C(86) 3.223(17) .
C(85) C(86) 1.724(17) .
C(85) C(87) 2.39(2) .
C(86) N(2) 2.700(17) .
C(86) C(81) 3.223(17) .
C(86) C(85) 1.724(17) .
C(86) C(88) 2.278(19) .
C(86) C(89) 3.072(17) .
C(86) C(90) 3.594(19) .
C(87) N(2) 3.539(19) .
C(87) C(85) 2.39(2) .
C(88) C(86) 2.278(19) .
C(89) C(86) 3.072(17) .
C(90) C(86) 3.594(19) .
C(91) C(27) 3.476(12) .
C(105) S(24) 3.582(7) 3_554
C(105) C(42) 3.428(9) 3_554
C(121) C(49) 3.473(9) 2_545
C(135) S(23) 3.564(15) 4_554
C(149) Ni(3) 3.540(8) 5_556
Se(1) H(44) 3.344 3_554
Se(1) H(254) 3.232 .
Se(2) H(46) 3.158 3_554
Se(2) H(85) 3.318 .
Se(3) H(80) 3.382 .
Se(3) H(81) 3.361 .
Se(3) H(232) 3.391 5_556
Se(3) H(237) 3.563 5_556
Se(3) H(256) 3.499 5_556
Se(4) H(81) 3.325 .
Se(4) H(202) 3.126 5_656
Se(5) H(25) 3.177 8_555
Se(5) H(218) 3.417 8_455
Se(5) H(264) 3.547 8_555
Se(6) H(165) 3.495 8_555
Se(7) H(103) 3.399 .
Se(7) H(167) 3.582 .
Se(8) H(53) 3.212 6_556
Se(8) H(193) 3.322 .
Se(8) H(197) 3.496 .
Se(9) H(14) 3.501 8_455
Se(9) H(112) 3.468 6_456
Se(9) H(116) 3.253 6_456
Se(9) H(117) 3.480 6_456
Se(9) H(162) 3.282 5_556
Se(10) H(57) 3.565 .
Se(11) H(220) 3.320 4_555
Se(12) H(180) 3.591 4_555
Se(12) H(201) 3.518 4_555
Se(13) H(93) 3.450 .
Se(13) H(144) 3.280 .
Se(14) H(94) 3.147 .
Se(14) H(99) 3.414 .
Se(14) H(157) 3.562 2_555
Se(15) H(1) 3.103 3_555
Se(15) H(211) 3.237 6_456
Se(16) H(5) 3.275 3_555
Se(16) H(233) 3.259 6_556
Ni(1) H(63) 3.311 .
Ni(1) H(64) 3.332 .
Ni(1) H(189) 3.108 .
Ni(2) H(131) 3.336 8_555
Ni(2) H(134) 3.098 8_555
Ni(2) H(244) 3.528 8_555
Ni(3) H(238) 3.010 5_556
Ni(3) H(239) 3.326 5_556
Ni(3) H(241) 3.453 5_556
Ni(4) H(50) 3.103 .
Ni(4) H(60) 3.593 .
Ni(4) H(67) 3.181 .
S(1) H(64) 3.310 .
S(2) H(21) 2.950 .
S(2) H(63) 3.470 .
S(2) H(184) 3.391 .
S(2) H(185) 3.566 .
S(3) H(90) 3.423 .
S(4) H(85) 3.365 .
S(4) H(86) 2.997 .
S(4) H(90) 3.532 .
S(4) H(166) 3.226 .
S(4) H(167) 3.309 .
S(4) H(170) 3.216 .
S(4) H(171) 3.400 .
S(5) H(30) 3.177 .
S(5) H(59) 3.461 .
S(5) H(64) 3.528 .
S(5) H(189) 3.558 .
S(6) H(21) 3.322 .
S(6) H(33) 3.299 8_556
S(6) H(58) 3.259 .
S(6) H(188) 3.480 .
S(6) H(189) 3.577 .
S(7) H(76) 3.358 .
S(7) H(260) 3.021 5_556
S(7) H(263) 3.509 5_556
S(8) H(33) 3.232 8_556
S(8) H(77) 3.286 .
S(8) H(221) 3.389 5_656
S(9) H(48) 3.397 3_554
S(9) H(131) 3.391 8_555
S(9) H(230) 3.349 8_555
S(9) H(234) 3.337 8_555
S(10) H(45) 3.096 6_556
S(10) H(130) 3.472 8_555
S(10) H(131) 3.398 8_555
S(10) H(247) 3.154 8_555
S(11) H(124) 3.598 8_555
S(11) H(148) 3.482 8_555
S(11) H(229) 3.265 8_555
S(12) H(148) 3.181 8_555
S(12) H(149) 3.350 8_555
S(12) H(152) 3.216 8_555
S(12) H(153) 3.343 8_555
S(12) H(247) 3.382 8_555
S(12) H(248) 2.978 8_555
S(12) H(251) 3.141 8_555
S(13) H(6) 3.237 .
S(13) H(134) 3.251 8_555
S(14) H(45) 2.841 6_556
S(14) H(134) 3.302 8_555
S(14) H(137) 3.171 8_555
S(14) H(244) 3.106 8_555
S(15) H(104) 3.307 .
S(15) H(108) 3.434 .
S(15) H(171) 3.192 .
S(16) H(107) 3.586 .
S(16) H(108) 3.244 .
S(16) H(193) 3.486 .
S(16) H(194) 3.305 .
S(16) H(197) 3.379 .
S(16) H(198) 3.129 .
S(17) H(42) 2.959 6_456
S(17) H(95) 3.265 6_456
S(17) H(96) 3.597 6_456
S(17) H(99) 3.011 6_456
S(17) H(238) 2.808 5_556
S(17) H(250) 3.409 5_556
S(18) H(7) 3.306 .
S(18) H(9) 3.124 .
S(18) H(238) 3.518 5_556
S(18) H(239) 3.331 5_556
S(19) H(94) 3.587 6_456
S(19) H(95) 2.979 6_456
S(19) H(112) 3.251 6_456
S(19) H(161) 3.259 5_556
S(19) H(257) 3.156 5_556
S(19) H(261) 3.536 5_556
S(20) H(111) 3.443 6_456
S(20) H(256) 3.443 5_556
S(20) H(257) 3.516 5_556
S(20) H(260) 3.401 5_556
S(20) H(261) 3.318 5_556
S(21) H(10) 3.513 8_456
S(21) H(12) 3.452 8_456
S(21) H(100) 2.804 6_456
S(21) H(122) 3.341 3_555
S(21) H(207) 3.316 4_555
S(22) H(7) 3.496 .
S(22) H(9) 3.179 .
S(22) H(139) 2.945 3_555
S(22) H(143) 3.006 3_555
S(22) H(239) 3.418 5_556
S(22) H(241) 3.550 5_556
S(22) H(242) 3.184 5_556
S(23) H(12) 3.362 8_456
S(23) H(121) 3.146 3_555
S(23) H(122) 3.288 3_555
S(23) H(203) 2.901 4_555
S(23) H(207) 2.761 4_555
S(24) H(39) 3.215 3_555
S(24) H(139) 3.269 3_555
S(24) H(140) 3.013 3_555
S(24) H(143) 3.506 3_555
S(24) H(144) 3.460 3_555
S(25) H(24) 3.207 6_456
S(25) H(50) 3.242 .
S(25) H(54) 3.367 .
S(25) H(60) 3.327 .
S(25) H(175) 3.093 2_555
S(25) H(179) 3.049 2_555
S(26) H(15) 3.426 3_555
S(26) H(27) 3.214 6_556
S(26) H(158) 3.147 2_555
S(26) H(162) 3.591 2_555
S(26) H(186) 3.358 2_555
S(27) H(36) 2.996 3_554
S(27) H(93) 3.525 .
S(27) H(175) 3.415 2_555
S(27) H(176) 3.106 2_555
S(27) H(180) 3.487 2_555
S(28) H(87) 3.516 .
S(28) H(113) 2.951 .
S(28) H(157) 3.135 2_555
S(28) H(158) 3.214 2_555
S(29) H(24) 2.894 6_456
S(29) H(49) 3.303 .
S(29) H(50) 3.047 .
S(29) H(54) 3.586 .
S(29) H(222) 3.541 6_456
S(30) H(15) 3.132 3_555
S(30) H(67) 3.055 .
S(30) H(68) 3.444 .
S(30) H(71) 3.213 .
S(30) H(192) 3.375 2_555
S(30) H(216) 3.552 6_456
S(31) H(49) 3.330 .
S(31) H(211) 3.371 6_456
S(31) H(212) 3.011 6_456
S(32) H(68) 3.214 .
S(32) H(72) 3.078 .
S(32) H(215) 2.964 6_456
N(2) H(96) 3.277 .
N(2) H(97) 2.670 .
N(2) H(98) 3.497 .
C(1) H(90) 3.299 .
C(1) H(166) 3.503 .
C(2) H(86) 3.357 .
C(2) H(90) 3.346 .
C(2) H(166) 3.289 .
C(2) H(185) 3.553 .
C(3) H(89) 3.282 .
C(3) H(90) 3.148 .
C(3) H(170) 3.186 .
C(4) H(89) 3.161 .
C(4) H(170) 3.388 .
C(4) H(254) 3.437 .
C(5) H(44) 3.218 3_554
C(5) H(46) 3.390 3_554
C(5) H(147) 3.577 .
C(6) H(46) 2.764 3_554
C(7) H(44) 3.518 3_554
C(7) H(45) 3.357 3_554
C(7) H(138) 3.145 .
C(7) H(142) 3.264 .
C(7) H(147) 3.221 .
C(8) H(46) 2.895 3_554
C(8) H(101) 3.566 .
C(8) H(102) 2.945 .
C(8) H(127) 3.253 8_555
C(9) H(58) 3.534 .
C(9) H(59) 3.470 .
C(9) H(191) 3.381 .
C(10) H(58) 3.175 .
C(10) H(77) 3.504 .
C(10) H(191) 3.451 .
C(11) H(77) 3.204 .
C(11) H(81) 3.436 .
C(12) H(81) 2.942 .
C(13) H(81) 3.577 .
C(13) H(237) 3.297 5_556
C(14) H(81) 3.572 .
C(14) H(206) 3.446 5_656
C(14) H(237) 3.594 5_556
C(15) H(37) 3.269 3_555
C(15) H(146) 3.590 3_555
C(16) H(41) 3.443 3_555
C(16) H(100) 3.569 3_555
C(16) H(101) 3.406 3_555
C(16) H(126) 3.333 6_556
C(16) H(206) 3.281 5_656
C(17) H(131) 3.437 8_555
C(17) H(148) 3.195 8_555
C(17) H(229) 3.228 8_555
C(17) H(230) 3.143 8_555
C(18) H(131) 3.407 8_555
C(18) H(148) 3.056 8_555
C(18) H(149) 3.511 8_555
C(18) H(229) 3.579 8_555
C(18) H(230) 3.367 8_555
C(18) H(247) 3.083 8_555
C(18) H(248) 3.346 8_555
C(19) H(148) 3.547 8_555
C(19) H(152) 3.058 8_555
C(19) H(229) 3.436 8_555
C(19) H(248) 3.269 8_555
C(20) H(152) 3.267 8_555
C(21) H(25) 2.658 8_555
C(21) H(264) 3.146 8_555
C(22) H(25) 3.213 8_555
C(23) H(25) 2.866 8_555
C(23) H(190) 3.581 4_554
C(23) H(264) 3.269 8_555
C(24) H(163) 3.460 8_555
C(25) H(134) 3.325 8_555
C(25) H(198) 3.577 .
C(26) H(134) 3.334 8_555
C(26) H(137) 3.311 8_555
C(26) H(198) 3.231 .
C(26) H(244) 3.514 8_555
C(27) H(107) 2.975 .
C(27) H(108) 3.086 .
C(27) H(197) 3.055 .
C(27) H(198) 3.325 .
C(28) H(107) 2.940 .
C(28) H(197) 3.099 .
C(29) H(56) 3.273 6_556
C(29) H(183) 3.592 .
C(29) H(227) 3.539 5_656
C(30) H(53) 3.423 6_556
C(30) H(56) 3.232 6_556
C(30) H(183) 3.419 .
C(31) H(32) 3.183 8_556
C(31) H(120) 3.402 .
C(31) H(224) 3.571 5_656
C(31) H(227) 2.948 5_656
C(32) H(34) 3.261 8_556
C(32) H(54) 3.247 6_556
C(32) H(179) 3.522 5_656
C(32) H(182) 3.343 5_656
C(32) H(228) 3.360 .
C(33) H(95) 2.788 6_456
C(33) H(238) 3.110 5_556
C(33) H(257) 2.973 5_556
C(34) H(95) 3.396 6_456
C(34) H(105) 3.422 6_456
C(34) H(238) 3.405 5_556
C(34) H(256) 3.315 5_556
C(34) H(257) 3.160 5_556
C(35) H(106) 3.556 6_456
C(35) H(112) 3.175 6_456
C(35) H(257) 3.505 5_556
C(35) H(261) 2.893 5_556
C(36) H(112) 3.290 6_456
C(36) H(261) 3.042 5_556
C(37) H(14) 3.480 8_455
C(37) H(16) 3.474 8_455
C(37) H(116) 3.078 6_456
C(38) H(16) 3.205 8_455
C(38) H(57) 3.568 .
C(38) H(116) 3.520 6_456
C(39) H(14) 3.503 8_455
C(39) H(15) 3.393 8_455
C(39) H(71) 3.058 6_456
C(39) H(74) 3.513 6_456
C(39) H(116) 3.455 6_456
C(39) H(117) 3.592 6_456
C(39) H(119) 3.314 6_456
C(40) H(16) 3.415 8_455
C(40) H(64) 3.580 .
C(40) H(155) 2.973 .
C(41) H(121) 3.515 3_555
C(41) H(122) 2.976 3_555
C(41) H(139) 3.225 3_555
C(41) H(207) 2.972 4_555
C(42) H(122) 3.462 3_555
C(42) H(139) 2.710 3_555
C(42) H(140) 3.298 3_555
C(42) H(143) 3.528 3_555
C(43) H(121) 3.167 3_555
C(43) H(140) 3.264 3_555
C(43) H(195) 3.480 4_555
C(43) H(203) 3.279 4_555
C(44) H(121) 3.490 3_555
C(45) H(75) 3.568 8_456
C(45) H(156) 3.479 3_555
C(46) H(156) 3.231 3_555
C(47) H(19) 3.311 8_456
C(47) H(75) 3.142 8_456
C(47) H(119) 3.316 8_456
C(47) H(120) 3.541 8_456
C(48) H(23) 3.263 8_456
C(48) H(55) 3.463 3_555
C(48) H(156) 3.519 3_555
C(49) H(60) 3.547 .
C(49) H(62) 3.534 .
C(49) H(158) 3.509 2_555
C(49) H(175) 2.790 2_555
C(49) H(176) 3.292 2_555
C(49) H(179) 3.589 2_555
C(50) H(62) 3.554 .
C(50) H(157) 3.505 2_555
C(50) H(158) 2.880 2_555
C(50) H(175) 3.182 2_555
C(51) H(87) 3.571 .
C(51) H(93) 3.416 .
C(51) H(157) 3.160 2_555
C(51) H(176) 3.152 2_555
C(52) H(88) 3.547 .
C(52) H(93) 3.398 .
C(52) H(157) 3.301 2_555
C(52) H(176) 3.409 2_555
C(53) H(144) 3.600 .
C(53) H(174) 3.129 2_555
C(54) H(174) 3.122 2_555
C(55) H(8) 3.248 3_554
C(55) H(143) 3.486 .
C(55) H(172) 3.558 2_555
C(55) H(174) 3.356 2_555
C(56) H(10) 3.523 3_554
C(56) H(174) 3.397 2_555
C(56) H(209) 2.691 7_655
C(57) H(49) 3.132 .
C(57) H(50) 3.483 .
C(57) H(68) 3.274 .
C(57) H(212) 3.078 6_456
C(57) H(216) 3.458 6_456
C(58) H(67) 3.328 .
C(58) H(68) 2.934 .
C(58) H(215) 3.255 6_456
C(58) H(216) 3.117 6_456
C(59) H(211) 3.124 6_456
C(59) H(212) 3.337 6_456
C(59) H(215) 3.190 6_456
C(60) H(211) 3.013 6_456
C(60) H(215) 3.516 6_456
C(61) H(1) 2.748 3_555
C(61) H(205) 3.488 6_456
C(61) H(210) 3.327 6_456
C(62) H(1) 3.387 3_555
C(62) H(5) 3.204 3_555
C(62) H(236) 3.353 6_556
C(63) H(1) 2.902 3_555
C(63) H(210) 2.845 6_456
C(63) H(255) 3.282 3_555
C(64) H(5) 3.484 3_555
C(64) H(6) 3.349 3_555
C(64) H(173) 3.131 3_555
C(64) H(234) 3.314 6_556
C(64) H(236) 3.460 6_556
C(67) H(24) 3.316 6_456
C(68) H(28) 3.394 .
C(68) H(35) 3.477 3_554
C(70) H(118) 3.252 .
C(71) H(87) 3.451 .
C(71) H(114) 3.485 .
C(71) H(118) 3.434 .
C(72) H(91) 3.331 .
C(72) H(154) 3.569 .
C(75) H(26) 3.398 6_556
C(76) H(26) 3.272 6_556
C(76) H(31) 3.247 8_556
C(76) H(151) 3.493 6_556
C(76) H(152) 3.484 6_556
C(76) H(156) 3.410 6_556
C(78) H(110) 3.489 6_456
C(79) H(109) 3.480 6_456
C(79) H(128) 3.358 6_556
C(80) H(109) 3.131 6_456
C(80) H(128) 3.182 6_556
C(80) H(136) 3.558 3_555
C(81) H(97) 2.863 .
C(81) H(98) 3.337 .
C(82) H(98) 3.219 .
C(84) H(65) 3.301 .
C(84) H(141) 3.540 .
C(84) H(144) 3.540 .
C(84) H(145) 3.514 .
C(84) H(150) 3.409 .
C(84) H(153) 3.495 .
C(84) H(154) 3.144 .
C(85) H(96) 2.289 .
C(85) H(97) 2.202 .
C(85) H(98) 2.589 .
C(85) H(99) 2.392 .
C(86) H(85) 2.845 .
C(86) H(88) 3.386 .
C(86) H(94) 2.234 .
C(86) H(95) 2.167 .
C(86) H(98) 1.856 .
C(86) H(99) 1.801 .
C(86) H(100) 2.677 .
C(86) H(101) 3.039 .
C(86) H(102) 2.359 .
C(86) H(104) 2.724 .
C(86) H(105) 3.072 .
C(86) H(135) 3.486 8_555
C(87) H(85) 3.346 .
C(87) H(88) 3.211 .
C(87) H(94) 2.394 .
C(87) H(95) 2.916 .
C(87) H(96) 1.864 .
C(87) H(97) 1.811 .
C(87) H(100) 2.031 .
C(87) H(101) 2.039 .
C(87) H(102) 2.053 .
C(87) H(145) 3.294 .
C(88) H(4) 2.742 .
C(88) H(11) 3.455 3_554
C(88) H(96) 2.381 .
C(88) H(97) 2.530 .
C(88) H(98) 2.037 .
C(88) H(99) 2.054 .
C(88) H(126) 3.587 8_555
C(88) H(145) 3.595 .
C(88) H(146) 3.562 .
C(89) H(96) 3.320 .
C(89) H(97) 2.821 .
C(90) H(96) 3.474 .
C(92) H(52) 3.455 6_556
C(92) H(53) 3.518 6_556
C(92) H(79) 3.189 6_556
C(92) H(80) 3.330 6_556
C(92) H(84) 3.327 6_556
C(92) H(136) 3.426 8_555
C(95) H(27) 3.402 6_556
C(96) H(19) 3.440 .
C(96) H(27) 3.560 6_556
C(96) H(31) 3.315 8_556
C(96) H(32) 3.524 8_556
C(96) H(61) 3.433 .
C(96) H(70) 3.571 .
C(99) H(12) 3.200 6_456
C(100) H(82) 3.051 6_456
C(103) H(96) 3.520 8_455
C(103) H(108) 3.540 8_455
C(104) H(3) 3.365 .
C(104) H(108) 3.522 8_455
C(104) H(109) 3.169 8_455
C(106) H(3) 3.200 .
C(106) H(92) 3.430 .
C(107) H(37) 3.170 .
C(108) H(37) 3.443 .
C(108) H(98) 3.188 .
C(108) H(101) 3.089 .
C(110) H(92) 3.312 .
C(111) H(74) 3.400 6_456
C(111) H(92) 3.341 .
C(112) H(29) 3.251 .
C(112) H(74) 3.299 6_456
C(112) H(91) 3.357 .
C(114) H(252) 3.384 .
C(116) H(18) 3.441 8_455
C(116) H(249) 3.468 .
C(116) H(258) 3.301 .
C(116) H(261) 3.377 .
C(116) H(262) 3.176 .
C(118) H(200) 3.249 .
C(118) H(253) 3.564 .
C(119) H(200) 3.292 .
C(119) H(253) 3.320 .
C(120) H(38) 3.471 2_545
C(120) H(47) 3.493 3_554
C(120) H(200) 3.511 .
C(120) H(253) 3.181 .
C(122) H(200) 3.487 .
C(123) H(201) 3.550 .
C(124) H(22) 3.467 5_656
C(124) H(196) 3.581 .
C(124) H(197) 3.597 .
C(124) H(223) 3.215 .
C(124) H(224) 3.464 .
C(124) H(228) 3.320 .
C(126) H(226) 3.095 5_656
C(127) H(225) 3.436 5_656
C(127) H(226) 3.271 5_656
C(128) H(13) 3.587 4_555
C(128) H(216) 3.365 5_656
C(128) H(217) 3.010 5_656
C(130) H(181) 3.345 .
C(131) H(181) 3.268 .
C(131) H(245) 3.308 8_555
C(132) H(168) 3.301 .
C(132) H(172) 3.293 .
C(132) H(177) 3.405 .
C(132) H(180) 3.481 .
C(132) H(181) 3.513 .
C(132) H(245) 3.069 8_555
C(134) H(43) 3.485 6_556
C(134) H(236) 3.352 1_655
C(135) H(10) 3.250 5_656
C(135) H(236) 3.456 1_655
C(136) H(40) 3.160 7_645
C(136) H(41) 3.452 7_645
C(136) H(43) 2.744 6_556
C(136) H(241) 3.492 8_555
C(139) H(191) 3.535 5_656
C(140) H(191) 3.340 5_656
C(140) H(232) 3.375 1_655
C(140) H(233) 3.385 1_655
C(140) H(259) 3.185 1_655
C(140) H(264) 3.416 1_655
C(142) H(181) 3.410 .
C(143) H(20) 3.080 5_656
C(143) H(182) 3.299 .
C(143) H(188) 3.250 5_656
C(144) H(20) 2.945 5_656
C(144) H(22) 3.443 .
C(144) H(178) 3.301 5_656
C(144) H(182) 3.206 .
C(144) H(183) 3.529 5_656
C(144) H(187) 3.227 5_656
C(144) H(188) 3.302 5_656
C(146) H(219) 3.382 1_455
C(147) H(48) 3.103 6_456
C(147) H(219) 3.459 1_455
C(148) H(48) 3.303 6_456
C(148) H(205) 3.440 1_455
C(148) H(206) 3.430 1_455
C(148) H(214) 3.230 1_455
C(150) H(208) 3.281 8_455
C(152) H(195) 3.430 8_455
C(152) H(198) 3.198 8_455
C(152) H(199) 3.133 8_455
C(155) H(160) 3.449 .
C(156) H(44) 3.250 3_554
C(156) H(170) 3.367 .
C(158) H(164) 3.279 .
C(158) H(218) 3.550 1_455
C(159) H(164) 3.052 .
C(160) H(13) 3.120 8_455
C(160) H(164) 3.296 .
C(160) H(217) 3.539 1_455
H(1) Se(15) 3.103 3_554
H(1) C(61) 2.748 3_554
H(1) C(62) 3.387 3_554
H(1) C(63) 2.902 3_554
H(1) H(44) 2.935 3_554
H(1) H(45) 2.579 3_554
H(1) H(137) 3.534 .
H(1) H(138) 3.252 .
H(2) H(138) 3.201 .
H(2) H(142) 3.268 .
H(2) H(147) 2.746 .
H(3) C(104) 3.365 .
H(3) C(106) 3.200 .
H(3) H(45) 3.575 3_554
H(3) H(130) 2.755 .
H(3) H(137) 3.448 .
H(3) H(138) 2.515 .
H(3) H(141) 3.076 .
H(3) H(142) 2.495 .
H(3) H(147) 3.059 .
H(4) C(88) 2.742 .
H(4) H(97) 3.467 .
H(4) H(100) 3.435 .
H(4) H(101) 2.632 .
H(4) H(102) 2.063 .
H(4) H(127) 2.975 8_555
H(5) Se(16) 3.275 3_554
H(5) C(62) 3.204 3_554
H(5) C(64) 3.484 3_554
H(5) H(46) 2.905 3_554
H(5) H(102) 3.554 .
H(5) H(127) 2.753 8_555
H(6) S(13) 3.237 .
H(6) C(64) 3.349 3_554
H(6) H(46) 2.575 3_554
H(6) H(48) 3.535 3_554
H(6) H(102) 3.136 .
H(6) H(127) 3.582 8_555
H(7) S(18) 3.306 .
H(7) S(22) 3.496 .
H(7) H(37) 3.511 3_555
H(7) H(83) 3.126 .
H(7) H(143) 3.129 3_555
H(7) H(146) 3.257 3_555
H(8) C(55) 3.248 3_555
H(8) H(37) 2.531 3_555
H(8) H(38) 3.132 3_555
H(8) H(41) 3.349 3_555
H(8) H(143) 3.362 3_555
H(8) H(146) 3.029 3_555
H(9) S(18) 3.124 .
H(9) S(22) 3.179 .
H(9) H(37) 3.338 3_555
H(9) H(231) 2.935 5_556
H(9) H(237) 3.519 5_556
H(9) H(239) 3.174 5_556
H(10) S(21) 3.513 8_556
H(10) C(56) 3.523 3_555
H(10) C(135) 3.250 5_656
H(10) H(41) 2.740 3_555
H(10) H(42) 3.502 3_555
H(10) H(206) 2.542 5_656
H(10) H(207) 3.278 5_656
H(10) H(209) 3.052 5_656
H(11) C(88) 3.455 3_555
H(11) H(41) 3.293 3_555
H(11) H(100) 3.294 3_555
H(11) H(101) 2.760 3_555
H(11) H(126) 3.521 6_556
H(11) H(146) 2.897 3_555
H(12) S(21) 3.452 8_556
H(12) S(23) 3.362 8_556
H(12) C(99) 3.200 6_556
H(12) H(100) 3.183 3_555
H(12) H(101) 3.273 3_555
H(12) H(125) 3.230 6_556
H(12) H(126) 2.447 6_556
H(12) H(206) 3.571 5_656
H(13) C(128) 3.587 4_554
H(13) C(160) 3.120 8_555
H(13) H(163) 3.492 4_554
H(13) H(190) 2.858 4_554
H(13) H(192) 3.467 4_554
H(13) H(262) 3.109 8_555
H(13) H(263) 3.157 8_555
H(13) H(264) 2.600 8_555
H(14) Se(9) 3.501 8_555
H(14) C(37) 3.480 8_555
H(14) C(39) 3.503 8_555
H(14) H(25) 2.836 8_555
H(14) H(162) 3.297 4_554
H(14) H(163) 2.914 4_554
H(15) S(26) 3.426 3_554
H(15) S(30) 3.132 3_554
H(15) C(39) 3.393 8_555
H(15) H(25) 2.636 8_555
H(15) H(27) 3.418 8_555
H(15) H(190) 3.466 4_554
H(15) H(192) 3.430 4_554
H(16) C(37) 3.474 8_555
H(16) C(38) 3.205 8_555
H(16) C(40) 3.415 8_555
H(16) H(29) 3.258 8_555
H(16) H(30) 3.231 8_555
H(16) H(262) 3.428 4_554
H(16) H(263) 3.321 4_554
H(17) H(17) 3.174 5_655
H(17) H(163) 3.388 8_555
H(17) H(262) 2.991 4_554
H(17) H(262) 3.513 8_555
H(17) H(263) 3.424 4_554
H(18) C(116) 3.441 8_555
H(18) H(163) 2.819 8_555
H(18) H(165) 3.185 8_555
H(19) C(47) 3.311 8_556
H(19) C(96) 3.440 .
H(19) H(32) 2.505 8_556
H(19) H(33) 3.345 8_556
H(19) H(56) 3.137 6_556
H(19) H(120) 2.532 .
H(20) C(143) 3.080 5_656
H(20) C(144) 2.945 5_656
H(20) H(32) 3.022 8_556
H(20) H(224) 2.697 5_656
H(20) H(225) 3.144 5_656
H(20) H(226) 3.390 5_656
H(20) H(227) 2.208 5_656
H(21) S(2) 2.950 .
H(21) S(6) 3.322 .
H(21) H(120) 3.577 .
H(21) H(178) 3.539 .
H(21) H(184) 3.100 .
H(21) H(227) 3.029 5_656
H(22) C(124) 3.467 5_656
H(22) C(144) 3.443 .
H(22) H(179) 3.168 5_656
H(22) H(182) 2.762 5_656
H(22) H(183) 3.073 .
H(22) H(183) 3.561 5_656
H(22) H(227) 3.189 5_656
H(22) H(228) 2.603 .
H(23) C(48) 3.263 8_556
H(23) H(32) 3.481 8_556
H(23) H(34) 2.445 8_556
H(23) H(35) 3.303 8_556
H(23) H(54) 3.161 6_556
H(23) H(56) 3.504 6_556
H(23) H(179) 3.400 5_656
H(23) H(182) 3.074 5_656
H(23) H(227) 3.545 5_656
H(24) S(25) 3.207 6_556
H(24) S(29) 2.894 6_556
H(24) C(67) 3.316 6_556
H(24) H(34) 3.338 8_556
H(24) H(53) 3.162 6_556
H(24) H(54) 2.680 6_556
H(24) H(179) 3.425 5_656
H(24) H(228) 3.354 .
H(25) Se(5) 3.177 8_455
H(25) C(21) 2.658 8_455
H(25) C(22) 3.213 8_455
H(25) C(23) 2.866 8_455
H(25) H(14) 2.836 8_455
H(25) H(15) 2.636 8_455
H(25) H(71) 2.985 6_456
H(25) H(74) 3.417 6_456
H(26) C(75) 3.398 6_456
H(26) C(76) 3.272 6_456
H(26) H(71) 2.814 6_456
H(26) H(74) 2.841 6_456
H(26) H(75) 3.088 6_456
H(26) H(116) 3.491 6_456
H(26) H(119) 2.837 6_456
H(26) H(155) 3.526 .
H(27) S(26) 3.214 6_456
H(27) C(95) 3.402 6_456
H(27) C(96) 3.560 6_456
H(27) H(15) 3.418 8_455
H(27) H(71) 2.855 6_456
H(27) H(116) 3.206 6_456
H(27) H(117) 2.951 6_456
H(27) H(119) 3.120 6_456
H(28) C(68) 3.394 .
H(28) H(51) 3.291 .
H(28) H(55) 2.840 .
H(28) H(57) 3.108 .
H(28) H(64) 3.468 .
H(28) H(66) 3.484 .
H(28) H(155) 2.878 .
H(29) C(112) 3.251 .
H(29) H(16) 3.258 8_455
H(29) H(154) 3.565 .
H(29) H(155) 2.316 .
H(30) S(5) 3.177 .
H(30) H(16) 3.231 8_455
H(30) H(51) 3.575 .
H(30) H(64) 2.916 .
H(30) H(66) 3.580 .
H(30) H(155) 3.349 .
H(31) C(76) 3.247 8_456
H(31) C(96) 3.315 8_456
H(31) H(70) 3.211 8_456
H(31) H(73) 3.598 8_456
H(31) H(75) 2.304 8_456
H(31) H(118) 3.422 8_456
H(31) H(119) 2.709 8_456
H(31) H(120) 3.322 8_456
H(31) H(156) 3.567 3_555
H(32) C(31) 3.183 8_456
H(32) C(96) 3.524 8_456
H(32) H(19) 2.505 8_456
H(32) H(20) 3.022 8_456
H(32) H(23) 3.481 8_456
H(32) H(55) 3.481 3_555
H(32) H(119) 3.158 8_456
H(32) H(120) 3.104 8_456
H(33) S(6) 3.299 8_456
H(33) S(8) 3.232 8_456
H(33) H(19) 3.345 8_456
H(33) H(75) 3.445 8_456
H(33) H(224) 3.576 4_555
H(34) C(32) 3.261 8_456
H(34) H(23) 2.445 8_456
H(34) H(24) 3.338 8_456
H(34) H(54) 3.528 3_555
H(34) H(55) 3.584 3_555
H(34) H(179) 3.191 4_555
H(34) H(180) 3.411 4_555
H(34) H(182) 3.461 4_555
H(35) C(68) 3.477 3_555
H(35) H(23) 3.303 8_456
H(35) H(54) 3.333 3_555
H(35) H(55) 2.610 3_555
H(35) H(156) 3.321 3_555
H(36) S(27) 2.996 3_555
H(36) H(154) 3.450 3_555
H(36) H(156) 3.405 3_555
H(37) C(15) 3.269 3_554
H(37) C(107) 3.170 .
H(37) C(108) 3.443 .
H(37) H(7) 3.511 3_554
H(37) H(8) 2.531 3_554
H(37) H(9) 3.338 3_554
H(37) H(143) 2.653 .
H(37) H(144) 3.099 .
H(37) H(146) 2.861 .
H(38) C(120) 3.471 2_555
H(38) H(8) 3.132 3_554
H(38) H(172) 3.214 2_555
H(38) H(174) 2.962 2_555
H(38) H(235) 3.281 7_555
H(39) S(24) 3.215 3_554
H(39) H(172) 3.259 2_555
H(39) H(174) 3.444 2_555
H(39) H(199) 2.936 2_555
H(39) H(242) 3.353 7_555
H(39) H(245) 3.126 7_555
H(40) C(136) 3.160 7_655
H(40) H(174) 2.834 2_555
H(40) H(208) 3.392 7_655
H(40) H(209) 2.330 7_655
H(40) H(210) 3.401 7_655
H(40) H(253) 2.963 2_555
H(40) H(255) 3.405 2_555
H(41) C(16) 3.443 3_554
H(41) C(136) 3.452 7_655
H(41) H(8) 3.349 3_554
H(41) H(10) 2.740 3_554
H(41) H(11) 3.293 3_554
H(41) H(209) 2.504 7_655
H(42) S(17) 2.959 6_556
H(42) H(10) 3.502 3_554
H(42) H(99) 2.993 .
H(42) H(209) 2.801 7_655
H(43) C(134) 3.485 6_456
H(43) C(136) 2.744 6_456
H(43) H(204) 3.171 6_456
H(43) H(205) 3.214 6_456
H(43) H(208) 2.725 6_456
H(43) H(209) 3.383 6_456
H(43) H(210) 1.988 6_456
H(43) H(255) 2.967 3_555
H(44) Se(1) 3.344 3_555
H(44) C(5) 3.218 3_555
H(44) C(7) 3.518 3_555
H(44) C(156) 3.250 3_555
H(44) H(1) 2.935 3_555
H(44) H(210) 3.182 6_456
H(44) H(254) 2.839 3_555
H(44) H(255) 2.823 3_555
H(45) S(10) 3.096 6_456
H(45) S(14) 2.841 6_456
H(45) C(7) 3.357 3_555
H(45) H(1) 2.579 3_555
H(45) H(3) 3.575 3_555
H(45) H(210) 3.531 6_456
H(45) H(255) 3.595 3_555
H(46) Se(2) 3.158 3_555
H(46) C(5) 3.390 3_555
H(46) C(6) 2.764 3_555
H(46) C(8) 2.895 3_555
H(46) H(5) 2.905 3_555
H(46) H(6) 2.575 3_555
H(46) H(173) 3.052 3_555
H(47) C(120) 3.493 3_555
H(47) H(173) 2.592 3_555
H(47) H(210) 3.150 6_456
H(47) H(235) 3.322 6_556
H(47) H(236) 3.352 6_556
H(48) S(9) 3.397 3_555
H(48) C(147) 3.103 6_556
H(48) C(148) 3.303 6_556
H(48) H(6) 3.535 3_555
H(48) H(173) 3.266 3_555
H(48) H(233) 3.294 6_556
H(48) H(234) 2.442 6_556
H(48) H(235) 3.139 6_556
H(48) H(236) 3.161 6_556
H(49) S(29) 3.303 .
H(49) S(31) 3.330 .
H(49) C(57) 3.132 .
H(49) H(110) 3.231 6_456
H(50) Ni(4) 3.103 .
H(50) S(25) 3.242 .
H(50) S(29) 3.047 .
H(50) C(57) 3.483 .
H(51) H(28) 3.291 .
H(51) H(30) 3.575 .
H(52) C(92) 3.455 6_456
H(52) H(110) 3.130 6_456
H(52) H(111) 2.894 6_456
H(53) Se(8) 3.212 6_456
H(53) C(30) 3.423 6_456
H(53) C(92) 3.518 6_456
H(53) H(24) 3.162 6_456
H(53) H(107) 3.290 6_456
H(53) H(110) 2.891 6_456
H(53) H(111) 3.454 6_456
H(54) S(25) 3.367 .
H(54) S(29) 3.586 .
H(54) C(32) 3.247 6_456
H(54) H(23) 3.161 6_456
H(54) H(24) 2.680 6_456
H(54) H(34) 3.528 3_554
H(54) H(35) 3.333 3_554
H(55) C(48) 3.463 3_554
H(55) H(28) 2.840 .
H(55) H(32) 3.481 3_554
H(55) H(34) 3.584 3_554
H(55) H(35) 2.610 3_554
H(55) H(119) 3.383 6_456
H(55) H(120) 3.528 6_456
H(56) C(29) 3.273 6_456
H(56) C(30) 3.232 6_456
H(56) H(19) 3.137 6_456
H(56) H(23) 3.504 6_456
H(56) H(107) 3.247 6_456
H(56) H(115) 3.237 6_456
H(56) H(116) 3.479 6_456
H(56) H(120) 3.167 6_456
H(57) Se(10) 3.565 .
H(57) C(38) 3.568 .
H(57) H(28) 3.108 .
H(57) H(106) 3.393 6_456
H(57) H(111) 3.410 6_456
H(57) H(115) 3.590 6_456
H(57) H(116) 3.139 6_456
H(58) S(6) 3.259 .
H(58) C(9) 3.534 .
H(58) C(10) 3.175 .
H(58) H(118) 3.148 .
H(59) S(5) 3.461 .
H(59) C(9) 3.470 .
H(60) Ni(4) 3.593 .
H(60) S(25) 3.327 .
H(60) C(49) 3.547 .
H(61) C(96) 3.433 .
H(61) H(117) 3.075 .
H(61) H(118) 2.597 .
H(62) C(49) 3.534 .
H(62) C(50) 3.554 .
H(62) H(87) 2.726 .
H(62) H(91) 3.374 .
H(62) H(114) 3.184 .
H(62) H(117) 3.211 .
H(63) Ni(1) 3.311 .
H(63) S(2) 3.470 .
H(63) H(87) 3.416 .
H(63) H(114) 2.931 .
H(63) H(117) 3.445 .
H(63) H(118) 2.968 .
H(64) Ni(1) 3.332 .
H(64) S(1) 3.310 .
H(64) S(5) 3.528 .
H(64) C(40) 3.580 .
H(64) H(28) 3.468 .
H(64) H(30) 2.916 .
H(65) C(84) 3.301 .
H(65) H(87) 3.547 .
H(65) H(90) 3.242 .
H(65) H(91) 2.405 .
H(65) H(154) 2.798 .
H(66) H(28) 3.484 .
H(66) H(30) 3.580 .
H(67) Ni(4) 3.181 .
H(67) S(30) 3.055 .
H(67) C(58) 3.328 .
H(68) S(30) 3.444 .
H(68) S(32) 3.214 .
H(68) C(57) 3.274 .
H(68) C(58) 2.934 .
H(70) C(96) 3.571 .
H(70) H(31) 3.211 8_556
H(70) H(118) 2.963 .
H(70) H(119) 3.292 .
H(71) S(30) 3.213 .
H(71) C(39) 3.058 6_556
H(71) H(25) 2.985 6_556
H(71) H(26) 2.814 6_556
H(71) H(27) 2.855 6_556
H(72) S(32) 3.078 .
H(72) H(129) 3.461 6_556
H(73) H(31) 3.598 8_556
H(73) H(124) 3.093 6_556
H(73) H(125) 3.166 6_556
H(73) H(129) 3.492 6_556
H(73) H(151) 2.901 6_556
H(73) H(152) 3.362 6_556
H(73) H(156) 3.427 6_556
H(74) C(39) 3.513 6_556
H(74) C(111) 3.400 6_556
H(74) C(112) 3.299 6_556
H(74) H(25) 3.417 6_556
H(74) H(26) 2.841 6_556
H(74) H(151) 3.380 6_556
H(74) H(152) 2.793 6_556
H(74) H(155) 3.018 6_556
H(74) H(156) 3.076 6_556
H(75) C(45) 3.568 8_556
H(75) C(47) 3.142 8_556
H(75) H(26) 3.088 6_556
H(75) H(31) 2.304 8_556
H(75) H(33) 3.445 8_556
H(75) H(119) 3.522 .
H(75) H(156) 3.172 6_556
H(76) S(7) 3.358 .
H(77) S(8) 3.286 .
H(77) C(10) 3.504 .
H(77) C(11) 3.204 .
H(78) H(128) 2.979 6_556
H(79) C(92) 3.189 6_456
H(79) H(109) 3.247 6_456
H(79) H(110) 2.633 6_456
H(79) H(111) 3.193 6_456
H(80) Se(3) 3.382 .
H(80) C(92) 3.330 6_456
H(80) H(109) 3.027 6_456
H(80) H(110) 3.369 6_456
H(80) H(111) 3.053 6_456
H(81) Se(3) 3.361 .
H(81) Se(4) 3.325 .
H(81) C(11) 3.436 .
H(81) C(12) 2.942 .
H(81) C(13) 3.577 .
H(81) C(14) 3.572 .
H(81) H(128) 2.984 6_556
H(82) C(100) 3.051 6_556
H(82) H(127) 2.912 6_556
H(82) H(128) 2.372 6_556
H(82) H(129) 3.567 6_556
H(83) H(7) 3.126 .
H(83) H(109) 2.913 6_456
H(83) H(136) 2.920 3_555
H(84) C(92) 3.327 6_456
H(84) H(109) 2.729 6_456
H(84) H(110) 3.114 6_456
H(84) H(128) 3.568 6_556
H(84) H(136) 3.316 3_555
H(84) H(137) 3.567 3_555
H(85) Se(2) 3.318 .
H(85) S(4) 3.365 .
H(85) C(86) 2.845 .
H(85) C(87) 3.346 .
H(85) H(97) 2.265 .
H(85) H(98) 2.916 .
H(86) S(4) 2.997 .
H(86) C(2) 3.357 .
H(87) S(28) 3.516 .
H(87) C(51) 3.571 .
H(87) C(71) 3.451 .
H(87) H(62) 2.726 .
H(87) H(63) 3.416 .
H(87) H(65) 3.547 .
H(88) C(52) 3.547 .
H(88) C(86) 3.386 .
H(88) C(87) 3.211 .
H(88) H(97) 3.420 .
H(88) H(98) 2.543 .
H(88) H(99) 3.357 .
H(88) H(145) 3.356 .
H(89) C(3) 3.282 .
H(89) C(4) 3.161 .
H(89) H(98) 3.319 .
H(89) H(145) 3.092 .
H(90) S(3) 3.423 .
H(90) S(4) 3.532 .
H(90) C(1) 3.299 .
H(90) C(2) 3.346 .
H(90) C(3) 3.148 .
H(90) H(65) 3.242 .
H(91) C(72) 3.331 .
H(91) C(112) 3.357 .
H(91) H(62) 3.374 .
H(91) H(65) 2.405 .
H(91) H(150) 3.457 .
H(91) H(153) 3.344 .
H(91) H(154) 2.468 .
H(92) C(106) 3.430 .
H(92) C(110) 3.312 .
H(92) C(111) 3.341 .
H(92) H(141) 2.688 .
H(92) H(144) 3.099 .
H(92) H(145) 3.305 .
H(92) H(149) 3.486 .
H(92) H(150) 2.637 .
H(92) H(153) 2.849 .
H(92) H(154) 2.980 .
H(93) Se(13) 3.450 .
H(93) S(27) 3.525 .
H(93) C(51) 3.416 .
H(93) C(52) 3.398 .
H(93) H(144) 3.095 .
H(93) H(145) 3.165 .
H(94) Se(14) 3.147 .
H(94) S(19) 3.587 6_556
H(94) C(86) 2.234 .
H(94) C(87) 2.394 .
H(94) H(96) 2.907 .
H(94) H(97) 2.760 .
H(94) H(98) 2.389 .
H(94) H(99) 2.190 .
H(95) S(17) 3.265 6_556
H(95) S(19) 2.979 6_556
H(95) C(33) 2.788 6_556
H(95) C(34) 3.396 6_556
H(95) C(86) 2.167 .
H(95) C(87) 2.916 .
H(95) H(96) 2.363 .
H(95) H(97) 2.797 .
H(95) H(98) 3.326 .
H(95) H(99) 2.715 .
H(96) S(17) 3.597 6_556
H(96) N(2) 3.277 .
H(96) C(85) 2.289 .
H(96) C(87) 1.864 .
H(96) C(88) 2.381 .
H(96) C(89) 3.320 .
H(96) C(90) 3.474 .
H(96) C(103) 3.520 8_555
H(96) H(94) 2.907 .
H(96) H(95) 2.363 .
H(96) H(97) 1.551 .
H(96) H(98) 2.656 .
H(96) H(99) 2.193 .
H(96) H(100) 2.487 .
H(96) H(101) 3.290 .
H(96) H(102) 2.356 .
H(96) H(104) 2.924 .
H(96) H(105) 2.781 .
H(96) H(132) 3.315 8_555
H(96) H(135) 2.683 8_555
H(97) N(2) 2.670 .
H(97) C(81) 2.863 .
H(97) C(85) 2.202 .
H(97) C(87) 1.811 .
H(97) C(88) 2.530 .
H(97) C(89) 2.821 .
H(97) H(4) 3.467 .
H(97) H(85) 2.265 .
H(97) H(88) 3.420 .
H(97) H(94) 2.760 .
H(97) H(95) 2.797 .
H(97) H(96) 1.551 .
H(97) H(98) 2.050 .
H(97) H(99) 2.579 .
H(97) H(100) 3.135 .
H(97) H(101) 3.198 .
H(97) H(102) 2.306 .
H(97) H(104) 2.255 .
H(97) H(105) 3.315 .
H(97) H(135) 3.497 8_555
H(98) N(2) 3.497 .
H(98) C(81) 3.337 .
H(98) C(82) 3.219 .
H(98) C(85) 2.589 .
H(98) C(86) 1.856 .
H(98) C(88) 2.037 .
H(98) C(108) 3.188 .
H(98) H(85) 2.916 .
H(98) H(88) 2.543 .
H(98) H(89) 3.319 .
H(98) H(94) 2.389 .
H(98) H(95) 3.326 .
H(98) H(96) 2.656 .
H(98) H(97) 2.050 .
H(98) H(99) 1.551 .
H(98) H(100) 2.750 .
H(98) H(101) 2.193 .
H(98) H(102) 2.502 .
H(98) H(145) 2.479 .
H(98) H(146) 3.187 .
H(98) H(147) 3.482 .
H(99) Se(14) 3.414 .
H(99) S(17) 3.011 6_556
H(99) C(85) 2.392 .
H(99) C(86) 1.801 .
H(99) C(88) 2.054 .
H(99) H(42) 2.993 .
H(99) H(88) 3.357 .
H(99) H(94) 2.190 .
H(99) H(95) 2.715 .
H(99) H(96) 2.193 .
H(99) H(97) 2.579 .
H(99) H(98) 1.551 .
H(99) H(100) 2.203 .
H(99) H(101) 2.504 .
H(99) H(102) 2.779 .
H(100) S(21) 2.804 6_556
H(100) C(16) 3.569 3_554
H(100) C(86) 2.677 .
H(100) C(87) 2.031 .
H(100) H(4) 3.435 .
H(100) H(11) 3.294 3_554
H(100) H(12) 3.183 3_554
H(100) H(96) 2.487 .
H(100) H(97) 3.135 .
H(100) H(98) 2.750 .
H(100) H(99) 2.203 .
H(100) H(101) 1.551 .
H(100) H(102) 1.552 .
H(100) H(126) 3.194 8_555
H(100) H(132) 3.244 8_555
H(101) C(8) 3.566 .
H(101) C(16) 3.406 3_554
H(101) C(86) 3.039 .
H(101) C(87) 2.039 .
H(101) C(108) 3.089 .
H(101) H(4) 2.632 .
H(101) H(11) 2.760 3_554
H(101) H(12) 3.273 3_554
H(101) H(96) 3.290 .
H(101) H(97) 3.198 .
H(101) H(98) 2.193 .
H(101) H(99) 2.504 .
H(101) H(100) 1.551 .
H(101) H(102) 1.551 .
H(101) H(126) 3.515 8_555
H(101) H(145) 2.999 .
H(101) H(146) 2.748 .
H(101) H(147) 3.002 .
H(102) C(8) 2.945 .
H(102) C(86) 2.359 .
H(102) C(87) 2.053 .
H(102) H(4) 2.063 .
H(102) H(5) 3.554 .
H(102) H(6) 3.136 .
H(102) H(96) 2.356 .
H(102) H(97) 2.306 .
H(102) H(98) 2.502 .
H(102) H(99) 2.779 .
H(102) H(100) 1.552 .
H(102) H(101) 1.551 .
H(102) H(126) 3.476 8_555
H(102) H(132) 3.164 8_555
H(103) Se(7) 3.399 .
H(104) S(15) 3.307 .
H(104) C(86) 2.724 .
H(104) H(96) 2.924 .
H(104) H(97) 2.255 .
H(104) H(135) 3.578 8_555
H(105) C(34) 3.422 6_556
H(105) C(86) 3.072 .
H(105) H(96) 2.781 .
H(105) H(97) 3.315 .
H(105) H(135) 3.164 8_555
H(106) C(35) 3.556 6_556
H(106) H(57) 3.393 6_556
H(107) S(16) 3.586 .
H(107) C(27) 2.975 .
H(107) C(28) 2.940 .
H(107) H(53) 3.290 6_556
H(107) H(56) 3.247 6_556
H(108) S(15) 3.434 .
H(108) S(16) 3.244 .
H(108) C(27) 3.086 .
H(108) C(103) 3.540 8_555
H(108) C(104) 3.522 8_555
H(108) H(135) 2.974 8_555
H(108) H(136) 3.352 8_555
H(108) H(137) 3.187 8_555
H(109) C(79) 3.480 6_556
H(109) C(80) 3.131 6_556
H(109) C(104) 3.169 8_555
H(109) H(79) 3.247 6_556
H(109) H(80) 3.027 6_556
H(109) H(83) 2.913 6_556
H(109) H(84) 2.729 6_556
H(109) H(135) 3.530 8_555
H(109) H(136) 2.539 8_555
H(109) H(137) 2.998 8_555
H(110) C(78) 3.489 6_556
H(110) H(49) 3.231 6_556
H(110) H(52) 3.130 6_556
H(110) H(53) 2.891 6_556
H(110) H(79) 2.633 6_556
H(110) H(80) 3.369 6_556
H(110) H(84) 3.114 6_556
H(111) S(20) 3.443 6_556
H(111) H(52) 2.894 6_556
H(111) H(53) 3.454 6_556
H(111) H(57) 3.410 6_556
H(111) H(79) 3.193 6_556
H(111) H(80) 3.053 6_556
H(112) Se(9) 3.468 6_556
H(112) S(19) 3.251 6_556
H(112) C(35) 3.175 6_556
H(112) C(36) 3.290 6_556
H(113) S(28) 2.951 .
H(114) C(71) 3.485 .
H(114) H(62) 3.184 .
H(114) H(63) 2.931 .
H(115) H(56) 3.237 6_556
H(115) H(57) 3.590 6_556
H(116) Se(9) 3.253 6_556
H(116) C(37) 3.078 6_556
H(116) C(38) 3.520 6_556
H(116) C(39) 3.455 6_556
H(116) H(26) 3.491 6_556
H(116) H(27) 3.206 6_556
H(116) H(56) 3.479 6_556
H(116) H(57) 3.139 6_556
H(117) Se(9) 3.480 6_556
H(117) C(39) 3.592 6_556
H(117) H(27) 2.951 6_556
H(117) H(61) 3.075 .
H(117) H(62) 3.211 .
H(117) H(63) 3.445 .
H(118) C(70) 3.252 .
H(118) C(71) 3.434 .
H(118) H(31) 3.422 8_556
H(118) H(58) 3.148 .
H(118) H(61) 2.597 .
H(118) H(63) 2.968 .
H(118) H(70) 2.963 .
H(119) C(39) 3.314 6_556
H(119) C(47) 3.316 8_556
H(119) H(26) 2.837 6_556
H(119) H(27) 3.120 6_556
H(119) H(31) 2.709 8_556
H(119) H(32) 3.158 8_556
H(119) H(55) 3.383 6_556
H(119) H(70) 3.292 .
H(119) H(75) 3.522 .
H(120) C(31) 3.402 .
H(120) C(47) 3.541 8_556
H(120) H(19) 2.532 .
H(120) H(21) 3.577 .
H(120) H(31) 3.322 8_556
H(120) H(32) 3.104 8_556
H(120) H(55) 3.528 6_556
H(120) H(56) 3.167 6_556
H(121) S(23) 3.146 3_554
H(121) C(41) 3.515 3_554
H(121) C(43) 3.167 3_554
H(121) C(44) 3.490 3_554
H(122) S(21) 3.341 3_554
H(122) S(23) 3.288 3_554
H(122) C(41) 2.976 3_554
H(122) C(42) 3.462 3_554
H(124) S(11) 3.598 8_455
H(124) H(73) 3.093 6_456
H(125) H(12) 3.230 6_456
H(125) H(73) 3.166 6_456
H(126) C(16) 3.333 6_456
H(126) C(88) 3.587 8_455
H(126) H(11) 3.521 6_456
H(126) H(12) 2.447 6_456
H(126) H(100) 3.194 8_455
H(126) H(101) 3.515 8_455
H(126) H(102) 3.476 8_455
H(127) C(8) 3.253 8_455
H(127) H(4) 2.975 8_455
H(127) H(5) 2.753 8_455
H(127) H(6) 3.582 8_455
H(127) H(82) 2.912 6_456
H(128) C(79) 3.358 6_456
H(128) C(80) 3.182 6_456
H(128) H(78) 2.979 6_456
H(128) H(81) 2.984 6_456
H(128) H(82) 2.372 6_456
H(128) H(84) 3.568 6_456
H(129) H(72) 3.461 6_456
H(129) H(73) 3.492 6_456
H(129) H(82) 3.567 6_456
H(130) S(10) 3.472 8_455
H(130) H(3) 2.755 .
H(131) Ni(2) 3.336 8_455
H(131) S(9) 3.391 8_455
H(131) S(10) 3.398 8_455
H(131) C(17) 3.437 8_455
H(131) C(18) 3.407 8_455
H(132) H(96) 3.315 8_455
H(132) H(100) 3.244 8_455
H(132) H(102) 3.164 8_455
H(134) Ni(2) 3.098 8_455
H(134) S(13) 3.251 8_455
H(134) S(14) 3.302 8_455
H(134) C(25) 3.325 8_455
H(134) C(26) 3.334 8_455
H(135) C(86) 3.486 8_455
H(135) H(96) 2.683 8_455
H(135) H(97) 3.497 8_455
H(135) H(104) 3.578 8_455
H(135) H(105) 3.164 8_455
H(135) H(108) 2.974 8_455
H(135) H(109) 3.530 8_455
H(136) C(80) 3.558 3_554
H(136) C(92) 3.426 8_455
H(136) H(83) 2.920 3_554
H(136) H(84) 3.316 3_554
H(136) H(108) 3.352 8_455
H(136) H(109) 2.539 8_455
H(137) S(14) 3.171 8_455
H(137) C(26) 3.311 8_455
H(137) H(1) 3.534 .
H(137) H(3) 3.448 .
H(137) H(84) 3.567 3_554
H(137) H(108) 3.187 8_455
H(137) H(109) 2.998 8_455
H(138) C(7) 3.145 .
H(138) H(1) 3.252 .
H(138) H(2) 3.201 .
H(138) H(3) 2.515 .
H(139) S(22) 2.945 3_554
H(139) S(24) 3.269 3_554
H(139) C(41) 3.225 3_554
H(139) C(42) 2.710 3_554
H(140) S(24) 3.013 3_554
H(140) C(42) 3.298 3_554
H(140) C(43) 3.264 3_554
H(141) C(84) 3.540 .
H(141) H(3) 3.076 .
H(141) H(92) 2.688 .
H(142) C(7) 3.264 .
H(142) H(2) 3.268 .
H(142) H(3) 2.495 .
H(143) S(22) 3.006 3_554
H(143) S(24) 3.506 3_554
H(143) C(42) 3.528 3_554
H(143) C(55) 3.486 .
H(143) H(7) 3.129 3_554
H(143) H(8) 3.362 3_554
H(143) H(37) 2.653 .
H(144) Se(13) 3.280 .
H(144) S(24) 3.460 3_554
H(144) C(53) 3.600 .
H(144) C(84) 3.540 .
H(144) H(37) 3.099 .
H(144) H(92) 3.099 .
H(144) H(93) 3.095 .
H(145) C(84) 3.514 .
H(145) C(87) 3.294 .
H(145) C(88) 3.595 .
H(145) H(88) 3.356 .
H(145) H(89) 3.092 .
H(145) H(92) 3.305 .
H(145) H(93) 3.165 .
H(145) H(98) 2.479 .
H(145) H(101) 2.999 .
H(146) C(15) 3.590 3_554
H(146) C(88) 3.562 .
H(146) H(7) 3.257 3_554
H(146) H(8) 3.029 3_554
H(146) H(11) 2.897 3_554
H(146) H(37) 2.861 .
H(146) H(98) 3.187 .
H(146) H(101) 2.748 .
H(147) C(5) 3.577 .
H(147) C(7) 3.221 .
H(147) H(2) 2.746 .
H(147) H(3) 3.059 .
H(147) H(98) 3.482 .
H(147) H(101) 3.002 .
H(148) S(11) 3.482 8_455
H(148) S(12) 3.181 8_455
H(148) C(17) 3.195 8_455
H(148) C(18) 3.056 8_455
H(148) C(19) 3.547 8_455
H(149) S(12) 3.350 8_455
H(149) C(18) 3.511 8_455
H(149) H(92) 3.486 .
H(150) C(84) 3.409 .
H(150) H(91) 3.457 .
H(150) H(92) 2.637 .
H(151) C(76) 3.493 6_456
H(151) H(73) 2.901 6_456
H(151) H(74) 3.380 6_456
H(152) S(12) 3.216 8_455
H(152) C(19) 3.058 8_455
H(152) C(20) 3.267 8_455
H(152) C(76) 3.484 6_456
H(152) H(73) 3.362 6_456
H(152) H(74) 2.793 6_456
H(153) S(12) 3.343 8_455
H(153) C(84) 3.495 .
H(153) H(91) 3.344 .
H(153) H(92) 2.849 .
H(154) C(72) 3.569 .
H(154) C(84) 3.144 .
H(154) H(29) 3.565 .
H(154) H(36) 3.450 3_554
H(154) H(65) 2.798 .
H(154) H(91) 2.468 .
H(154) H(92) 2.980 .
H(155) C(40) 2.973 .
H(155) H(26) 3.526 .
H(155) H(28) 2.878 .
H(155) H(29) 2.316 .
H(155) H(30) 3.349 .
H(155) H(74) 3.018 6_456
H(156) C(45) 3.479 3_554
H(156) C(46) 3.231 3_554
H(156) C(48) 3.519 3_554
H(156) C(76) 3.410 6_456
H(156) H(31) 3.567 3_554
H(156) H(35) 3.321 3_554
H(156) H(36) 3.405 3_554
H(156) H(73) 3.427 6_456
H(156) H(74) 3.076 6_456
H(156) H(75) 3.172 6_456
H(157) Se(14) 3.562 2_545
H(157) S(28) 3.135 2_545
H(157) C(50) 3.505 2_545
H(157) C(51) 3.160 2_545
H(157) C(52) 3.301 2_545
H(158) S(26) 3.147 2_545
H(158) S(28) 3.214 2_545
H(158) C(49) 3.509 2_545
H(158) C(50) 2.880 2_545
H(160) C(155) 3.449 .
H(160) H(252) 2.511 .
H(161) S(19) 3.259 5_556
H(161) H(249) 3.156 .
H(161) H(252) 3.388 .
H(162) Se(9) 3.282 5_556
H(162) S(26) 3.591 2_545
H(162) H(14) 3.297 4_555
H(163) C(24) 3.460 8_455
H(163) H(13) 3.492 4_555
H(163) H(14) 2.914 4_555
H(163) H(17) 3.388 8_455
H(163) H(18) 2.819 8_455
H(163) H(262) 2.918 .
H(164) C(158) 3.279 .
H(164) C(159) 3.052 .
H(164) C(160) 3.296 .
H(164) H(249) 3.128 .
H(164) H(257) 3.413 .
H(164) H(258) 2.727 .
H(164) H(261) 2.462 .
H(164) H(262) 2.681 .
H(165) Se(6) 3.495 8_455
H(165) H(18) 3.185 8_455
H(165) H(249) 3.156 .
H(165) H(252) 3.269 .
H(165) H(258) 3.028 .
H(165) H(262) 3.476 .
H(166) S(4) 3.226 .
H(166) C(1) 3.503 .
H(166) C(2) 3.289 .
H(167) Se(7) 3.582 .
H(167) S(4) 3.309 .
H(167) H(200) 3.591 .
H(168) C(132) 3.301 .
H(168) H(199) 3.513 .
H(168) H(200) 2.530 .
H(168) H(201) 3.445 .
H(169) H(252) 3.288 .
H(169) H(253) 2.932 .
H(170) S(4) 3.216 .
H(170) C(3) 3.186 .
H(170) C(4) 3.388 .
H(170) C(156) 3.367 .
H(170) H(252) 3.564 .
H(170) H(253) 2.864 .
H(170) H(254) 3.015 .
H(171) S(4) 3.400 .
H(171) S(15) 3.192 .
H(171) H(200) 2.858 .
H(172) C(55) 3.558 2_545
H(172) C(132) 3.293 .
H(172) H(38) 3.214 2_545
H(172) H(39) 3.259 2_545
H(172) H(199) 2.823 .
H(172) H(200) 2.883 .
H(173) C(64) 3.131 3_554
H(173) H(46) 3.052 3_554
H(173) H(47) 2.592 3_554
H(173) H(48) 3.266 3_554
H(173) H(253) 3.096 .
H(173) H(254) 3.500 .
H(174) C(53) 3.129 2_545
H(174) C(54) 3.122 2_545
H(174) C(55) 3.356 2_545
H(174) C(56) 3.397 2_545
H(174) H(38) 2.962 2_545
H(174) H(39) 3.444 2_545
H(174) H(40) 2.834 2_545
H(174) H(253) 2.767 .
H(175) S(25) 3.093 2_545
H(175) S(27) 3.415 2_545
H(175) C(49) 2.790 2_545
H(175) C(50) 3.182 2_545
H(176) S(27) 3.106 2_545
H(176) C(49) 3.292 2_545
H(176) C(51) 3.152 2_545
H(176) C(52) 3.409 2_545
H(177) C(132) 3.405 .
H(177) H(197) 3.432 .
H(177) H(200) 2.705 .
H(177) H(201) 3.367 .
H(178) C(144) 3.301 5_656
H(178) H(21) 3.539 .
H(178) H(226) 2.827 5_656
H(178) H(227) 2.940 5_656
H(179) S(25) 3.049 2_545
H(179) C(32) 3.522 5_656
H(179) C(49) 3.589 2_545
H(179) H(22) 3.168 5_656
H(179) H(23) 3.400 5_656
H(179) H(24) 3.425 5_656
H(179) H(34) 3.191 4_554
H(179) H(226) 3.542 5_656
H(180) Se(12) 3.591 4_554
H(180) S(27) 3.487 2_545
H(180) C(132) 3.481 .
H(180) H(34) 3.411 4_554
H(180) H(200) 3.338 .
H(180) H(201) 2.825 .
H(181) C(130) 3.345 .
H(181) C(131) 3.268 .
H(181) C(132) 3.513 .
H(181) C(142) 3.410 .
H(181) H(193) 3.565 .
H(181) H(196) 2.671 .
H(181) H(197) 2.760 .
H(181) H(200) 3.522 .
H(181) H(201) 3.151 .
H(181) H(223) 2.604 .
H(181) H(224) 3.291 .
H(181) H(228) 3.340 .
H(182) C(32) 3.343 5_656
H(182) C(143) 3.299 .
H(182) C(144) 3.206 .
H(182) H(22) 2.762 5_656
H(182) H(23) 3.074 5_656
H(182) H(34) 3.461 4_554
H(182) H(223) 3.126 .
H(182) H(224) 2.783 .
H(182) H(227) 2.995 .
H(182) H(228) 2.892 .
H(183) C(29) 3.592 .
H(183) C(30) 3.419 .
H(183) C(144) 3.529 5_656
H(183) H(22) 3.073 .
H(183) H(22) 3.561 5_656
H(183) H(223) 3.459 .
H(183) H(227) 2.893 5_656
H(183) H(228) 3.192 .
H(183) H(228) 3.547 5_656
H(184) S(2) 3.391 .
H(184) H(21) 3.100 .
H(184) H(226) 3.400 5_656
H(185) S(2) 3.566 .
H(185) C(2) 3.553 .
H(186) S(26) 3.358 2_545
H(187) C(144) 3.227 5_656
H(187) H(226) 2.286 5_656
H(187) H(227) 3.573 5_656
H(188) S(6) 3.480 .
H(188) C(143) 3.250 5_656
H(188) C(144) 3.302 5_656
H(188) H(225) 2.503 5_656
H(188) H(226) 2.646 5_656
H(189) Ni(1) 3.108 .
H(189) S(5) 3.558 .
H(189) S(6) 3.577 .
H(190) C(23) 3.581 4_555
H(190) H(13) 2.858 4_555
H(190) H(15) 3.466 4_555
H(190) H(217) 3.164 5_656
H(190) H(263) 3.277 5_556
H(191) C(9) 3.381 .
H(191) C(10) 3.451 .
H(191) C(139) 3.535 5_656
H(191) C(140) 3.340 5_656
H(191) H(213) 3.459 5_656
H(191) H(216) 3.009 5_656
H(191) H(217) 2.473 5_656
H(191) H(225) 3.482 5_656
H(192) S(30) 3.375 2_545
H(192) H(13) 3.467 4_555
H(192) H(15) 3.430 4_555
H(192) H(216) 2.839 5_656
H(192) H(217) 2.928 5_656
H(193) Se(8) 3.322 .
H(193) S(16) 3.486 .
H(193) H(181) 3.565 .
H(194) S(16) 3.305 .
H(195) C(43) 3.480 4_554
H(195) C(152) 3.430 8_555
H(195) H(244) 3.593 8_555
H(195) H(245) 3.127 8_555
H(195) H(246) 3.044 8_555
H(196) C(124) 3.581 .
H(196) H(181) 2.671 .
H(197) Se(8) 3.496 .
H(197) S(16) 3.379 .
H(197) C(27) 3.055 .
H(197) C(28) 3.099 .
H(197) C(124) 3.597 .
H(197) H(177) 3.432 .
H(197) H(181) 2.760 .
H(198) S(16) 3.129 .
H(198) C(25) 3.577 .
H(198) C(26) 3.231 .
H(198) C(27) 3.325 .
H(198) C(152) 3.198 8_555
H(198) H(244) 2.890 8_555
H(198) H(245) 2.825 8_555
H(198) H(246) 3.385 8_555
H(199) C(152) 3.133 8_555
H(199) H(39) 2.936 2_545
H(199) H(168) 3.513 .
H(199) H(172) 2.823 .
H(199) H(244) 3.362 8_555
H(199) H(245) 2.252 8_555
H(199) H(246) 3.490 8_555
H(200) C(118) 3.249 .
H(200) C(119) 3.292 .
H(200) C(120) 3.511 .
H(200) C(122) 3.487 .
H(200) H(167) 3.591 .
H(200) H(168) 2.530 .
H(200) H(171) 2.858 .
H(200) H(172) 2.883 .
H(200) H(177) 2.705 .
H(200) H(180) 3.338 .
H(200) H(181) 3.522 .
H(201) Se(12) 3.518 4_554
H(201) C(123) 3.550 .
H(201) H(168) 3.445 .
H(201) H(177) 3.367 .
H(201) H(180) 2.825 .
H(201) H(181) 3.151 .
H(201) H(245) 3.598 8_555
H(202) Se(4) 3.126 5_656
H(203) S(23) 2.901 4_554
H(203) C(43) 3.279 4_554
H(204) H(43) 3.171 6_556
H(204) H(244) 3.560 8_555
H(204) H(246) 2.930 8_555
H(205) C(61) 3.488 6_556
H(205) C(148) 3.440 1_655
H(205) H(43) 3.214 6_556
H(205) H(236) 2.582 1_655
H(205) H(237) 3.597 1_655
H(206) C(14) 3.446 5_656
H(206) C(16) 3.281 5_656
H(206) C(148) 3.430 1_655
H(206) H(10) 2.542 5_656
H(206) H(12) 3.571 5_656
H(206) H(235) 3.441 1_655
H(206) H(236) 3.045 1_655
H(206) H(237) 3.251 1_655
H(207) S(21) 3.316 4_554
H(207) S(23) 2.761 4_554
H(207) C(41) 2.972 4_554
H(207) H(10) 3.278 5_656
H(207) H(246) 3.170 8_555
H(208) C(150) 3.281 8_555
H(208) H(40) 3.392 7_645
H(208) H(43) 2.725 6_556
H(208) H(240) 3.166 8_555
H(208) H(241) 2.558 8_555
H(208) H(246) 3.010 8_555
H(208) H(255) 3.294 8_555
H(209) C(56) 2.691 7_645
H(209) H(10) 3.052 5_656
H(209) H(40) 2.330 7_645
H(209) H(41) 2.504 7_645
H(209) H(42) 2.801 7_645
H(209) H(43) 3.383 6_556
H(209) H(235) 3.571 1_655
H(210) C(61) 3.327 6_556
H(210) C(63) 2.845 6_556
H(210) H(40) 3.401 7_645
H(210) H(43) 1.988 6_556
H(210) H(44) 3.182 6_556
H(210) H(45) 3.531 6_556
H(210) H(47) 3.150 6_556
H(210) H(235) 3.513 1_655
H(210) H(236) 3.127 1_655
H(210) H(255) 3.434 8_555
H(211) Se(15) 3.237 6_556
H(211) S(31) 3.371 6_556
H(211) C(59) 3.124 6_556
H(211) C(60) 3.013 6_556
H(212) S(31) 3.011 6_556
H(212) C(57) 3.078 6_556
H(212) C(59) 3.337 6_556
H(213) H(191) 3.459 5_656
H(214) C(148) 3.230 1_655
H(214) H(233) 3.420 1_655
H(214) H(236) 2.756 1_655
H(214) H(237) 2.948 1_655
H(215) S(32) 2.964 6_556
H(215) C(58) 3.255 6_556
H(215) C(59) 3.190 6_556
H(215) C(60) 3.516 6_556
H(215) H(233) 3.123 1_655
H(216) S(30) 3.552 6_556
H(216) C(57) 3.458 6_556
H(216) C(58) 3.117 6_556
H(216) C(128) 3.365 5_656
H(216) H(191) 3.009 5_656
H(216) H(192) 2.839 5_656
H(217) C(128) 3.010 5_656
H(217) C(160) 3.539 1_655
H(217) H(190) 3.164 5_656
H(217) H(191) 2.473 5_656
H(217) H(192) 2.928 5_656
H(217) H(259) 3.428 1_655
H(217) H(260) 3.438 1_655
H(217) H(263) 3.395 1_655
H(217) H(264) 3.015 1_655
H(218) Se(5) 3.417 8_555
H(218) C(158) 3.550 1_655
H(218) H(229) 3.437 1_655
H(218) H(232) 3.326 1_655
H(218) H(233) 3.142 1_655
H(218) H(259) 2.668 1_655
H(218) H(264) 3.042 1_655
H(219) C(146) 3.382 1_655
H(219) C(147) 3.459 1_655
H(219) H(232) 2.605 1_655
H(219) H(233) 3.026 1_655
H(219) H(237) 3.201 1_655
H(219) H(259) 2.991 1_655
H(219) H(260) 3.361 1_655
H(220) Se(11) 3.320 4_554
H(221) S(8) 3.389 5_656
H(222) S(29) 3.541 6_556
H(223) C(124) 3.215 .
H(223) H(181) 2.604 .
H(223) H(182) 3.126 .
H(223) H(183) 3.459 .
H(224) C(31) 3.571 5_656
H(224) C(124) 3.464 .
H(224) H(20) 2.697 5_656
H(224) H(33) 3.576 4_554
H(224) H(181) 3.291 .
H(224) H(182) 2.783 .
H(225) C(127) 3.436 5_656
H(225) H(20) 3.144 5_656
H(225) H(188) 2.503 5_656
H(225) H(191) 3.482 5_656
H(226) C(126) 3.095 5_656
H(226) C(127) 3.271 5_656
H(226) H(20) 3.390 5_656
H(226) H(178) 2.827 5_656
H(226) H(179) 3.542 5_656
H(226) H(184) 3.400 5_656
H(226) H(187) 2.286 5_656
H(226) H(188) 2.646 5_656
H(227) C(29) 3.539 5_656
H(227) C(31) 2.948 5_656
H(227) H(20) 2.208 5_656
H(227) H(21) 3.029 5_656
H(227) H(22) 3.189 5_656
H(227) H(23) 3.545 5_656
H(227) H(178) 2.940 5_656
H(227) H(182) 2.995 .
H(227) H(183) 2.893 5_656
H(227) H(187) 3.573 5_656
H(228) C(32) 3.360 .
H(228) C(124) 3.320 .
H(228) H(22) 2.603 .
H(228) H(24) 3.354 .
H(228) H(181) 3.340 .
H(228) H(182) 2.892 .
H(228) H(183) 3.192 .
H(228) H(183) 3.547 5_656
H(229) S(11) 3.265 8_455
H(229) C(17) 3.228 8_455
H(229) C(18) 3.579 8_455
H(229) C(19) 3.436 8_455
H(229) H(218) 3.437 1_455
H(230) S(9) 3.349 8_455
H(230) C(17) 3.143 8_455
H(230) C(18) 3.367 8_455
H(231) H(9) 2.935 5_556
H(232) Se(3) 3.391 5_556
H(232) C(140) 3.375 1_455
H(232) H(218) 3.326 1_455
H(232) H(219) 2.605 1_455
H(233) Se(16) 3.259 6_456
H(233) C(140) 3.385 1_455
H(233) H(48) 3.294 6_456
H(233) H(214) 3.420 1_455
H(233) H(215) 3.123 1_455
H(233) H(218) 3.142 1_455
H(233) H(219) 3.026 1_455
H(234) S(9) 3.337 8_455
H(234) C(64) 3.314 6_456
H(234) H(48) 2.442 6_456
H(235) H(38) 3.281 7_545
H(235) H(47) 3.322 6_456
H(235) H(48) 3.139 6_456
H(235) H(206) 3.441 1_455
H(235) H(209) 3.571 1_455
H(235) H(210) 3.513 1_455
H(236) C(62) 3.353 6_456
H(236) C(64) 3.460 6_456
H(236) C(134) 3.352 1_455
H(236) C(135) 3.456 1_455
H(236) H(47) 3.352 6_456
H(236) H(48) 3.161 6_456
H(236) H(205) 2.582 1_455
H(236) H(206) 3.045 1_455
H(236) H(210) 3.127 1_455
H(236) H(214) 2.756 1_455
H(237) Se(3) 3.563 5_556
H(237) C(13) 3.297 5_556
H(237) C(14) 3.594 5_556
H(237) H(9) 3.519 5_556
H(237) H(205) 3.597 1_455
H(237) H(206) 3.251 1_455
H(237) H(214) 2.948 1_455
H(237) H(219) 3.201 1_455
H(238) Ni(3) 3.010 5_556
H(238) S(17) 2.808 5_556
H(238) S(18) 3.518 5_556
H(238) C(33) 3.110 5_556
H(238) C(34) 3.405 5_556
H(239) Ni(3) 3.326 5_556
H(239) S(18) 3.331 5_556
H(239) S(22) 3.418 5_556
H(239) H(9) 3.174 5_556
H(240) H(208) 3.166 8_455
H(241) Ni(3) 3.453 5_556
H(241) S(22) 3.550 5_556
H(241) C(136) 3.492 8_455
H(241) H(208) 2.558 8_455
H(242) S(22) 3.184 5_556
H(242) H(39) 3.353 7_545
H(244) Ni(2) 3.528 8_455
H(244) S(14) 3.106 8_455
H(244) C(26) 3.514 8_455
H(244) H(195) 3.593 8_455
H(244) H(198) 2.890 8_455
H(244) H(199) 3.362 8_455
H(244) H(204) 3.560 8_455
H(245) C(131) 3.308 8_455
H(245) C(132) 3.069 8_455
H(245) H(39) 3.126 7_545
H(245) H(195) 3.127 8_455
H(245) H(198) 2.825 8_455
H(245) H(199) 2.252 8_455
H(245) H(201) 3.598 8_455
H(246) H(195) 3.044 8_455
H(246) H(198) 3.385 8_455
H(246) H(199) 3.490 8_455
H(246) H(204) 2.930 8_455
H(246) H(207) 3.170 8_455
H(246) H(208) 3.010 8_455
H(247) S(10) 3.154 8_455
H(247) S(12) 3.382 8_455
H(247) C(18) 3.083 8_455
H(248) S(12) 2.978 8_455
H(248) C(18) 3.346 8_455
H(248) C(19) 3.269 8_455
H(249) C(116) 3.468 .
H(249) H(161) 3.156 .
H(249) H(164) 3.128 .
H(249) H(165) 3.156 .
H(250) S(17) 3.409 5_556
H(251) S(12) 3.141 8_455
H(252) C(114) 3.384 .
H(252) H(160) 2.511 .
H(252) H(161) 3.388 .
H(252) H(165) 3.269 .
H(252) H(169) 3.288 .
H(252) H(170) 3.564 .
H(253) C(118) 3.564 .
H(253) C(119) 3.320 .
H(253) C(120) 3.181 .
H(253) H(40) 2.963 2_545
H(253) H(169) 2.932 .
H(253) H(170) 2.864 .
H(253) H(173) 3.096 .
H(253) H(174) 2.767 .
H(254) Se(1) 3.232 .
H(254) C(4) 3.437 .
H(254) H(44) 2.839 3_554
H(254) H(170) 3.015 .
H(254) H(173) 3.500 .
H(255) C(63) 3.282 3_554
H(255) H(40) 3.405 2_545
H(255) H(43) 2.967 3_554
H(255) H(44) 2.823 3_554
H(255) H(45) 3.595 3_554
H(255) H(208) 3.294 8_455
H(255) H(210) 3.434 8_455
H(256) Se(3) 3.499 5_556
H(256) S(20) 3.443 5_556
H(256) C(34) 3.315 5_556
H(257) S(19) 3.156 5_556
H(257) S(20) 3.516 5_556
H(257) C(33) 2.973 5_556
H(257) C(34) 3.160 5_556
H(257) C(35) 3.505 5_556
H(257) H(164) 3.413 .
H(258) C(116) 3.301 .
H(258) H(164) 2.727 .
H(258) H(165) 3.028 .
H(259) C(140) 3.185 1_455
H(259) H(217) 3.428 1_455
H(259) H(218) 2.668 1_455
H(259) H(219) 2.991 1_455
H(260) S(7) 3.021 5_556
H(260) S(20) 3.401 5_556
H(260) H(217) 3.438 1_455
H(260) H(219) 3.361 1_455
H(261) S(19) 3.536 5_556
H(261) S(20) 3.318 5_556
H(261) C(35) 2.893 5_556
H(261) C(36) 3.042 5_556
H(261) C(116) 3.377 .
H(261) H(164) 2.462 .
H(262) C(116) 3.176 .
H(262) H(13) 3.109 8_455
H(262) H(16) 3.428 4_555
H(262) H(17) 2.991 4_555
H(262) H(17) 3.513 8_455
H(262) H(163) 2.918 .
H(262) H(164) 2.681 .
H(262) H(165) 3.476 .
H(263) S(7) 3.509 5_556
H(263) H(13) 3.157 8_455
H(263) H(16) 3.321 4_555
H(263) H(17) 3.424 4_555
H(263) H(190) 3.277 5_556
H(263) H(217) 3.395 1_455
H(264) Se(5) 3.547 8_455
H(264) C(21) 3.146 8_455
H(264) C(23) 3.269 8_455
H(264) C(140) 3.416 1_455
H(264) H(13) 2.600 8_455
H(264) H(217) 3.015 1_455
H(264) H(218) 3.042 1_455

loop_
_geom_torsion_atom_site_label_1
_geom_torsion_atom_site_label_2
_geom_torsion_atom_site_label_3
_geom_torsion_atom_site_label_4
_geom_torsion
C(4) Se(1) C(5) C(6) 7.0(7)
C(4) Se(1) C(5) C(7) -174.8(6)
C(5) Se(1) C(4) Se(2) -10.2(4)
C(5) Se(1) C(4) C(3) 169.7(5)
C(4) Se(2) C(6) C(5) -5.4(6)
C(4) Se(2) C(6) C(8) 175.3(5)
C(6) Se(2) C(4) Se(1) 9.7(3)
C(6) Se(2) C(4) C(3) -170.3(5)
C(12) Se(3) C(13) C(14) -2.7(6)
C(12) Se(3) C(13) C(15) 178.7(6)
C(13) Se(3) C(12) Se(4) 4.0(3)
C(13) Se(3) C(12) C(11) -174.9(5)
C(12) Se(4) C(14) C(13) 2.2(6)
C(12) Se(4) C(14) C(16) -175.5(5)
C(14) Se(4) C(12) Se(3) -3.9(3)
C(14) Se(4) C(12) C(11) 175.0(5)
C(20) Se(5) C(21) C(22) -6.0(6)
C(20) Se(5) C(21) C(23) 171.8(5)
C(21) Se(5) C(20) Se(6) 9.9(3)
C(21) Se(5) C(20) C(19) -171.7(5)
C(20) Se(6) C(22) C(21) 6.4(6)
C(20) Se(6) C(22) C(24) -177.2(5)
C(22) Se(6) C(20) Se(5) -10.0(3)
C(22) Se(6) C(20) C(19) 171.6(5)
C(28) Se(7) C(29) C(30) -0.2(5)
C(28) Se(7) C(29) C(31) 177.1(4)
C(29) Se(7) C(28) Se(8) -0.6(3)
C(29) Se(7) C(28) C(27) -176.3(5)
C(28) Se(8) C(30) C(29) -1.3(5)
C(28) Se(8) C(30) C(32) 177.1(4)
C(30) Se(8) C(28) Se(7) 1.0(3)
C(30) Se(8) C(28) C(27) 176.8(5)
C(36) Se(9) C(37) C(38) 7.9(6)
C(36) Se(9) C(37) C(39) -169.5(5)
C(37) Se(9) C(36) Se(10) -13.7(3)
C(37) Se(9) C(36) C(35) 168.5(5)
C(36) Se(10) C(38) C(37) -9.6(6)
C(36) Se(10) C(38) C(40) 174.7(5)
C(38) Se(10) C(36) Se(9) 14.2(3)
C(38) Se(10) C(36) C(35) -168.1(5)
C(44) Se(11) C(45) C(46) -1.1(6)
C(44) Se(11) C(45) C(47) 178.6(5)
C(45) Se(11) C(44) Se(12) 3.7(3)
C(45) Se(11) C(44) C(43) -176.5(5)
C(44) Se(12) C(46) C(45) 3.9(6)
C(44) Se(12) C(46) C(48) -177.3(5)
C(46) Se(12) C(44) Se(11) -4.4(3)
C(46) Se(12) C(44) C(43) 175.8(5)
C(52) Se(13) C(53) C(54) 2.3(6)
C(52) Se(13) C(53) C(55) -176.9(5)
C(53) Se(13) C(52) Se(14) -4.8(3)
C(53) Se(13) C(52) C(51) 177.7(5)
C(52) Se(14) C(54) C(53) -3.9(5)
C(52) Se(14) C(54) C(56) 179.1(5)
C(54) Se(14) C(52) Se(13) 5.2(3)
C(54) Se(14) C(52) C(51) -177.2(4)
C(60) Se(15) C(61) C(62) -7.3(5)
C(60) Se(15) C(61) C(63) 173.1(5)
C(61) Se(15) C(60) Se(16) 12.6(3)
C(61) Se(15) C(60) C(59) -169.2(5)
C(60) Se(16) C(62) C(61) 8.8(5)
C(60) Se(16) C(62) C(64) -173.6(4)
C(62) Se(16) C(60) Se(15) -13.0(3)
C(62) Se(16) C(60) C(59) 168.7(5)
S(1) Ni(1) S(2) C(2) -1.3(2)
S(2) Ni(1) S(1) C(1) 0.5(2)
S(1) Ni(1) S(5) C(9) 175.2(2)
S(5) Ni(1) S(1) C(1) -178.8(2)
S(1) Ni(1) S(6) C(10) -63(2)
S(6) Ni(1) S(1) C(1) -113(2)
S(2) Ni(1) S(5) C(9) 125(4)
S(5) Ni(1) S(2) C(2) 48(4)
S(2) Ni(1) S(6) C(10) -176.3(2)
S(6) Ni(1) S(2) C(2) 177.1(2)
S(5) Ni(1) S(6) C(10) 3.0(2)
S(6) Ni(1) S(5) C(9) -3.2(2)
S(9) Ni(2) S(10) C(18) 0.9(2)
S(10) Ni(2) S(9) C(17) -0.1(2)
S(9) Ni(2) S(13) C(25) -177.0(2)
S(13) Ni(2) S(9) C(17) 177.0(2)
S(9) Ni(2) S(14) C(26) -76(5)
S(14) Ni(2) S(9) C(17) -112(5)
S(10) Ni(2) S(13) C(25) -81.3(16)
S(13) Ni(2) S(10) C(18) -94.6(16)
S(10) Ni(2) S(14) C(26) 172.8(2)
S(14) Ni(2) S(10) C(18) -179.9(2)
S(13) Ni(2) S(14) C(26) -4.3(2)
S(14) Ni(2) S(13) C(25) 3.8(2)
S(17) Ni(3) S(18) C(34) -1.8(2)
S(18) Ni(3) S(17) C(33) 2.2(2)
S(17) Ni(3) S(21) C(41) 157.9(2)
S(21) Ni(3) S(17) C(33) 165.8(2)
S(17) Ni(3) S(22) C(42) -96.5(3)
S(22) Ni(3) S(17) C(33) -93.8(3)
S(18) Ni(3) S(21) C(41) -100.8(3)
S(21) Ni(3) S(18) C(34) -102.8(3)
S(18) Ni(3) S(22) C(42) 166.8(2)
S(22) Ni(3) S(18) C(34) 158.5(2)
S(21) Ni(3) S(22) C(42) 3.3(2)
S(22) Ni(3) S(21) C(41) -2.6(2)
S(25) Ni(4) S(26) C(50) 1.2(2)
S(26) Ni(4) S(25) C(49) -1.3(2)
S(25) Ni(4) S(29) C(57) 158.5(2)
S(29) Ni(4) S(25) C(49) 177.1(2)
S(25) Ni(4) S(30) C(58) -68.1(9)
S(30) Ni(4) S(25) C(49) -99.0(8)
S(26) Ni(4) S(29) C(57) -95(2)
S(29) Ni(4) S(26) C(50) -105(2)
S(26) Ni(4) S(30) C(58) -166.1(2)
S(30) Ni(4) S(26) C(50) 175.9(2)
S(29) Ni(4) S(30) C(58) 15.5(2)
S(30) Ni(4) S(29) C(57) -16.1(2)
Ni(1) S(1) C(1) S(3) 178.7(3)
Ni(1) S(1) C(1) C(2) 0.9(5)
Ni(1) S(2) C(2) S(4) -176.6(3)
Ni(1) S(2) C(2) C(1) 2.3(5)
C(1) S(3) C(3) S(4) 16.8(3)
C(1) S(3) C(3) C(4) -165.5(5)
C(3) S(3) C(1) S(1) 172.6(4)
C(3) S(3) C(1) C(2) -9.5(5)
C(2) S(4) C(3) S(3) -17.4(3)
C(2) S(4) C(3) C(4) 164.8(5)
C(3) S(4) C(2) S(2) -169.8(4)
C(3) S(4) C(2) C(1) 11.2(5)
Ni(1) S(5) C(9) S(7) -176.9(3)
Ni(1) S(5) C(9) C(10) 2.8(5)
Ni(1) S(6) C(10) S(8) 177.2(3)
Ni(1) S(6) C(10) C(9) -2.1(5)
C(9) S(7) C(11) S(8) -4.4(3)
C(9) S(7) C(11) C(12) 175.4(5)
C(11) S(7) C(9) S(5) -177.6(4)
C(11) S(7) C(9) C(10) 2.7(5)
C(10) S(8) C(11) S(7) 4.4(3)
C(10) S(8) C(11) C(12) -175.4(5)
C(11) S(8) C(10) S(6) 178.0(3)
C(11) S(8) C(10) C(9) -2.6(5)
Ni(2) S(9) C(17) S(11) -179.5(3)
Ni(2) S(9) C(17) C(18) -1.0(5)
Ni(2) S(10) C(18) S(12) 177.8(3)
Ni(2) S(10) C(18) C(17) -1.9(5)
C(17) S(11) C(19) S(12) -14.4(3)
C(17) S(11) C(19) C(20) 167.3(5)
C(19) S(11) C(17) S(9) -173.4(3)
C(19) S(11) C(17) C(18) 8.1(5)
C(18) S(12) C(19) S(11) 14.7(3)
C(18) S(12) C(19) C(20) -167.1(5)
C(19) S(12) C(18) S(10) 171.0(3)
C(19) S(12) C(18) C(17) -9.4(5)
Ni(2) S(13) C(25) S(15) 176.2(3)
Ni(2) S(13) C(25) C(26) -2.4(5)
Ni(2) S(14) C(26) S(16) -175.4(3)
Ni(2) S(14) C(26) C(25) 4.2(5)
C(25) S(15) C(27) S(16) 7.0(3)
C(25) S(15) C(27) C(28) -172.6(5)
C(27) S(15) C(25) S(13) 177.3(4)
C(27) S(15) C(25) C(26) -4.0(5)
C(26) S(16) C(27) S(15) -7.1(3)
C(26) S(16) C(27) C(28) 172.5(5)
C(27) S(16) C(26) S(14) -175.9(4)
C(27) S(16) C(26) C(25) 4.5(5)
Ni(3) S(17) C(33) S(19) 175.4(3)
Ni(3) S(17) C(33) C(34) -2.3(5)
Ni(3) S(18) C(34) S(20) -175.3(3)
Ni(3) S(18) C(34) C(33) 1.0(5)
C(33) S(19) C(35) S(20) 9.6(3)
C(33) S(19) C(35) C(36) -174.6(5)
C(35) S(19) C(33) S(17) 176.7(4)
C(35) S(19) C(33) C(34) -5.6(5)
C(34) S(20) C(35) S(19) -9.8(3)
C(34) S(20) C(35) C(36) 174.2(5)
C(35) S(20) C(34) S(18) -177.5(3)
C(35) S(20) C(34) C(33) 6.0(5)
Ni(3) S(21) C(41) S(23) -179.2(3)
Ni(3) S(21) C(41) C(42) 1.0(5)
Ni(3) S(22) C(42) S(24) 175.2(3)
Ni(3) S(22) C(42) C(41) -3.8(5)
C(41) S(23) C(43) S(24) -14.2(3)
C(41) S(23) C(43) C(44) 166.1(5)
C(43) S(23) C(41) S(21) -173.0(3)
C(43) S(23) C(41) C(42) 6.8(5)
C(42) S(24) C(43) S(23) 15.4(3)
C(42) S(24) C(43) C(44) -164.9(5)
C(43) S(24) C(42) S(22) 169.6(3)
C(43) S(24) C(42) C(41) -11.3(5)
Ni(4) S(25) C(49) S(27) -179.2(3)
Ni(4) S(25) C(49) C(50) 1.2(5)
Ni(4) S(26) C(50) S(28) -179.8(3)
Ni(4) S(26) C(50) C(49) -0.8(5)
C(49) S(27) C(51) S(28) 21.4(3)
C(49) S(27) C(51) C(52) -155.1(4)
C(51) S(27) C(49) S(25) 167.9(3)
C(51) S(27) C(49) C(50) -12.5(5)
C(50) S(28) C(51) S(27) -21.8(3)
C(50) S(28) C(51) C(52) 154.7(5)
C(51) S(28) C(50) S(26) -167.2(3)
C(51) S(28) C(50) C(49) 13.7(5)
Ni(4) S(29) C(57) S(31) -161.6(3)
Ni(4) S(29) C(57) C(58) 14.3(5)
Ni(4) S(30) C(58) S(32) 163.4(3)
Ni(4) S(30) C(58) C(57) -11.5(5)
C(57) S(31) C(59) S(32) -18.6(3)
C(57) S(31) C(59) C(60) 159.5(5)
C(59) S(31) C(57) S(29) -172.0(3)
C(59) S(31) C(57) C(58) 11.9(5)
C(58) S(32) C(59) S(31) 18.2(3)
C(58) S(32) C(59) C(60) -159.9(5)
C(59) S(32) C(58) S(30) 174.8(4)
C(59) S(32) C(58) C(57) -10.2(5)
C(65) N(1) C(69) C(70) 58.4(10)
C(69) N(1) C(65) C(66) 59.6(9)
C(65) N(1) C(73) C(74) 176.9(7)
C(73) N(1) C(65) C(66) 178.5(7)
C(65) N(1) C(77) C(78) -61.3(11)
C(77) N(1) C(65) C(66) -59.2(10)
C(69) N(1) C(73) C(74) -63.8(10)
C(73) N(1) C(69) C(70) -59.1(10)
C(69) N(1) C(77) C(78) 178.1(8)
C(77) N(1) C(69) C(70) 179.7(5)
C(73) N(1) C(77) C(78) 58.4(11)
C(77) N(1) C(73) C(74) 54.7(11)
C(81) N(2) C(85) C(86) -67.6(10)
C(85) N(2) C(81) C(82) -54.8(9)
C(81) N(2) C(89) C(90) -179.3(7)
C(89) N(2) C(81) C(82) -177.8(7)
C(81) N(2) C(93) C(94) 60.9(9)
C(93) N(2) C(81) C(82) 61.3(9)
C(85) N(2) C(89) C(90) 57.7(9)
C(89) N(2) C(85) C(86) 53.1(10)
C(85) N(2) C(93) C(94) -179.3(8)
C(93) N(2) C(85) C(86) 174.8(8)
C(89) N(2) C(93) C(94) -57.6(10)
C(93) N(2) C(89) C(90) -60.6(9)
C(97) N(3) C(101) C(102) 57.2(8)
C(101) N(3) C(97) C(98) 61.1(9)
C(97) N(3) C(105) C(106) -179.1(6)
C(105) N(3) C(97) C(98) -177.6(7)
C(97) N(3) C(109) C(110) -61.2(8)
C(109) N(3) C(97) C(98) -56.7(9)
C(101) N(3) C(105) C(106) -58.5(8)
C(105) N(3) C(101) C(102) -61.5(9)
C(101) N(3) C(109) C(110) 179.1(6)
C(109) N(3) C(101) C(102) 176.5(7)
C(105) N(3) C(109) C(110) 57.2(8)
C(109) N(3) C(105) C(106) 61.1(8)
C(113) N(4) C(117) C(118) -58.8(7)
C(117) N(4) C(113) C(114) -61.9(8)
C(113) N(4) C(121) C(122) 179.4(6)
C(121) N(4) C(113) C(114) 177.6(6)
C(113) N(4) C(125) C(126) 59.9(8)
C(125) N(4) C(113) C(114) 56.1(8)
C(117) N(4) C(121) C(122) 59.1(7)
C(121) N(4) C(117) C(118) 58.5(7)
C(117) N(4) C(125) C(126) -179.5(6)
C(125) N(4) C(117) C(118) -179.7(6)
C(121) N(4) C(125) C(126) -58.0(8)
C(125) N(4) C(121) C(122) -59.5(7)
C(129) N(5) C(133) C(134) 57.4(9)
C(133) N(5) C(129) C(130) 59.3(8)
C(129) N(5) C(137) C(138) 178.2(8)
C(137) N(5) C(129) C(130) 177.7(6)
C(129) N(5) C(141) C(142) -57.3(8)
C(141) N(5) C(129) C(130) -60.2(8)
C(133) N(5) C(137) C(138) -63.0(10)
C(137) N(5) C(133) C(134) -59.5(9)
C(133) N(5) C(141) C(142) -177.5(6)
C(141) N(5) C(133) C(134) 177.5(7)
C(137) N(5) C(141) C(142) 61.4(8)
C(141) N(5) C(137) C(138) 57.7(10)
C(145) N(6) C(149) C(150) 62.8(8)
C(149) N(6) C(145) C(146) 57.4(8)
C(145) N(6) C(153) C(154) -176.2(7)
C(153) N(6) C(145) C(146) -179.0(6)
C(145) N(6) C(157) C(158) -56.5(8)
C(157) N(6) C(145) C(146) -60.0(8)
C(149) N(6) C(153) C(154) -52.0(9)
C(153) N(6) C(149) C(150) -59.1(8)
C(149) N(6) C(157) C(158) -178.1(6)
C(157) N(6) C(149) C(150) -177.0(6)
C(153) N(6) C(157) C(158) 62.3(7)
C(157) N(6) C(153) C(154) 63.9(8)
S(1) C(1) C(2) S(2) -2.3(8)
S(1) C(1) C(2) S(4) 176.7(3)
S(3) C(1) C(2) S(2) 179.8(2)
S(3) C(1) C(2) S(4) -1.2(7)
S(3) C(3) C(4) Se(1) 5.0(7)
S(3) C(3) C(4) Se(2) -175.0(3)
S(4) C(3) C(4) Se(1) -177.4(3)
S(4) C(3) C(4) Se(2) 2.5(7)
Se(1) C(5) C(6) Se(2) -1.2(10)
Se(1) C(5) C(6) C(8) 177.9(6)
C(7) C(5) C(6) Se(2) -179.3(6)
C(7) C(5) C(6) C(8) -0.2(10)
S(5) C(9) C(10) S(6) -0.5(6)
S(5) C(9) C(10) S(8) -179.8(3)
S(7) C(9) C(10) S(6) 179.3(3)
S(7) C(9) C(10) S(8) -0.1(5)
S(7) C(11) C(12) Se(3) 0.9(7)
S(7) C(11) C(12) Se(4) -177.9(3)
S(8) C(11) C(12) Se(3) -179.3(3)
S(8) C(11) C(12) Se(4) 1.9(7)
Se(3) C(13) C(14) Se(4) 0.4(6)
Se(3) C(13) C(14) C(16) 177.8(6)
C(15) C(13) C(14) Se(4) 178.8(6)
C(15) C(13) C(14) C(16) -3.8(13)
S(9) C(17) C(18) S(10) 2.1(7)
S(9) C(17) C(18) S(12) -177.6(3)
S(11) C(17) C(18) S(10) -179.4(3)
S(11) C(17) C(18) S(12) 1.0(6)
S(11) C(19) C(20) Se(5) -3.8(7)
S(11) C(19) C(20) Se(6) 174.4(3)
S(12) C(19) C(20) Se(5) 178.0(3)
S(12) C(19) C(20) Se(6) -3.7(7)
Se(5) C(21) C(22) Se(6) -0.3(6)
Se(5) C(21) C(22) C(24) -176.0(5)
C(23) C(21) C(22) Se(6) -177.9(5)
C(23) C(21) C(22) C(24) 6.4(12)
S(13) C(25) C(26) S(14) -1.3(7)
S(13) C(25) C(26) S(16) 178.3(3)
S(15) C(25) C(26) S(14) -179.92(16)
S(15) C(25) C(26) S(16) -0.3(5)
S(15) C(27) C(28) Se(7) -6.8(7)
S(15) C(27) C(28) Se(8) 177.8(3)
S(16) C(27) C(28) Se(7) 173.6(3)
S(16) C(27) C(28) Se(8) -1.7(7)
Se(7) C(29) C(30) Se(8) 1.1(7)
Se(7) C(29) C(30) C(32) -177.0(5)
C(31) C(29) C(30) Se(8) -175.9(5)
C(31) C(29) C(30) C(32) 6.0(11)
S(17) C(33) C(34) S(18) 0.9(8)
S(17) C(33) C(34) S(20) 177.3(3)
S(19) C(33) C(34) S(18) -176.8(3)
S(19) C(33) C(34) S(20) -0.4(6)
S(19) C(35) C(36) Se(9) 4.3(8)
S(19) C(35) C(36) Se(10) -173.2(3)
S(20) C(35) C(36) Se(9) 179.9(3)
S(20) C(35) C(36) Se(10) 2.4(7)
Se(9) C(37) C(38) Se(10) 1.2(8)
Se(9) C(37) C(38) C(40) 176.2(6)
C(39) C(37) C(38) Se(10) 178.3(5)
C(39) C(37) C(38) C(40) -6.6(12)
S(21) C(41) C(42) S(22) 2.1(8)
S(21) C(41) C(42) S(24) -177.0(3)
S(23) C(41) C(42) S(22) -177.8(3)
S(23) C(41) C(42) S(24) 3.2(6)
S(23) C(43) C(44) Se(11) -0.2(5)
S(23) C(43) C(44) Se(12) 179.6(3)
S(24) C(43) C(44) Se(11) -179.8(3)
S(24) C(43) C(44) Se(12) -0.0(7)
Se(11) C(45) C(46) Se(12) -2.0(8)
Se(11) C(45) C(46) C(48) 179.4(6)
C(47) C(45) C(46) Se(12) 178.3(5)
C(47) C(45) C(46) C(48) -0.2(10)
S(25) C(49) C(50) S(26) -0.3(5)
S(25) C(49) C(50) S(28) 178.8(3)
S(27) C(49) C(50) S(26) -179.9(3)
S(27) C(49) C(50) S(28) -0.8(6)
S(27) C(51) C(52) Se(13) -3.1(6)
S(27) C(51) C(52) Se(14) 179.6(2)
S(28) C(51) C(52) Se(13) -179.2(2)
S(28) C(51) C(52) Se(14) 3.4(6)
Se(13) C(53) C(54) Se(14) 1.2(8)
Se(13) C(53) C(54) C(56) 177.8(5)
C(55) C(53) C(54) Se(14) -179.8(4)
C(55) C(53) C(54) C(56) -3.2(11)
S(29) C(57) C(58) S(30) -2.1(7)
S(29) C(57) C(58) S(32) -177.2(3)
S(31) C(57) C(58) S(30) 173.9(3)
S(31) C(57) C(58) S(32) -1.1(6)
S(31) C(59) C(60) Se(15) 2.9(7)
S(31) C(59) C(60) Se(16) -179.1(3)
S(32) C(59) C(60) Se(15) -179.2(3)
S(32) C(59) C(60) Se(16) -1.2(7)
Se(15) C(61) C(62) Se(16) -1.1(7)
Se(15) C(61) C(62) C(64) -178.4(5)
C(63) C(61) C(62) Se(16) 178.5(5)
C(63) C(61) C(62) C(64) 1.2(11)
N(1) C(65) C(66) C(67) -176.0(7)
C(65) C(66) C(67) C(68) -179.4(8)
N(1) C(69) C(70) C(71) -159.9(10)
C(69) C(70) C(71) C(72) 63.9(15)
N(1) C(73) C(74) C(75) -173.6(8)
C(73) C(74) C(75) C(76) 174.8(10)
N(1) C(77) C(78) C(79) 178.7(13)
C(77) C(78) C(79) C(80) -177.2(13)
N(2) C(81) C(82) C(83) 171.0(8)
C(81) C(82) C(83) C(84) -177.2(9)
N(2) C(85) C(86) C(87) 128.7(11)
C(85) C(86) C(87) C(88) 172.0(9)
N(2) C(89) C(90) C(91) 175.2(8)
C(89) C(90) C(91) C(92) 179.9(8)
N(2) C(93) C(94) C(95) 174.6(11)
C(93) C(94) C(95) C(96) -179.0(10)
N(3) C(97) C(98) C(99) 179.6(8)
C(97) C(98) C(99) C(100) -179.6(8)
N(3) C(101) C(102) C(103) 172.6(8)
C(101) C(102) C(103) C(104) -76.7(12)
N(3) C(105) C(106) C(107) -177.2(6)
C(105) C(106) C(107) C(108) -176.1(7)
N(3) C(109) C(110) C(111) -177.7(7)
C(109) C(110) C(111) C(112) 178.2(8)
N(4) C(113) C(114) C(115) -168.7(7)
C(113) C(114) C(115) C(116) 169.9(9)
N(4) C(117) C(118) C(119) -176.5(6)
C(117) C(118) C(119) C(120) -178.8(6)
N(4) C(121) C(122) C(123) 175.8(6)
C(121) C(122) C(123) C(124) -179.1(7)
N(4) C(125) C(126) C(127) -168.1(8)
C(125) C(126) C(127) C(128) 140.6(18)
N(5) C(129) C(130) C(131) 174.0(7)
C(129) C(130) C(131) C(132) -178.5(7)
N(5) C(133) C(134) C(135) -179.1(10)
C(133) C(134) C(135) C(136) -179.6(7)
N(5) C(137) C(138) C(139) -156.6(13)
C(137) C(138) C(139) C(140) -171.2(12)
N(5) C(141) C(142) C(143) -175.1(7)
C(141) C(142) C(143) C(144) 179.4(7)
N(6) C(145) C(146) C(147) -174.5(7)
C(145) C(146) C(147) C(148) 175.1(7)
N(6) C(149) C(150) C(151) -91.5(10)
C(149) C(150) C(151) C(152) -164.5(8)
N(6) C(153) C(154) C(155) 173.5(9)
C(153) C(154) C(155) C(156) -114.3(17)
N(6) C(157) C(158) C(159) 176.8(6)
C(157) C(158) C(159) C(160) 176.9(6)
